data_7025835
loop_
_publ_author_name
'Zheng, Yan-Zhen'
'Breeze, Barbara A.'
'Timco, Grigore A.'
'Tuna, Floriana'
'Winpenny, Richard E. P.'

_publ_section_title
;
 Phosphonates as ligands in Co-Cr heterometallic clusters.
;
_journal_issue 27
_journal_name_full 'Dalton transactions (Cambridge, England : 2003)'
_journal_page_first 6175
_journal_page_last 6177
_journal_paper_doi 10.1039/c0dt00017e
_journal_volume 39
_journal_year 2010
_chemical_formula_sum 'C75.15 H175 Co8 Cr4 O47.75 P4.1'
_chemical_formula_weight 2649.37
_chemical_name_systematic
;
?
;
_space_group_IT_number 14
_symmetry_cell_setting monoclinic
_symmetry_space_group_name_Hall '-P 2ybc'
_symmetry_space_group_name_H-M 'P 1 21/c 1'
_atom_sites_solution_hydrogens geom
_atom_sites_solution_primary direct
_atom_sites_solution_secondary difmap
_audit_creation_method SHELXL-97
_cell_angle_alpha 90.00
_cell_angle_beta 109.321(9)
_cell_angle_gamma 90.00
_cell_formula_units_Z 4
_cell_length_a 23.670(3)
_cell_length_b 15.1475(10)
_cell_length_c 35.695(8)
_cell_measurement_reflns_used 72170
_cell_measurement_temperature 150(2)
_cell_measurement_theta_max 50.136
_cell_measurement_theta_min 4.707
_cell_volume 12077(3)
_computing_cell_refinement 'Bruker SAINT'
_computing_data_collection 'Bruker APEX 2'
_computing_data_reduction 'Bruker SAINT'
_computing_molecular_graphics 'Bruker SHELXTL'
_computing_publication_material 'Bruker SHELXTL and local programs'
_computing_structure_refinement 'SHELXL-97 (Sheldrick, 1997)'
_computing_structure_solution 'SHELXS-97 (Sheldrick, 1990)'
_diffrn_ambient_temperature 150(2)
_diffrn_measured_fraction_theta_full 0.998
_diffrn_measured_fraction_theta_max 0.998
_diffrn_measurement_device_type 'Bruker APEX II CCD diffractometer'
_diffrn_measurement_method 'w\ rotation with narrow frames'
_diffrn_radiation_monochromator 'silicon 111'
_diffrn_radiation_source 'Daresbury SRS STATION 9.8'
_diffrn_radiation_type synchrotron
_diffrn_radiation_wavelength 0.69070
_diffrn_reflns_av_R_equivalents 0.0946
_diffrn_reflns_av_sigmaI/netI 0.0723
_diffrn_reflns_limit_h_max 30
_diffrn_reflns_limit_h_min -31
_diffrn_reflns_limit_k_max 20
_diffrn_reflns_limit_k_min -20
_diffrn_reflns_limit_l_max 47
_diffrn_reflns_limit_l_min -47
_diffrn_reflns_number 119625
_diffrn_reflns_theta_full 27.43
_diffrn_reflns_theta_max 27.43
_diffrn_reflns_theta_min 1.58
_exptl_absorpt_coefficient_mu 1.544
_exptl_absorpt_correction_T_max 0.9552
_exptl_absorpt_correction_T_min 0.6718
_exptl_absorpt_correction_type multi-scan
_exptl_absorpt_process_details sadabs
_exptl_crystal_colour pink
_exptl_crystal_density_diffrn 1.457
_exptl_crystal_density_method 'not measured'
_exptl_crystal_description plate
_exptl_crystal_F_000 5526
_exptl_crystal_size_max 0.28
_exptl_crystal_size_mid 0.10
_exptl_crystal_size_min 0.03
_refine_diff_density_max 1.025
_refine_diff_density_min -0.868
_refine_diff_density_rms 0.098
_refine_ls_extinction_method none
_refine_ls_goodness_of_fit_ref 1.025
_refine_ls_hydrogen_treatment constr
_refine_ls_matrix_type full
_refine_ls_number_parameters 1717
_refine_ls_number_reflns 29974
_refine_ls_number_restraints 1305
_refine_ls_restrained_S_all 1.017
_refine_ls_R_factor_all 0.0929
_refine_ls_R_factor_gt 0.0639
_refine_ls_shift/su_max 0.001
_refine_ls_shift/su_mean 0.000
_refine_ls_structure_factor_coef Fsqd
_refine_ls_weighting_details 'calc w=1/[\s^2^(Fo^2^)+(0.0751P)^2^+23.4540P] where P=(Fo^2^+2Fc^2^)/3'
_refine_ls_weighting_scheme calc
_refine_ls_wR_factor_gt 0.1695
_refine_ls_wR_factor_ref 0.1883
_reflns_number_gt 20405
_reflns_number_total 29974
_reflns_threshold_expression >2sigma(I)
_cod_data_source_file c0dt00017e.txt
_cod_data_source_block 5
_cod_depositor_comments
;
The following automatic conversions were performed:

'_symmetry_cell_setting' value 'MONOCLINIC' changed to 'monoclinic'
according to /home/saulius/struct/CIF-dictionaries/cif_core.dic
dictionary named 'cif_core.dic' version 2.4.2 from 2011-04-26.

Automatic conversion script
Id: cif_fix_values 1891 2012-01-12 08:04:46Z andrius 
;
_cod_original_sg_symbol_H-M P2(1)/C
_cod_original_formula_sum 'C75.15 H175 Co8 Cr4 O47.75 P4.10'
_cod_database_code 7025835

loop_
_symmetry_equiv_pos_as_xyz
'x, y, z'
'-x, y+1/2, -z+1/2'
'-x, -y, -z'
'x, -y-1/2, z-1/2'

loop_
_atom_site_label
_atom_site_type_symbol
_atom_site_fract_x
_atom_site_fract_y
_atom_site_fract_z
_atom_site_U_iso_or_equiv
_atom_site_adp_type
_atom_site_occupancy
_atom_site_symmetry_multiplicity
_atom_site_calc_flag
_atom_site_refinement_flags
_atom_site_disorder_assembly
_atom_site_disorder_group
Co1 Co 0.28618(3) -0.10481(4) 0.317332(17) 0.03365(13) Uani 1 1 d . . .
Co2 Co 0.28328(3) 0.09745(4) 0.332399(17) 0.03287(13) Uani 1 1 d . . .
Co3 Co 0.26069(3) 0.23648(4) 0.259488(19) 0.04132(15) Uani 1 1 d . . .
Cr4 Cr 0.24382(4) 0.15191(5) 0.17930(2) 0.04185(18) Uani 1 1 d . . .
Cr5 Cr 0.24846(4) -0.04345(5) 0.16551(2) 0.04008(17) Uani 1 1 d . . .
Co6 Co 0.26663(3) -0.18277(4) 0.229145(18) 0.03896(14) Uani 1 1 d . . .
Co7 Co 0.26543(3) -0.24538(4) 0.380371(18) 0.04078(15) Uani 1 1 d . . .
Cr8 Cr 0.24617(4) -0.16230(5) 0.45261(2) 0.04571(19) Uani 1 1 d . . .
Cr9 Cr 0.24477(4) 0.03313(5) 0.46761(2) 0.03982(17) Uani 1 1 d . . .
Co10 Co 0.25992(3) 0.17385(4) 0.411626(18) 0.03604(14) Uani 1 1 d . . .
Co11 Co 0.14454(4) 0.06493(5) 0.10715(2) 0.05560(19) Uani 1 1 d . . .
Co12 Co 0.14339(4) -0.08211(5) 0.47904(3) 0.0624(2) Uani 1 1 d . . .
P1 P 0.31663(5) 0.02975(7) 0.25435(3) 0.0334(2) Uani 1 1 d . . .
P2 P 0.31489(5) -0.03538(7) 0.40899(3) 0.0322(2) Uani 1 1 d . . .
P3 P 0.33388(12) -0.27174(17) 0.31582(7) 0.0365(5) Uani 0.50 1 d PDU A 1
O131 O 0.3240(6) -0.2248(9) 0.3508(6) 0.037(2) Uani 0.50 1 d PU A 1
O132 O 0.3271(9) -0.1992(12) 0.2849(5) 0.032(2) Uani 0.50 1 d PU A 1
O133 O 0.2902(3) -0.3456(4) 0.29996(19) 0.0442(15) Uani 0.50 1 d PU A 1
C130 C 0.4084(4) -0.3172(7) 0.3300(3) 0.055(2) Uani 0.50 1 d PDU A 1
C131 C 0.4574(5) -0.2504(8) 0.3502(4) 0.070(3) Uani 0.50 1 d PDU A 1
H13D H 0.4490 -0.2236 0.3728 0.104 Uiso 0.50 1 calc PR A 1
H13E H 0.4585 -0.2043 0.3312 0.104 Uiso 0.50 1 calc PR A 1
H13F H 0.4962 -0.2805 0.3597 0.104 Uiso 0.50 1 calc PR A 1
C132 C 0.4118(7) -0.3900(8) 0.3607(4) 0.080(4) Uani 0.50 1 d PDU A 1
H13G H 0.4045 -0.3641 0.3839 0.120 Uiso 0.50 1 calc PR A 1
H13H H 0.4516 -0.4172 0.3690 0.120 Uiso 0.50 1 calc PR A 1
H13I H 0.3814 -0.4350 0.3489 0.120 Uiso 0.50 1 calc PR A 1
C133 C 0.4186(6) -0.3555(10) 0.2932(3) 0.077(3) Uani 0.50 1 d PDU A 1
H13J H 0.3892 -0.4022 0.2820 0.116 Uiso 0.50 1 calc PR A 1
H13K H 0.4591 -0.3802 0.3006 0.116 Uiso 0.50 1 calc PR A 1
H13L H 0.4140 -0.3087 0.2735 0.116 Uiso 0.50 1 calc PR A 1
O134 O 0.3376(6) -0.2078(10) 0.3536(6) 0.041(2) Uani 0.50 1 d PU A 2
O135 O 0.3338(10) -0.1858(13) 0.2915(5) 0.038(3) Uani 0.50 1 d PU A 2
C134 C 0.3526(4) -0.2347(6) 0.3231(3) 0.0411(17) Uani 0.50 1 d PDU A 2
C135 C 0.3986(5) -0.3084(7) 0.3283(3) 0.053(2) Uani 0.50 1 d PDU A 2
C136 C 0.4554(5) -0.2645(10) 0.3265(5) 0.088(4) Uani 0.50 1 d PDU A 2
H13M H 0.4712 -0.2246 0.3492 0.132 Uiso 0.50 1 calc PR A 2
H13N H 0.4464 -0.2309 0.3017 0.132 Uiso 0.50 1 calc PR A 2
H13O H 0.4854 -0.3099 0.3274 0.132 Uiso 0.50 1 calc PR A 2
C137 C 0.4134(8) -0.3529(9) 0.3689(4) 0.081(4) Uani 0.50 1 d PDU A 2
H13P H 0.3784 -0.3858 0.3701 0.121 Uiso 0.50 1 calc PR A 2
H13Q H 0.4242 -0.3078 0.3898 0.121 Uiso 0.50 1 calc PR A 2
H13R H 0.4471 -0.3935 0.3729 0.121 Uiso 0.50 1 calc PR A 2
C138 C 0.3738(7) -0.3755(9) 0.2952(4) 0.103(4) Uani 0.50 1 d PDU A 2
H13S H 0.3358 -0.3988 0.2963 0.154 Uiso 0.50 1 calc PR A 2
H13T H 0.4025 -0.4240 0.2986 0.154 Uiso 0.50 1 calc PR A 2
H13U H 0.3673 -0.3469 0.2695 0.154 Uiso 0.50 1 calc PR A 2
P4 P 0.18288(14) -0.2019(2) 0.28707(9) 0.0458(6) Uani 0.55 1 d PU A 1
O141 O 0.213(3) -0.142(3) 0.2666(13) 0.042(3) Uani 0.55 1 d PU A 1
O142 O 0.2103(13) -0.1657(18) 0.3268(9) 0.044(3) Uani 0.55 1 d PU A 1
O143 O 0.1841(3) -0.3022(4) 0.2796(2) 0.0579(17) Uani 0.55 1 d PU A 1
C140 C 0.1072(5) -0.1677(8) 0.2743(4) 0.054(2) Uani 0.55 1 d PU A 1
C141 C 0.0766(10) -0.1908(12) 0.2300(6) 0.073(4) Uani 0.55 1 d PU A 1
H14A H 0.0786 -0.2547 0.2264 0.110 Uiso 0.55 1 calc PR A 1
H14B H 0.0973 -0.1603 0.2141 0.110 Uiso 0.55 1 calc PR A 1
H14C H 0.0347 -0.1720 0.2216 0.110 Uiso 0.55 1 calc PR A 1
C142 C 0.0838(11) -0.2223(11) 0.3033(6) 0.072(4) Uani 0.55 1 d PU A 1
H14D H 0.1049 -0.2038 0.3307 0.107 Uiso 0.55 1 calc PR A 1
H14E H 0.0909 -0.2853 0.3004 0.107 Uiso 0.55 1 calc PR A 1
H14F H 0.0407 -0.2120 0.2970 0.107 Uiso 0.55 1 calc PR A 1
C143 C 0.1041(5) -0.0689(8) 0.2802(3) 0.062(3) Uani 0.55 1 d PU A 1
H14G H 0.1240 -0.0545 0.3083 0.094 Uiso 0.55 1 calc PR A 1
H14H H 0.0621 -0.0504 0.2723 0.094 Uiso 0.55 1 calc PR A 1
H14I H 0.1241 -0.0380 0.2640 0.094 Uiso 0.55 1 calc PR A 1
O144 O 0.212(3) -0.148(4) 0.2636(15) 0.041(3) Uani 0.45 1 d PU A 2
O145 O 0.2161(16) -0.177(2) 0.3304(10) 0.042(3) Uani 0.45 1 d PU A 2
C144 C 0.1837(7) -0.1638(9) 0.2900(5) 0.047(2) Uani 0.45 1 d PU A 2
C145 C 0.1197(7) -0.2041(10) 0.2725(5) 0.053(2) Uani 0.45 1 d PU A 2
C146 C 0.0847(12) -0.1597(14) 0.2328(8) 0.073(5) Uani 0.45 1 d PU A 2
H14J H 0.1070 -0.1663 0.2142 0.110 Uiso 0.45 1 calc PR A 2
H14K H 0.0795 -0.0969 0.2372 0.110 Uiso 0.45 1 calc PR A 2
H14L H 0.0454 -0.1878 0.2216 0.110 Uiso 0.45 1 calc PR A 2
C147 C 0.0817(13) -0.1888(14) 0.2986(8) 0.071(4) Uani 0.45 1 d PU A 2
H14M H 0.0425 -0.2167 0.2865 0.106 Uiso 0.45 1 calc PR A 2
H14N H 0.0764 -0.1253 0.3014 0.106 Uiso 0.45 1 calc PR A 2
H14O H 0.1016 -0.2147 0.3249 0.106 Uiso 0.45 1 calc PR A 2
C148 C 0.1218(7) -0.3082(9) 0.2652(5) 0.075(4) Uani 0.45 1 d PU A 2
H14P H 0.1471 -0.3199 0.2489 0.112 Uiso 0.45 1 calc PR A 2
H14Q H 0.0812 -0.3299 0.2514 0.112 Uiso 0.45 1 calc PR A 2
H14R H 0.1383 -0.3386 0.2907 0.112 Uiso 0.45 1 calc PR A 2
P5 P 0.32642(8) 0.26499(12) 0.35472(5) 0.0383(4) Uani 0.70 1 d PU A 1
O151 O 0.3190(4) 0.2172(6) 0.3154(3) 0.0367(15) Uani 0.70 1 d PU A 1
O152 O 0.3206(5) 0.1901(7) 0.3826(3) 0.0336(15) Uani 0.70 1 d PU A 1
O153 O 0.2801(2) 0.3372(3) 0.35007(14) 0.0452(11) Uani 0.70 1 d PU A 1
C150 C 0.3995(5) 0.3139(6) 0.3746(3) 0.0502(18) Uani 0.70 1 d PU A 1
C151 C 0.4480(4) 0.2426(7) 0.3857(3) 0.058(2) Uani 0.70 1 d PU A 1
H15A H 0.4431 0.2055 0.4069 0.087 Uiso 0.70 1 calc PR A 1
H15B H 0.4875 0.2706 0.3949 0.087 Uiso 0.70 1 calc PR A 1
H15C H 0.4444 0.2060 0.3624 0.087 Uiso 0.70 1 calc PR A 1
C152 C 0.4102(7) 0.3737(9) 0.3434(4) 0.074(3) Uani 0.70 1 d PU A 1
H15D H 0.3784 0.4181 0.3350 0.111 Uiso 0.70 1 calc PR A 1
H15E H 0.4102 0.3382 0.3204 0.111 Uiso 0.70 1 calc PR A 1
H15F H 0.4490 0.4032 0.3546 0.111 Uiso 0.70 1 calc PR A 1
C153 C 0.4031(4) 0.3662(7) 0.4117(3) 0.069(2) Uani 0.70 1 d PU A 1
H15G H 0.3704 0.4092 0.4054 0.103 Uiso 0.70 1 calc PR A 1
H15H H 0.4415 0.3973 0.4213 0.103 Uiso 0.70 1 calc PR A 1
H15I H 0.3998 0.3259 0.4323 0.103 Uiso 0.70 1 calc PR A 1
O154 O 0.3335(10) 0.2037(17) 0.3200(8) 0.040(3) Uani 0.30 1 d PU A 2
O155 O 0.3297(13) 0.1773(19) 0.3789(9) 0.039(3) Uani 0.30 1 d PU A 2
C154 C 0.3484(7) 0.2276(10) 0.3559(5) 0.041(2) Uani 0.30 1 d PDU A 2
C155 C 0.3933(8) 0.3025(11) 0.3712(6) 0.049(3) Uani 0.30 1 d PDU A 2
C156 C 0.4531(9) 0.2620(17) 0.3956(8) 0.068(6) Uani 0.30 1 d PDU A 2
H15J H 0.4688 0.2267 0.3782 0.102 Uiso 0.30 1 calc PR A 2
H15K H 0.4474 0.2242 0.4163 0.102 Uiso 0.30 1 calc PR A 2
H15L H 0.4816 0.3092 0.4079 0.102 Uiso 0.30 1 calc PR A 2
C157 C 0.4007(15) 0.3539(17) 0.3364(7) 0.062(5) Uani 0.30 1 d PDU A 2
H15M H 0.4159 0.3143 0.3202 0.093 Uiso 0.30 1 calc PR A 2
H15N H 0.4291 0.4023 0.3464 0.093 Uiso 0.30 1 calc PR A 2
H15O H 0.3619 0.3779 0.3201 0.093 Uiso 0.30 1 calc PR A 2
C158 C 0.3710(10) 0.3640(13) 0.3970(7) 0.070(4) Uani 0.30 1 d PDU A 2
H15P H 0.3662 0.3307 0.4193 0.105 Uiso 0.30 1 calc PR A 2
H15Q H 0.3323 0.3892 0.3812 0.105 Uiso 0.30 1 calc PR A 2
H15R H 0.4000 0.4117 0.4072 0.105 Uiso 0.30 1 calc PR A 2
P6 P 0.1778(3) 0.1883(3) 0.31566(17) 0.0450(10) Uani 0.35 1 d PU A 1
O161 O 0.207(2) 0.147(2) 0.2902(14) 0.043(3) Uani 0.35 1 d PU A 1
O162 O 0.204(3) 0.128(5) 0.350(3) 0.042(3) Uani 0.35 1 d PU A 1
O163 O 0.1763(5) 0.2889(7) 0.3231(3) 0.054(2) Uani 0.35 1 d PU A 1
C160 C 0.1031(9) 0.1530(13) 0.2965(6) 0.056(3) Uani 0.35 1 d PU A 1
C161 C 0.0797(17) 0.2012(17) 0.2562(10) 0.063(5) Uani 0.35 1 d PU A 1
H16A H 0.1097 0.1977 0.2428 0.095 Uiso 0.35 1 calc PR A 1
H16B H 0.0720 0.2633 0.2606 0.095 Uiso 0.35 1 calc PR A 1
H16C H 0.0425 0.1733 0.2396 0.095 Uiso 0.35 1 calc PR A 1
C162 C 0.0833(14) 0.1381(19) 0.3287(12) 0.058(4) Uani 0.35 1 d PU A 1
H16D H 0.1135 0.1041 0.3491 0.088 Uiso 0.35 1 calc PR A 1
H16E H 0.0456 0.1050 0.3198 0.088 Uiso 0.35 1 calc PR A 1
H16F H 0.0768 0.1949 0.3399 0.088 Uiso 0.35 1 calc PR A 1
C163 C 0.1015(8) 0.0494(12) 0.2890(5) 0.066(4) Uani 0.35 1 d PU A 1
H16G H 0.1153 0.0367 0.2666 0.099 Uiso 0.35 1 calc PR A 1
H16H H 0.0605 0.0277 0.2831 0.099 Uiso 0.35 1 calc PR A 1
H16I H 0.1278 0.0198 0.3129 0.099 Uiso 0.35 1 calc PR A 1
O164 O 0.2069(13) 0.1611(11) 0.2876(7) 0.042(2) Uani 0.65 1 d PU A 2
O165 O 0.2083(16) 0.134(3) 0.3506(15) 0.040(2) Uani 0.65 1 d PU A 2
C164 C 0.1787(6) 0.1529(6) 0.3145(4) 0.0459(19) Uani 0.65 1 d PU A 2
C165 C 0.1144(4) 0.1917(6) 0.3025(3) 0.0501(18) Uani 0.65 1 d PU A 2
C166 C 0.0798(9) 0.1691(8) 0.2584(5) 0.065(3) Uani 0.65 1 d PU A 2
H16J H 0.0391 0.1929 0.2511 0.097 Uiso 0.65 1 calc PR A 2
H16K H 0.0779 0.1048 0.2550 0.097 Uiso 0.65 1 calc PR A 2
H16L H 0.1004 0.1952 0.2414 0.097 Uiso 0.65 1 calc PR A 2
C167 C 0.0748(9) 0.1637(10) 0.3267(6) 0.067(3) Uani 0.65 1 d PU A 2
H16M H 0.0356 0.1924 0.3160 0.101 Uiso 0.65 1 calc PR A 2
H16N H 0.0938 0.1813 0.3545 0.101 Uiso 0.65 1 calc PR A 2
H16O H 0.0696 0.0994 0.3252 0.101 Uiso 0.65 1 calc PR A 2
C168 C 0.1154(4) 0.2912(6) 0.3087(3) 0.064(2) Uani 0.65 1 d PU A 2
H16P H 0.0742 0.3134 0.3012 0.096 Uiso 0.65 1 calc PR A 2
H16Q H 0.1360 0.3196 0.2922 0.096 Uiso 0.65 1 calc PR A 2
H16R H 0.1366 0.3047 0.3367 0.096 Uiso 0.65 1 calc PR A 2
O1 O 0.19124(15) 0.0461(2) 0.17236(9) 0.0426(7) Uani 1 1 d . A .
O2 O 0.19021(15) -0.0597(2) 0.43560(9) 0.0435(7) Uani 1 1 d . A .
O3 O 0.20125(15) 0.2251(2) 0.20553(9) 0.0455(8) Uani 1 1 d . A .
O4 O 0.29268(15) 0.0647(2) 0.16263(9) 0.0433(7) Uani 1 1 d . A .
O5 O 0.19325(17) 0.1735(2) 0.12471(10) 0.0550(9) Uani 1 1 d . A .
O6 O 0.20806(15) -0.1445(2) 0.17788(9) 0.0437(7) Uani 1 1 d . A .
O7 O 0.20165(17) -0.0324(2) 0.10993(9) 0.0495(8) Uani 1 1 d . A .
O8 O 0.20516(17) -0.2382(2) 0.40816(10) 0.0511(9) Uani 1 1 d . A .
O9 O 0.29255(17) -0.0727(2) 0.49021(9) 0.0491(8) Uani 1 1 d . A .
O10 O 0.1974(2) -0.1872(3) 0.48519(12) 0.0681(12) Uani 1 1 d . A .
O11 O 0.20194(14) 0.1316(2) 0.43666(9) 0.0415(7) Uani 1 1 d . A .
O12 O 0.19715(17) 0.0189(2) 0.50182(10) 0.0510(9) Uani 1 1 d . A .
O13 O 0.2294(2) 0.3546(2) 0.27706(13) 0.0667(11) Uani 1 1 d . A .
O14 O 0.23854(19) -0.3150(2) 0.22774(11) 0.0590(10) Uani 1 1 d . A .
O15 O 0.2384(2) -0.3633(2) 0.34843(11) 0.0681(12) Uani 1 1 d . A .
O16 O 0.22751(17) 0.3041(2) 0.39974(11) 0.0523(9) Uani 1 1 d . A .
O17 O 0.1169(2) 0.0896(4) 0.04540(13) 0.0810(14) Uani 1 1 d . A .
O18 O 0.1105(3) -0.1040(3) 0.52600(16) 0.0895(16) Uani 1 1 d . A .
O111 O 0.30401(13) 0.01149(18) 0.29351(8) 0.0336(6) Uani 1 1 d . A .
O112 O 0.28867(14) 0.11796(19) 0.23714(9) 0.0367(7) Uani 1 1 d . A .
O113 O 0.29164(14) -0.04607(19) 0.22532(9) 0.0368(7) Uani 1 1 d . A .
O121 O 0.30140(13) -0.01783(18) 0.36406(8) 0.0330(6) Uani 1 1 d . A .
O122 O 0.28999(14) -0.12560(19) 0.41445(8) 0.0367(6) Uani 1 1 d . A .
O123 O 0.28751(13) 0.03875(19) 0.42659(8) 0.0336(6) Uani 1 1 d . A .
O170 O 0.31948(17) 0.3073(2) 0.23989(10) 0.0497(8) Uani 1 1 d . A .
O171 O 0.30056(17) 0.2471(2) 0.17941(10) 0.0487(8) Uani 1 1 d . A .
O180 O 0.31029(16) -0.1180(2) 0.15527(10) 0.0479(8) Uani 1 1 d . A .
O181 O 0.32877(16) -0.2191(2) 0.20367(10) 0.0477(8) Uani 1 1 d . A .
O190 O 0.32481(18) -0.3149(2) 0.42558(10) 0.0535(9) Uani 1 1 d . A .
O191 O 0.30510(19) -0.2547(2) 0.47751(10) 0.0554(9) Uani 1 1 d . A .
O200 O 0.30366(15) 0.1114(2) 0.50510(9) 0.0448(8) Uani 1 1 d . A .
O201 O 0.32049(15) 0.2135(2) 0.46472(10) 0.0444(7) Uani 1 1 d . A .
O210 O 0.0618(2) 0.0987(4) 0.11423(14) 0.0865(15) Uani 1 1 d . A .
O211 O 0.0708(8) -0.0309(12) 0.1046(3) 0.091(4) Uani 0.60 1 d PU A 1
O212 O 0.0609(12) -0.0360(17) 0.0836(6) 0.098(6) Uani 0.40 1 d PU A 2
O220 O 0.0633(2) 0.0020(4) 0.45052(14) 0.0903(16) Uani 1 1 d D A .
C1 C 0.1557(2) 0.0310(3) 0.19778(14) 0.0451(11) Uani 1 1 d . . .
H1A H 0.1305 0.0828 0.1971 0.068 Uiso 1 1 calc R A .
H1B H 0.1822 0.0210 0.2250 0.068 Uiso 1 1 calc R . .
H1C H 0.1302 -0.0209 0.1884 0.068 Uiso 1 1 calc R . .
C2 C 0.1551(2) -0.0454(3) 0.39443(14) 0.0476(11) Uani 1 1 d . . .
H2A H 0.1313 -0.0982 0.3838 0.071 Uiso 1 1 calc R A .
H2B H 0.1819 -0.0334 0.3792 0.071 Uiso 1 1 calc R . .
H2C H 0.1284 0.0052 0.3924 0.071 Uiso 1 1 calc R . .
C3 C 0.1536(3) 0.2823(5) 0.18629(18) 0.0738(19) Uani 1 1 d . . .
H3A H 0.1397 0.3117 0.2061 0.111 Uiso 1 1 calc R A .
H3B H 0.1206 0.2484 0.1681 0.111 Uiso 1 1 calc R . .
H3C H 0.1673 0.3268 0.1713 0.111 Uiso 1 1 calc R . .
C4 C 0.3171(3) 0.0817(4) 0.13191(16) 0.0553(14) Uani 1 1 d . . .
H4A H 0.3370 0.1394 0.1363 0.083 Uiso 1 1 calc R A .
H4B H 0.2849 0.0818 0.1062 0.083 Uiso 1 1 calc R . .
H4C H 0.3463 0.0357 0.1320 0.083 Uiso 1 1 calc R . .
C5 C 0.1956(3) 0.2504(4) 0.10210(18) 0.0686(17) Uani 1 1 d . . .
H5A H 0.1657 0.2455 0.0756 0.103 Uiso 1 1 calc R A .
H5B H 0.2356 0.2557 0.0998 0.103 Uiso 1 1 calc R . .
H5C H 0.1871 0.3028 0.1154 0.103 Uiso 1 1 calc R . .
C6 C 0.1631(3) -0.1947(5) 0.15009(19) 0.0737(18) Uani 1 1 d . . .
H6A H 0.1500 -0.2424 0.1639 0.110 Uiso 1 1 calc R A .
H6B H 0.1791 -0.2201 0.1304 0.110 Uiso 1 1 calc R . .
H6C H 0.1289 -0.1566 0.1367 0.110 Uiso 1 1 calc R . .
C7 C 0.2028(3) -0.0887(5) 0.07843(17) 0.0749(19) Uani 1 1 d . . .
H7A H 0.1742 -0.0672 0.0534 0.112 Uiso 1 1 calc R A .
H7B H 0.1918 -0.1488 0.0836 0.112 Uiso 1 1 calc R . .
H7C H 0.2432 -0.0891 0.0765 0.112 Uiso 1 1 calc R . .
C8 C 0.1620(3) -0.3017(4) 0.4076(2) 0.078(2) Uani 1 1 d . . .
H8A H 0.1483 -0.3307 0.3816 0.117 Uiso 1 1 calc R A .
H8B H 0.1280 -0.2731 0.4125 0.117 Uiso 1 1 calc R . .
H8C H 0.1795 -0.3458 0.4283 0.117 Uiso 1 1 calc R . .
C9 C 0.3177(3) -0.0877(4) 0.53165(15) 0.0673(17) Uani 1 1 d . . .
H9A H 0.3389 -0.0345 0.5446 0.101 Uiso 1 1 calc R A .
H9B H 0.3460 -0.1371 0.5365 0.101 Uiso 1 1 calc R . .
H9C H 0.2858 -0.1019 0.5425 0.101 Uiso 1 1 calc R . .
C10 C 0.1989(4) -0.2651(5) 0.5069(2) 0.095(3) Uani 1 1 d . . .
H10A H 0.1696 -0.2609 0.5209 0.143 Uiso 1 1 calc R A .
H10B H 0.2391 -0.2730 0.5263 0.143 Uiso 1 1 calc R . .
H10C H 0.1891 -0.3156 0.4888 0.143 Uiso 1 1 calc R . .
C11 C 0.1552(3) 0.1790(4) 0.4442(2) 0.0642(16) Uani 1 1 d . . .
H11A H 0.1409 0.2258 0.4244 0.096 Uiso 1 1 calc R A .
H11B H 0.1702 0.2052 0.4708 0.096 Uiso 1 1 calc R . .
H11C H 0.1221 0.1387 0.4427 0.096 Uiso 1 1 calc R . .
C12 C 0.2003(4) 0.0716(5) 0.5354(2) 0.086(2) Uani 1 1 d . . .
H12A H 0.1710 0.0501 0.5473 0.130 Uiso 1 1 calc R A .
H12B H 0.1913 0.1331 0.5271 0.130 Uiso 1 1 calc R . .
H12C H 0.2406 0.0678 0.5549 0.130 Uiso 1 1 calc R . .
C13 C 0.2326(4) 0.4383(4) 0.2608(2) 0.084(2) Uani 1 1 d . . .
H13A H 0.2153 0.4826 0.2738 0.126 Uiso 1 1 calc R A .
H13B H 0.2101 0.4375 0.2323 0.126 Uiso 1 1 calc R . .
H13C H 0.2745 0.4531 0.2649 0.126 Uiso 1 1 calc R . .
C14 C 0.2407(4) -0.3792(4) 0.19962(19) 0.077(2) Uani 1 1 d . . .
H14S H 0.2246 -0.4351 0.2056 0.116 Uiso 1 1 calc R A .
H14T H 0.2822 -0.3877 0.2008 0.116 Uiso 1 1 calc R . .
H14U H 0.2166 -0.3594 0.1730 0.116 Uiso 1 1 calc R . .
C15 C 0.2382(4) -0.4490(4) 0.3646(2) 0.077(2) Uani 1 1 d . . .
H15S H 0.2233 -0.4919 0.3430 0.115 Uiso 1 1 calc R A .
H15T H 0.2121 -0.4493 0.3809 0.115 Uiso 1 1 calc R . .
H15U H 0.2790 -0.4650 0.3810 0.115 Uiso 1 1 calc R . .
C16 C 0.2320(3) 0.3673(4) 0.4298(2) 0.0716(18) Uani 1 1 d . . .
H16S H 0.2141 0.4231 0.4176 0.107 Uiso 1 1 calc R A .
H16T H 0.2743 0.3768 0.4452 0.107 Uiso 1 1 calc R . .
H16U H 0.2108 0.3457 0.4474 0.107 Uiso 1 1 calc R . .
C17 C 0.1548(4) 0.1045(6) 0.0220(2) 0.105(3) Uani 1 1 d . . .
H17A H 0.1300 0.1145 -0.0057 0.157 Uiso 1 1 calc R A .
H17B H 0.1803 0.0527 0.0236 0.157 Uiso 1 1 calc R . .
H17C H 0.1799 0.1563 0.0321 0.157 Uiso 1 1 calc R . .
C18 C 0.1447(5) -0.1299(7) 0.5659(3) 0.121(3) Uani 1 1 d . . .
H18A H 0.1180 -0.1351 0.5817 0.181 Uiso 1 1 calc R A .
H18B H 0.1754 -0.0854 0.5777 0.181 Uiso 1 1 calc R . .
H18C H 0.1639 -0.1870 0.5653 0.181 Uiso 1 1 calc R . .
C110 C 0.3975(2) 0.0353(3) 0.26548(15) 0.0413(10) Uani 1 1 d . A .
C111 C 0.4261(3) -0.0513(5) 0.2823(2) 0.0354(16) Uani 0.55 1 d P A 1
H11D H 0.4089 -0.0988 0.2633 0.053 Uiso 0.55 1 calc PR A 1
H11E H 0.4187 -0.0634 0.3073 0.053 Uiso 0.55 1 calc PR A 1
H11F H 0.4693 -0.0480 0.2873 0.053 Uiso 0.55 1 calc PR A 1
C112 C 0.4121(4) 0.0542(6) 0.2256(3) 0.0390(17) Uani 0.55 1 d PU A 1
H11G H 0.3941 0.1106 0.2142 0.058 Uiso 0.55 1 calc PR A 1
H11H H 0.3955 0.0066 0.2065 0.058 Uiso 0.55 1 calc PR A 1
H11I H 0.4555 0.0569 0.2316 0.058 Uiso 0.55 1 calc PR A 1
C113 C 0.4235(4) 0.1111(5) 0.2942(3) 0.0393(17) Uani 0.55 1 d PU A 1
H11J H 0.4045 0.1667 0.2825 0.059 Uiso 0.55 1 calc PR A 1
H11K H 0.4668 0.1149 0.2993 0.059 Uiso 0.55 1 calc PR A 1
H11L H 0.4161 0.1004 0.3192 0.059 Uiso 0.55 1 calc PR A 1
C114 C 0.4151(8) 0.1182(12) 0.2544(6) 0.095(5) Uani 0.45 1 d PU A 2
H11M H 0.4017 0.1655 0.2683 0.143 Uiso 0.45 1 calc PR A 2
H11N H 0.3968 0.1263 0.2257 0.143 Uiso 0.45 1 calc PR A 2
H11O H 0.4587 0.1201 0.2617 0.143 Uiso 0.45 1 calc PR A 2
C115 C 0.4172(8) -0.0375(13) 0.2439(6) 0.103(5) Uani 0.45 1 d PU A 2
H11P H 0.4059 -0.0947 0.2522 0.154 Uiso 0.45 1 calc PR A 2
H11Q H 0.4607 -0.0350 0.2503 0.154 Uiso 0.45 1 calc PR A 2
H11R H 0.3977 -0.0302 0.2152 0.154 Uiso 0.45 1 calc PR A 2
C116 C 0.4262(7) 0.0227(13) 0.3105(5) 0.089(5) Uani 0.45 1 d PU A 2
H11S H 0.4161 -0.0360 0.3179 0.134 Uiso 0.45 1 calc PR A 2
H11T H 0.4111 0.0678 0.3244 0.134 Uiso 0.45 1 calc PR A 2
H11U H 0.4698 0.0281 0.3178 0.134 Uiso 0.45 1 calc PR A 2
C120 C 0.3964(2) -0.0359(3) 0.43326(13) 0.0431(10) Uani 1 1 d D A .
C121 C 0.4155(4) 0.0408(5) 0.4622(2) 0.055(2) Uani 0.65 1 d PDU A 1
H12D H 0.4013 0.0963 0.4481 0.082 Uiso 0.65 1 calc PR A 1
H12E H 0.4593 0.0420 0.4737 0.082 Uiso 0.65 1 calc PR A 1
H12F H 0.3982 0.0335 0.4835 0.082 Uiso 0.65 1 calc PR A 1
C122 C 0.4267(3) -0.0211(6) 0.4010(2) 0.0531(19) Uani 0.65 1 d PDU A 1
H12G H 0.4138 0.0358 0.3878 0.080 Uiso 0.65 1 calc PR A 1
H12H H 0.4150 -0.0686 0.3813 0.080 Uiso 0.65 1 calc PR A 1
H12I H 0.4703 -0.0210 0.4135 0.080 Uiso 0.65 1 calc PR A 1
C123 C 0.4177(4) -0.1232(5) 0.4532(3) 0.059(2) Uani 0.65 1 d PDU A 1
H12J H 0.4047 -0.1709 0.4337 0.088 Uiso 0.65 1 calc PR A 1
H12K H 0.4008 -0.1324 0.4746 0.088 Uiso 0.65 1 calc PR A 1
H12L H 0.4615 -0.1230 0.4644 0.088 Uiso 0.65 1 calc PR A 1
C124 C 0.4226(6) 0.0538(7) 0.4311(5) 0.051(3) Uani 0.35 1 d PDU A 2
H12M H 0.4022 0.0982 0.4420 0.077 Uiso 0.35 1 calc PR A 2
H12N H 0.4174 0.0681 0.4034 0.077 Uiso 0.35 1 calc PR A 2
H12O H 0.4654 0.0535 0.4466 0.077 Uiso 0.35 1 calc PR A 2
C125 C 0.4232(7) -0.1126(9) 0.4174(5) 0.057(4) Uani 0.35 1 d PDU A 2
H12P H 0.4030 -0.1675 0.4203 0.085 Uiso 0.35 1 calc PR A 2
H12Q H 0.4660 -0.1172 0.4324 0.085 Uiso 0.35 1 calc PR A 2
H12R H 0.4177 -0.1027 0.3893 0.085 Uiso 0.35 1 calc PR A 2
C126 C 0.4093(7) -0.0557(11) 0.4781(3) 0.057(4) Uani 0.35 1 d PDU A 2
H12S H 0.3930 -0.1137 0.4810 0.086 Uiso 0.35 1 calc PR A 2
H12T H 0.3905 -0.0103 0.4896 0.086 Uiso 0.35 1 calc PR A 2
H12U H 0.4527 -0.0554 0.4919 0.086 Uiso 0.35 1 calc PR A 2
C170 C 0.3251(2) 0.3025(3) 0.20589(16) 0.0491(12) Uani 1 1 d . . .
C171 C 0.3660(3) 0.3699(4) 0.19526(18) 0.0575(14) Uani 1 1 d . A .
C172 C 0.3945(3) 0.4336(4) 0.2292(2) 0.0752(19) Uani 1 1 d . . .
H17D H 0.3630 0.4664 0.2355 0.113 Uiso 1 1 calc R A .
H17E H 0.4204 0.4750 0.2214 0.113 Uiso 1 1 calc R . .
H17F H 0.4183 0.4003 0.2527 0.113 Uiso 1 1 calc R . .
C173 C 0.3280(4) 0.4218(5) 0.1589(2) 0.089(2) Uani 1 1 d . . .
H17G H 0.3098 0.3810 0.1369 0.133 Uiso 1 1 calc R A .
H17H H 0.3534 0.4642 0.1511 0.133 Uiso 1 1 calc R . .
H17I H 0.2964 0.4537 0.1654 0.133 Uiso 1 1 calc R . .
C174 C 0.4154(3) 0.3195(5) 0.1854(3) 0.089(2) Uani 1 1 d . . .
H17J H 0.3972 0.2784 0.1635 0.134 Uiso 1 1 calc R A .
H17K H 0.4395 0.2864 0.2088 0.134 Uiso 1 1 calc R . .
H17L H 0.4409 0.3614 0.1776 0.134 Uiso 1 1 calc R . .
C180 C 0.3372(2) -0.1858(3) 0.17423(14) 0.0474(11) Uani 1 1 d D . .
C181 C 0.3840(3) -0.2273(4) 0.15848(15) 0.0636(16) Uani 1 1 d D A .
C182 C 0.3789(6) -0.1959(10) 0.1174(3) 0.092(4) Uani 0.55 1 d PDU A 1
H18D H 0.3390 -0.2102 0.0989 0.138 Uiso 0.55 1 calc PR A 1
H18E H 0.4094 -0.2251 0.1088 0.138 Uiso 0.55 1 calc PR A 1
H18F H 0.3849 -0.1318 0.1178 0.138 Uiso 0.55 1 calc PR A 1
C183 C 0.4456(4) -0.2027(11) 0.1880(4) 0.096(4) Uani 0.55 1 d PDU A 1
H18G H 0.4485 -0.2234 0.2146 0.145 Uiso 0.55 1 calc PR A 1
H18H H 0.4506 -0.1385 0.1885 0.145 Uiso 0.55 1 calc PR A 1
H18I H 0.4771 -0.2306 0.1799 0.145 Uiso 0.55 1 calc PR A 1
C184 C 0.3793(7) -0.3282(5) 0.1596(5) 0.102(4) Uani 0.55 1 d PDU A 1
H18J H 0.3835 -0.3472 0.1866 0.154 Uiso 0.55 1 calc PR A 1
H18K H 0.4111 -0.3548 0.1514 0.154 Uiso 0.55 1 calc PR A 1
H18L H 0.3402 -0.3470 0.1414 0.154 Uiso 0.55 1 calc PR A 1
C185 C 0.3490(7) -0.2806(13) 0.1219(4) 0.114(5) Uani 0.45 1 d PDU A 2
H18M H 0.3228 -0.2411 0.1019 0.171 Uiso 0.45 1 calc PR A 2
H18N H 0.3248 -0.3253 0.1293 0.171 Uiso 0.45 1 calc PR A 2
H18O H 0.3771 -0.3097 0.1109 0.171 Uiso 0.45 1 calc PR A 2
C186 C 0.4160(8) -0.1530(9) 0.1442(6) 0.107(5) Uani 0.45 1 d PDU A 2
H18P H 0.3862 -0.1148 0.1256 0.160 Uiso 0.45 1 calc PR A 2
H18Q H 0.4421 -0.1786 0.1307 0.160 Uiso 0.45 1 calc PR A 2
H18R H 0.4400 -0.1181 0.1670 0.160 Uiso 0.45 1 calc PR A 2
C187 C 0.4276(8) -0.2842(14) 0.1892(4) 0.124(6) Uani 0.45 1 d PDU A 2
H18S H 0.4499 -0.2478 0.2120 0.186 Uiso 0.45 1 calc PR A 2
H18T H 0.4556 -0.3117 0.1777 0.186 Uiso 0.45 1 calc PR A 2
H18U H 0.4057 -0.3303 0.1980 0.186 Uiso 0.45 1 calc PR A 2
C190 C 0.3316(3) -0.3095(3) 0.46217(15) 0.0552(14) Uani 1 1 d D . .
C191 C 0.3738(3) -0.3746(3) 0.49034(15) 0.0671(17) Uani 1 1 d D A .
C192 C 0.3913(12) -0.3501(18) 0.5337(4) 0.087(7) Uiso 0.30 1 d PDU A 1
H19J H 0.3669 -0.3002 0.5368 0.131 Uiso 0.30 1 calc PR A 1
H19K H 0.4337 -0.3334 0.5436 0.131 Uiso 0.30 1 calc PR A 1
H19L H 0.3848 -0.4007 0.5489 0.131 Uiso 0.30 1 calc PR A 1
C193 C 0.3486(14) -0.4676(11) 0.4839(9) 0.107(8) Uiso 0.30 1 d PDU A 1
H19D H 0.3769 -0.5081 0.5022 0.161 Uiso 0.30 1 calc PR A 1
H19E H 0.3424 -0.4857 0.4565 0.161 Uiso 0.30 1 calc PR A 1
H19F H 0.3103 -0.4690 0.4889 0.161 Uiso 0.30 1 calc PR A 1
C194 C 0.4262(9) -0.3992(19) 0.4756(8) 0.090(7) Uiso 0.30 1 d PDU A 1
H19G H 0.4450 -0.3452 0.4702 0.135 Uiso 0.30 1 calc PR A 1
H19H H 0.4110 -0.4340 0.4512 0.135 Uiso 0.30 1 calc PR A 1
H19I H 0.4558 -0.4339 0.4960 0.135 Uiso 0.30 1 calc PR A 1
C195 C 0.4200(4) -0.3232(7) 0.5224(3) 0.075(3) Uiso 0.70 1 d PDU A 2
H19A H 0.4376 -0.2778 0.5102 0.113 Uiso 0.70 1 calc PR A 2
H19B H 0.4514 -0.3634 0.5380 0.113 Uiso 0.70 1 calc PR A 2
H19C H 0.4008 -0.2951 0.5398 0.113 Uiso 0.70 1 calc PR A 2
C196 C 0.3353(5) -0.4249(8) 0.5114(4) 0.098(4) Uiso 0.70 1 d PDU A 2
H19M H 0.3062 -0.4626 0.4921 0.147 Uiso 0.70 1 calc PR A 2
H19N H 0.3140 -0.3822 0.5225 0.147 Uiso 0.70 1 calc PR A 2
H19O H 0.3614 -0.4614 0.5328 0.147 Uiso 0.70 1 calc PR A 2
C197 C 0.3957(6) -0.4455(7) 0.4690(4) 0.095(3) Uiso 0.70 1 d PDU A 2
H19P H 0.3658 -0.4555 0.4428 0.142 Uiso 0.70 1 calc PR A 2
H19Q H 0.4020 -0.5003 0.4844 0.142 Uiso 0.70 1 calc PR A 2
H19R H 0.4335 -0.4268 0.4658 0.142 Uiso 0.70 1 calc PR A 2
C200 C 0.3296(2) 0.1799(3) 0.49804(14) 0.0430(10) Uani 1 1 d . . .
C201 C 0.3743(3) 0.2254(4) 0.53451(15) 0.0562(14) Uani 1 1 d . A .
C202 C 0.4229(3) 0.2723(6) 0.5238(2) 0.085(2) Uani 1 1 d . . .
H20A H 0.4459 0.2291 0.5143 0.127 Uiso 1 1 calc R A .
H20B H 0.4495 0.3026 0.5472 0.127 Uiso 1 1 calc R . .
H20C H 0.4048 0.3155 0.5028 0.127 Uiso 1 1 calc R . .
C203 C 0.4024(4) 0.1580(6) 0.5669(2) 0.104(3) Uani 1 1 d . . .
H20D H 0.3707 0.1272 0.5738 0.156 Uiso 1 1 calc R A .
H20E H 0.4289 0.1882 0.5904 0.156 Uiso 1 1 calc R . .
H20F H 0.4255 0.1152 0.5574 0.156 Uiso 1 1 calc R . .
C204 C 0.3389(4) 0.2917(6) 0.5497(3) 0.115(3) Uani 1 1 d . . .
H20G H 0.3075 0.2608 0.5568 0.172 Uiso 1 1 calc R A .
H20H H 0.3205 0.3352 0.5289 0.172 Uiso 1 1 calc R . .
H20I H 0.3657 0.3218 0.5731 0.172 Uiso 1 1 calc R . .
C210 C 0.0392(4) 0.0241(6) 0.1072(3) 0.096(3) Uani 1 1 d D . .
C211 C -0.0168(7) 0.0097(12) 0.1186(6) 0.093(4) Uani 0.40 1 d PDU A 1
C212 C -0.0720(9) 0.009(2) 0.0812(8) 0.102(6) Uani 0.40 1 d PDU A 1
H21A H -0.0672 -0.0373 0.0631 0.153 Uiso 0.40 1 calc PR A 1
H21B H -0.0764 0.0662 0.0681 0.153 Uiso 0.40 1 calc PR A 1
H21C H -0.1076 -0.0040 0.0885 0.153 Uiso 0.40 1 calc PR A 1
C213 C -0.0244(12) 0.0835(14) 0.1458(8) 0.098(5) Uani 0.40 1 d PDU A 1
H21D H -0.0598 0.0717 0.1534 0.147 Uiso 0.40 1 calc PR A 1
H21E H -0.0294 0.1400 0.1317 0.147 Uiso 0.40 1 calc PR A 1
H21F H 0.0112 0.0861 0.1696 0.147 Uiso 0.40 1 calc PR A 1
C214 C -0.0125(10) -0.0792(13) 0.1395(7) 0.119(6) Uani 0.40 1 d PDU A 1
H21G H -0.0060 -0.1261 0.1225 0.178 Uiso 0.40 1 calc PR A 1
H21H H -0.0498 -0.0906 0.1450 0.178 Uiso 0.40 1 calc PR A 1
H21I H 0.0210 -0.0781 0.1646 0.178 Uiso 0.40 1 calc PR A 1
C215 C -0.0208(7) -0.0077(13) 0.1086(6) 0.096(3) Uani 0.60 1 d PU A 2
C216 C -0.0702(8) 0.0280(15) 0.0736(6) 0.098(5) Uani 0.60 1 d PU A 2
H21J H -0.1088 0.0057 0.0741 0.146 Uiso 0.60 1 calc PR A 2
H21K H -0.0640 0.0089 0.0490 0.146 Uiso 0.60 1 calc PR A 2
H21L H -0.0701 0.0926 0.0748 0.146 Uiso 0.60 1 calc PR A 2
C217 C -0.0255(9) 0.0360(12) 0.1462(6) 0.105(4) Uani 0.60 1 d PU A 2
H21M H 0.0088 0.0184 0.1691 0.157 Uiso 0.60 1 calc PR A 2
H21N H -0.0626 0.0173 0.1503 0.157 Uiso 0.60 1 calc PR A 2
H21O H -0.0256 0.1003 0.1432 0.157 Uiso 0.60 1 calc PR A 2
C218 C -0.0240(8) -0.1081(11) 0.1117(6) 0.120(5) Uani 0.60 1 d PU A 2
H21P H 0.0112 -0.1293 0.1332 0.181 Uiso 0.60 1 calc PR A 2
H21Q H -0.0246 -0.1350 0.0866 0.181 Uiso 0.60 1 calc PR A 2
H21R H -0.0604 -0.1244 0.1174 0.181 Uiso 0.60 1 calc PR A 2
O221 O 0.0597(7) -0.1267(10) 0.4279(3) 0.085(3) Uani 0.55 1 d PDU A 1
C220 C 0.0354(8) -0.0504(9) 0.4237(4) 0.086(4) Uani 0.55 1 d PDU A 1
C221 C -0.0226(7) -0.0306(9) 0.3899(4) 0.090(4) Uani 0.55 1 d PDU A 1
C222 C -0.0740(9) -0.0648(15) 0.4026(6) 0.094(5) Uani 0.55 1 d PDU A 1
H22A H -0.0697 -0.1286 0.4070 0.141 Uiso 0.55 1 calc PR A 1
H22B H -0.1121 -0.0522 0.3817 0.141 Uiso 0.55 1 calc PR A 1
H22C H -0.0732 -0.0355 0.4272 0.141 Uiso 0.55 1 calc PR A 1
C223 C -0.0297(10) 0.0698(9) 0.3831(6) 0.098(4) Uani 0.55 1 d PDU A 1
H22D H -0.0662 0.0819 0.3608 0.147 Uiso 0.55 1 calc PR A 1
H22E H 0.0051 0.0930 0.3772 0.147 Uiso 0.55 1 calc PR A 1
H22F H -0.0324 0.0983 0.4071 0.147 Uiso 0.55 1 calc PR A 1
C224 C -0.0215(8) -0.0771(10) 0.3525(4) 0.093(5) Uani 0.55 1 d PDU A 1
H22G H -0.0174 -0.1408 0.3573 0.140 Uiso 0.55 1 calc PR A 1
H22H H 0.0125 -0.0555 0.3452 0.140 Uiso 0.55 1 calc PR A 1
H22I H -0.0589 -0.0649 0.3309 0.140 Uiso 0.55 1 calc PR A 1
O222 O 0.0729(10) -0.1446(13) 0.4421(5) 0.100(4) Uani 0.45 1 d PDU A 2
C225 C 0.0452(11) -0.0710(9) 0.4331(6) 0.095(4) Uani 0.45 1 d PDU A 2
C226 C -0.0135(10) -0.0642(12) 0.3979(5) 0.098(4) Uani 0.45 1 d PDU A 2
C227 C -0.0640(12) -0.090(2) 0.4131(8) 0.107(7) Uani 0.45 1 d PDU A 2
H22J H -0.0641 -0.0505 0.4349 0.160 Uiso 0.45 1 calc PR A 2
H22K H -0.0581 -0.1510 0.4228 0.160 Uiso 0.45 1 calc PR A 2
H22L H -0.1024 -0.0853 0.3915 0.160 Uiso 0.45 1 calc PR A 2
C228 C -0.0237(13) 0.0309(12) 0.3824(8) 0.120(6) Uani 0.45 1 d PDU A 2
H22M H 0.0102 0.0498 0.3744 0.180 Uiso 0.45 1 calc PR A 2
H22N H -0.0273 0.0698 0.4035 0.180 Uiso 0.45 1 calc PR A 2
H22O H -0.0606 0.0338 0.3595 0.180 Uiso 0.45 1 calc PR A 2
C229 C -0.0111(11) -0.1265(14) 0.3650(5) 0.109(6) Uani 0.45 1 d PDU A 2
H22P H 0.0265 -0.1177 0.3597 0.164 Uiso 0.45 1 calc PR A 2
H22Q H -0.0449 -0.1142 0.3409 0.164 Uiso 0.45 1 calc PR A 2
H22R H -0.0135 -0.1876 0.3733 0.164 Uiso 0.45 1 calc PR A 2
O1S O -0.0066(7) -0.1050(11) 0.5116(5) 0.061(4) Uiso 0.40 1 d PDU B 1
C1S C -0.0319(10) -0.1890(12) 0.5118(7) 0.096(5) Uiso 0.40 1 d PDU B 1
O1SX O 0.0067(9) -0.1310(15) 0.5216(7) 0.055(5) Uiso 0.20 1 d PDU C 2
C1SX C 0.007(2) -0.2249(16) 0.5182(15) 0.114(10) Uiso 0.20 1 d PDU C 2
O1SY O -0.0128(16) -0.090(2) 0.5145(12) 0.082(8) Uiso 0.20 1 d PDU D 3
C1SY C -0.0596(15) -0.150(2) 0.4943(11) 0.077(7) Uiso 0.20 1 d PDU D 3
O2S O -0.0012(7) -0.4014(10) 0.5018(5) 0.042(3) Uiso 0.20 1 d PDU E 4
C2S C -0.0230(12) -0.3129(12) 0.4945(8) 0.056(6) Uiso 0.20 1 d PDU E 4
O3S O -0.0145(5) 0.2136(9) 0.0599(4) 0.082(3) Uiso 0.40 1 d P . .
O4S O 0.1014(9) -0.4223(14) 0.2327(6) 0.082(5) Uiso 0.25 1 d PU . .
C4S C 0.0782(12) -0.4817(18) 0.2541(8) 0.070(6) Uiso 0.25 1 d PU . .

loop_
_atom_site_aniso_label
_atom_site_aniso_U_11
_atom_site_aniso_U_22
_atom_site_aniso_U_33
_atom_site_aniso_U_23
_atom_site_aniso_U_13
_atom_site_aniso_U_12
Co1 0.0422(3) 0.0291(3) 0.0324(3) -0.0005(2) 0.0161(2) -0.0033(2)
Co2 0.0390(3) 0.0294(3) 0.0344(3) 0.0019(2) 0.0177(2) 0.0044(2)
Co3 0.0569(4) 0.0323(3) 0.0435(3) 0.0067(3) 0.0285(3) 0.0074(3)
Cr4 0.0568(5) 0.0370(4) 0.0394(4) 0.0083(3) 0.0262(3) 0.0069(3)
Cr5 0.0523(4) 0.0389(4) 0.0353(4) 0.0005(3) 0.0228(3) 0.0021(3)
Co6 0.0512(4) 0.0337(3) 0.0366(3) -0.0028(2) 0.0208(3) -0.0011(3)
Co7 0.0587(4) 0.0308(3) 0.0358(3) 0.0011(2) 0.0196(3) -0.0043(3)
Cr8 0.0707(5) 0.0362(4) 0.0381(4) 0.0033(3) 0.0286(4) -0.0044(4)
Cr9 0.0533(4) 0.0384(4) 0.0340(4) -0.0010(3) 0.0228(3) 0.0002(3)
Co10 0.0432(3) 0.0329(3) 0.0365(3) -0.0008(2) 0.0193(3) 0.0033(2)
Co11 0.0681(5) 0.0565(4) 0.0459(4) 0.0044(3) 0.0237(4) 0.0122(4)
Co12 0.0840(6) 0.0560(5) 0.0667(5) -0.0073(4) 0.0511(5) -0.0162(4)
P1 0.0404(6) 0.0298(5) 0.0354(5) 0.0019(4) 0.0196(5) 0.0027(4)
P2 0.0382(6) 0.0287(5) 0.0314(5) 0.0000(4) 0.0137(4) 0.0004(4)
P3 0.0506(14) 0.0255(12) 0.0367(12) -0.0018(10) 0.0189(11) 0.0012(10)
O131 0.049(5) 0.023(4) 0.039(4) -0.003(3) 0.015(4) -0.002(3)
O132 0.042(5) 0.022(5) 0.038(5) -0.004(4) 0.019(4) 0.000(3)
O133 0.064(4) 0.029(3) 0.044(3) -0.004(3) 0.024(3) -0.007(3)
C130 0.070(5) 0.044(5) 0.060(5) -0.001(4) 0.034(4) 0.019(4)
C131 0.058(6) 0.065(6) 0.087(8) -0.017(6) 0.025(6) 0.015(5)
C132 0.106(8) 0.047(7) 0.095(8) 0.014(6) 0.045(7) 0.023(7)
C133 0.068(7) 0.097(8) 0.072(6) -0.024(6) 0.029(6) 0.017(6)
O134 0.054(5) 0.028(5) 0.040(4) -0.004(4) 0.014(4) 0.003(4)
O135 0.052(5) 0.027(5) 0.036(5) -0.005(4) 0.016(4) 0.000(4)
C134 0.052(4) 0.031(4) 0.042(3) -0.004(3) 0.017(3) 0.000(3)
C135 0.068(4) 0.041(4) 0.053(4) 0.000(3) 0.024(4) 0.007(4)
C136 0.075(7) 0.076(8) 0.116(9) 0.030(7) 0.034(7) 0.020(6)
C137 0.106(8) 0.064(8) 0.077(7) 0.009(6) 0.036(6) 0.030(7)
C138 0.120(9) 0.076(8) 0.093(8) -0.022(7) 0.007(8) 0.012(7)
P4 0.0495(13) 0.0506(17) 0.0399(12) -0.0026(13) 0.0183(10) -0.0119(14)
O141 0.047(4) 0.042(6) 0.040(6) 0.002(5) 0.017(5) -0.006(5)
O142 0.051(5) 0.044(6) 0.042(5) -0.008(4) 0.020(4) -0.009(4)
O143 0.076(4) 0.045(3) 0.053(4) -0.004(3) 0.021(3) -0.010(3)
C140 0.050(5) 0.068(6) 0.047(4) -0.013(5) 0.020(4) -0.020(4)
C141 0.068(7) 0.094(10) 0.052(6) -0.014(7) 0.011(5) -0.027(8)
C142 0.075(7) 0.078(9) 0.068(7) -0.006(7) 0.033(6) -0.024(8)
C143 0.055(6) 0.076(6) 0.065(6) 0.007(5) 0.033(5) 0.018(5)
O144 0.049(4) 0.038(6) 0.037(6) -0.002(4) 0.016(5) -0.008(5)
O145 0.049(5) 0.041(6) 0.038(5) -0.003(4) 0.020(4) -0.011(5)
C144 0.053(4) 0.041(5) 0.047(4) -0.005(4) 0.015(3) -0.007(4)
C145 0.052(4) 0.058(5) 0.049(4) -0.010(4) 0.017(4) -0.012(4)
C146 0.067(9) 0.072(10) 0.065(7) -0.007(8) 0.000(7) -0.001(9)
C147 0.066(7) 0.082(11) 0.068(8) -0.011(9) 0.028(6) -0.010(9)
C148 0.064(7) 0.062(7) 0.088(8) -0.011(6) 0.010(6) -0.022(6)
P5 0.0498(10) 0.0290(8) 0.0437(9) -0.0025(7) 0.0257(8) -0.0007(7)
O151 0.044(4) 0.028(3) 0.045(3) -0.001(2) 0.025(3) 0.002(2)
O152 0.044(3) 0.025(3) 0.039(3) -0.005(2) 0.024(2) 0.000(2)
O153 0.067(3) 0.030(2) 0.047(3) 0.0026(19) 0.030(2) 0.009(2)
C150 0.058(4) 0.040(4) 0.058(4) -0.011(3) 0.028(3) -0.014(3)
C151 0.053(4) 0.052(5) 0.069(6) -0.023(4) 0.022(4) -0.015(4)
C152 0.081(6) 0.062(6) 0.083(6) -0.005(5) 0.032(5) -0.031(5)
C153 0.063(5) 0.072(5) 0.073(6) -0.029(5) 0.023(4) -0.005(5)
O154 0.051(6) 0.032(6) 0.043(5) 0.000(4) 0.025(5) 0.001(5)
O155 0.052(6) 0.028(6) 0.041(5) -0.002(5) 0.021(5) 0.001(5)
C154 0.052(4) 0.032(4) 0.047(4) -0.005(4) 0.024(4) 0.000(4)
C155 0.059(5) 0.040(5) 0.054(5) -0.012(4) 0.026(4) -0.007(4)
C156 0.064(8) 0.060(10) 0.071(10) -0.018(9) 0.009(8) -0.018(8)
C157 0.072(10) 0.051(10) 0.067(9) -0.016(8) 0.028(8) -0.026(8)
C158 0.077(10) 0.058(8) 0.077(9) -0.021(8) 0.029(8) -0.009(8)
P6 0.0455(18) 0.048(3) 0.0456(18) 0.011(2) 0.0208(15) 0.013(2)
O161 0.052(4) 0.043(7) 0.040(5) 0.004(6) 0.022(4) 0.012(6)
O162 0.044(6) 0.042(6) 0.045(4) 0.009(5) 0.022(5) 0.011(5)
O163 0.064(6) 0.049(5) 0.056(6) -0.002(4) 0.027(5) 0.010(5)
C160 0.050(5) 0.060(6) 0.060(5) 0.009(5) 0.020(4) 0.014(5)
C161 0.060(8) 0.070(11) 0.056(7) 0.005(9) 0.013(7) 0.016(11)
C162 0.042(8) 0.064(11) 0.076(8) 0.021(8) 0.029(7) 0.014(8)
C163 0.056(9) 0.072(9) 0.068(9) 0.000(8) 0.019(7) -0.004(7)
O164 0.053(3) 0.037(5) 0.041(4) 0.007(4) 0.022(3) 0.014(4)
O165 0.041(5) 0.037(5) 0.046(3) 0.009(4) 0.021(4) 0.005(3)
C164 0.048(3) 0.042(4) 0.052(3) 0.007(4) 0.022(3) 0.011(4)
C165 0.047(3) 0.054(4) 0.053(3) 0.007(4) 0.023(3) 0.012(3)
C166 0.060(5) 0.069(8) 0.063(5) 0.007(7) 0.017(4) 0.008(7)
C167 0.073(7) 0.071(8) 0.070(6) 0.000(7) 0.039(6) 0.002(6)
C168 0.061(5) 0.053(5) 0.081(6) 0.008(4) 0.025(4) 0.027(4)
O1 0.0525(19) 0.0457(18) 0.0370(16) 0.0064(14) 0.0248(15) 0.0050(15)
O2 0.0523(19) 0.0470(19) 0.0389(17) -0.0008(14) 0.0255(15) -0.0079(15)
O3 0.058(2) 0.0436(18) 0.0417(17) 0.0122(14) 0.0255(15) 0.0178(15)
O4 0.056(2) 0.0426(18) 0.0433(17) -0.0002(14) 0.0318(16) 0.0011(15)
O5 0.070(2) 0.055(2) 0.0434(19) 0.0160(16) 0.0239(18) 0.0075(18)
O6 0.0511(19) 0.0423(18) 0.0393(17) -0.0054(14) 0.0171(15) -0.0084(15)
O7 0.066(2) 0.051(2) 0.0357(17) -0.0027(15) 0.0230(16) 0.0062(17)
O8 0.070(2) 0.0407(18) 0.054(2) -0.0015(16) 0.0351(18) -0.0153(17)
O9 0.075(2) 0.0436(19) 0.0285(15) 0.0031(14) 0.0174(16) 0.0071(17)
O10 0.117(4) 0.048(2) 0.062(2) 0.0088(18) 0.059(3) -0.005(2)
O11 0.0469(18) 0.0436(18) 0.0416(17) -0.0018(14) 0.0247(14) 0.0055(14)
O12 0.072(2) 0.048(2) 0.0452(19) -0.0044(15) 0.0362(18) -0.0056(17)
O13 0.108(3) 0.0355(19) 0.079(3) 0.0109(18) 0.060(3) 0.017(2)
O14 0.089(3) 0.0389(19) 0.059(2) -0.0103(17) 0.039(2) -0.0096(19)
O15 0.126(4) 0.0288(18) 0.048(2) -0.0014(16) 0.027(2) -0.011(2)
O16 0.072(2) 0.0353(18) 0.054(2) -0.0018(15) 0.0268(18) 0.0094(16)
O17 0.088(3) 0.105(4) 0.053(2) 0.015(2) 0.026(2) 0.011(3)
O18 0.122(4) 0.086(3) 0.093(4) 0.019(3) 0.079(3) 0.002(3)
O111 0.0425(16) 0.0284(14) 0.0332(15) 0.0012(12) 0.0168(13) 0.0020(12)
O112 0.0460(17) 0.0344(16) 0.0360(15) 0.0049(12) 0.0220(13) 0.0061(13)
O113 0.0468(17) 0.0340(16) 0.0345(15) 0.0016(12) 0.0199(13) 0.0039(13)
O121 0.0424(16) 0.0276(14) 0.0335(14) 0.0009(11) 0.0186(13) 0.0010(12)
O122 0.0501(18) 0.0290(15) 0.0328(15) 0.0006(12) 0.0164(13) -0.0020(13)
O123 0.0405(16) 0.0323(15) 0.0307(14) -0.0016(12) 0.0155(12) 0.0009(12)
O170 0.072(2) 0.0347(17) 0.055(2) 0.0035(15) 0.0382(18) -0.0002(16)
O171 0.071(2) 0.0382(18) 0.0483(19) 0.0069(15) 0.0347(18) 0.0016(16)
O180 0.062(2) 0.0472(19) 0.0452(18) 0.0018(15) 0.0323(17) 0.0082(16)
O181 0.064(2) 0.0409(18) 0.0466(19) 0.0015(15) 0.0300(17) 0.0079(16)
O190 0.083(3) 0.0388(18) 0.0389(18) 0.0043(14) 0.0203(18) 0.0082(17)
O191 0.092(3) 0.0355(18) 0.0400(18) 0.0075(15) 0.0233(18) 0.0041(18)
O200 0.057(2) 0.0458(19) 0.0344(16) -0.0062(14) 0.0183(15) -0.0005(16)
O201 0.0513(19) 0.0406(18) 0.0444(18) -0.0065(14) 0.0200(15) -0.0006(15)
O210 0.080(3) 0.114(4) 0.070(3) 0.001(3) 0.029(3) 0.002(3)
O211 0.096(7) 0.083(7) 0.090(8) 0.012(8) 0.027(8) 0.005(6)
O212 0.108(12) 0.080(9) 0.122(14) -0.008(13) 0.058(14) 0.005(9)
O220 0.079(3) 0.138(5) 0.062(3) -0.022(3) 0.034(2) -0.035(3)
C1 0.052(3) 0.047(3) 0.043(2) 0.002(2) 0.025(2) 0.004(2)
C2 0.051(3) 0.051(3) 0.045(3) -0.005(2) 0.021(2) -0.003(2)
C3 0.088(5) 0.086(5) 0.051(3) 0.011(3) 0.027(3) 0.046(4)
C4 0.079(4) 0.052(3) 0.052(3) 0.005(2) 0.046(3) 0.004(3)
C5 0.096(5) 0.059(4) 0.056(3) 0.019(3) 0.033(3) 0.011(3)
C6 0.076(4) 0.074(4) 0.058(4) 0.008(3) 0.005(3) -0.021(3)
C7 0.107(5) 0.074(4) 0.047(3) -0.013(3) 0.029(3) 0.019(4)
C8 0.101(5) 0.069(4) 0.087(5) -0.012(4) 0.061(4) -0.036(4)
C9 0.105(5) 0.058(3) 0.033(3) 0.003(2) 0.014(3) 0.010(3)
C10 0.156(8) 0.066(4) 0.095(5) 0.023(4) 0.083(6) -0.007(5)
C11 0.064(4) 0.065(4) 0.080(4) 0.002(3) 0.047(3) 0.013(3)
C12 0.141(7) 0.072(4) 0.078(4) -0.027(4) 0.079(5) -0.028(4)
C13 0.127(6) 0.044(3) 0.099(5) 0.018(3) 0.062(5) 0.020(4)
C14 0.129(6) 0.045(3) 0.066(4) -0.018(3) 0.041(4) -0.015(4)
C15 0.118(6) 0.034(3) 0.074(4) 0.000(3) 0.026(4) -0.013(3)
C16 0.108(5) 0.043(3) 0.085(4) -0.005(3) 0.060(4) 0.012(3)
C17 0.146(8) 0.122(7) 0.057(4) -0.006(4) 0.048(5) -0.017(6)
C18 0.159(9) 0.130(8) 0.100(7) 0.021(6) 0.078(7) 0.019(7)
C110 0.045(3) 0.033(2) 0.052(3) -0.001(2) 0.024(2) 0.0010(19)
C111 0.035(4) 0.032(4) 0.043(4) 0.005(3) 0.017(3) 0.005(3)
C112 0.037(4) 0.043(4) 0.050(4) -0.001(4) 0.031(4) -0.003(3)
C113 0.033(4) 0.038(4) 0.051(5) -0.009(4) 0.018(3) -0.005(3)
C114 0.078(8) 0.084(9) 0.118(10) 0.018(9) 0.025(8) -0.011(8)
C115 0.073(9) 0.106(12) 0.130(13) -0.027(11) 0.035(9) 0.007(9)
C116 0.065(8) 0.122(12) 0.073(9) -0.002(9) 0.013(7) -0.008(9)
C120 0.042(2) 0.041(3) 0.045(2) -0.006(2) 0.012(2) 0.003(2)
C121 0.047(4) 0.055(5) 0.053(4) -0.019(4) 0.004(4) 0.004(4)
C122 0.041(4) 0.065(5) 0.053(4) 0.003(4) 0.016(3) 0.000(4)
C123 0.049(4) 0.052(5) 0.064(5) 0.016(4) 0.004(4) 0.014(4)
C124 0.039(6) 0.047(7) 0.062(8) -0.004(6) 0.009(6) 0.000(6)
C125 0.044(7) 0.056(8) 0.064(8) -0.011(7) 0.008(6) 0.021(6)
C126 0.055(8) 0.065(8) 0.042(7) -0.005(6) 0.002(6) 0.006(7)
C170 0.067(3) 0.037(3) 0.055(3) 0.011(2) 0.037(3) 0.009(2)
C171 0.077(4) 0.043(3) 0.067(3) 0.000(3) 0.044(3) -0.004(3)
C172 0.096(5) 0.064(4) 0.085(5) -0.011(3) 0.056(4) -0.024(4)
C173 0.130(7) 0.059(4) 0.086(5) 0.026(4) 0.049(5) -0.013(4)
C174 0.096(5) 0.081(5) 0.121(6) -0.018(5) 0.078(5) -0.017(4)
C180 0.057(3) 0.046(3) 0.044(3) -0.010(2) 0.024(2) 0.002(2)
C181 0.077(4) 0.071(4) 0.057(3) 0.002(3) 0.041(3) 0.020(3)
C182 0.098(9) 0.130(11) 0.075(7) 0.018(7) 0.065(7) 0.051(8)
C183 0.067(7) 0.130(11) 0.109(9) -0.019(9) 0.051(7) 0.029(7)
C184 0.124(10) 0.077(8) 0.146(11) -0.032(8) 0.098(9) 0.014(7)
C185 0.134(12) 0.122(12) 0.109(10) -0.025(10) 0.072(9) 0.040(10)
C186 0.087(10) 0.139(13) 0.122(11) -0.005(10) 0.072(9) 0.020(9)
C187 0.116(11) 0.159(13) 0.115(11) -0.014(11) 0.061(9) 0.049(11)
C190 0.093(4) 0.030(2) 0.041(3) 0.005(2) 0.021(3) -0.001(3)
C191 0.104(5) 0.045(3) 0.043(3) 0.009(2) 0.011(3) 0.013(3)
C200 0.051(3) 0.041(3) 0.040(2) -0.011(2) 0.019(2) 0.001(2)
C201 0.062(3) 0.067(4) 0.041(3) -0.016(3) 0.020(2) -0.005(3)
C202 0.075(4) 0.109(6) 0.065(4) -0.020(4) 0.017(3) -0.032(4)
C203 0.120(7) 0.118(7) 0.048(4) 0.006(4) -0.006(4) -0.028(6)
C204 0.104(6) 0.133(8) 0.109(6) -0.081(6) 0.037(5) 0.001(6)
C210 0.084(6) 0.072(5) 0.138(8) 0.031(5) 0.044(5) 0.018(5)
C211 0.062(6) 0.108(9) 0.115(9) 0.033(8) 0.038(6) 0.010(6)
C212 0.077(9) 0.095(11) 0.126(11) 0.019(9) 0.022(9) -0.008(9)
C213 0.073(9) 0.141(13) 0.090(9) 0.022(11) 0.040(8) 0.001(12)
C214 0.091(9) 0.123(11) 0.144(12) 0.054(10) 0.040(10) -0.013(9)
C215 0.065(5) 0.106(7) 0.121(8) 0.025(6) 0.037(5) 0.004(5)
C216 0.068(7) 0.107(10) 0.119(9) -0.010(8) 0.032(7) -0.005(7)
C217 0.083(7) 0.120(11) 0.114(8) 0.015(9) 0.035(7) -0.012(9)
C218 0.097(9) 0.113(9) 0.153(12) 0.022(9) 0.044(10) -0.017(8)
O221 0.083(7) 0.112(7) 0.066(6) -0.024(6) 0.035(5) -0.036(6)
C220 0.073(6) 0.123(7) 0.076(6) -0.026(6) 0.043(5) -0.039(6)
C221 0.073(6) 0.122(8) 0.085(6) -0.019(7) 0.038(5) -0.036(7)
C222 0.085(8) 0.126(11) 0.088(9) -0.013(8) 0.052(8) -0.029(8)
C223 0.083(8) 0.119(11) 0.106(9) -0.024(9) 0.050(7) -0.019(9)
C224 0.083(8) 0.132(11) 0.069(8) -0.030(8) 0.031(7) -0.040(9)
O222 0.090(7) 0.128(8) 0.084(8) -0.042(7) 0.034(7) -0.040(6)
C225 0.079(7) 0.134(8) 0.082(7) -0.029(7) 0.040(6) -0.037(7)
C226 0.075(6) 0.138(8) 0.089(6) -0.028(7) 0.037(5) -0.032(7)
C227 0.078(10) 0.155(15) 0.098(13) -0.017(11) 0.044(9) -0.026(11)
C228 0.089(9) 0.151(12) 0.113(10) -0.014(11) 0.024(8) -0.028(12)
C229 0.079(10) 0.161(14) 0.091(11) -0.042(11) 0.031(9) -0.038(12)

loop_
_atom_type_symbol
_atom_type_description
_atom_type_scat_dispersion_real
_atom_type_scat_dispersion_imag
_atom_type_scat_source
C C 0.0033 0.0016 'International Tables Vol C Tables 4.2.6.8 and 6.1.1.4'
H H 0.0000 0.0000 'International Tables Vol C Tables 4.2.6.8 and 6.1.1.4'
O O 0.0106 0.0060 'International Tables Vol C Tables 4.2.6.8 and 6.1.1.4'
P P 0.1023 0.0942 'International Tables Vol C Tables 4.2.6.8 and 6.1.1.4'
Cr Cr 0.3209 0.6236 'International Tables Vol C Tables 4.2.6.8 and 6.1.1.4'
Co Co 0.3494 0.9721 'International Tables Vol C Tables 4.2.6.8 and 6.1.1.4'

loop_
_geom_angle_atom_site_label_1
_geom_angle_atom_site_label_2
_geom_angle_atom_site_label_3
_geom_angle
O111 Co1 O121 77.44(11)
O111 Co1 O135 96.1(6)
O121 Co1 O135 139.6(5)
O111 Co1 O141 95.3(14)
O121 Co1 O141 137.2(16)
O135 Co1 O141 82.8(17)
O111 Co1 O134 136.3(4)
O121 Co1 O134 93.7(5)
O135 Co1 O134 63.4(8)
O141 Co1 O134 117.7(14)
O111 Co1 O142 136.9(6)
O121 Co1 O142 94.5(9)
O135 Co1 O142 115.0(10)
O141 Co1 O142 62.2(18)
O134 Co1 O142 85.9(7)
O111 Co1 O145 142.8(8)
O121 Co1 O145 95.0(11)
O135 Co1 O145 111.6(12)
O141 Co1 O145 65.5(17)
O134 Co1 O145 79.9(8)
O142 Co1 O145 6.0(13)
O111 Co1 O131 146.1(4)
O121 Co1 O131 99.1(5)
O135 Co1 O131 64.4(8)
O141 Co1 O131 108.5(13)
O134 Co1 O131 10.4(5)
O142 Co1 O131 76.7(7)
O145 Co1 O131 70.7(8)
O111 Co1 O144 96.1(16)
O121 Co1 O144 139.8(19)
O135 Co1 O144 80(2)
O141 Co1 O144 3(3)
O134 Co1 O144 115.8(16)
O142 Co1 O144 63(2)
O145 Co1 O144 66(2)
O131 Co1 O144 106.7(16)
O111 Co1 O132 98.6(5)
O121 Co1 O132 146.4(5)
O135 Co1 O132 6.9(9)
O141 Co1 O132 76.2(16)
O134 Co1 O132 65.8(7)
O142 Co1 O132 109.5(10)
O145 Co1 O132 106.5(12)
O131 Co1 O132 65.6(7)
O144 Co1 O132 73.6(19)
O111 Co1 C144 117.2(4)
O121 Co1 C144 115.9(4)
O135 Co1 C144 102.7(6)
O141 Co1 C144 31.8(16)
O134 Co1 C144 105.3(5)
O142 Co1 C144 30.6(8)
O145 Co1 C144 34.6(9)
O131 Co1 C144 94.9(5)
O144 Co1 C144 33(2)
O132 Co1 C144 95.8(6)
O111 Co1 C134 120.1(3)
O121 Co1 C134 120.1(3)
O135 Co1 C134 31.5(6)
O141 Co1 C134 100.2(15)
O134 Co1 C134 31.9(6)
O142 Co1 C134 100.8(7)
O145 Co1 C134 95.4(9)
O131 Co1 C134 33.5(6)
O144 Co1 C134 97.7(17)
O132 Co1 C134 34.0(6)
C144 Co1 C134 105.1(4)
O121 Co2 O155 95.6(9)
O121 Co2 O161 132.9(12)
O155 Co2 O161 118.8(14)
O121 Co2 O111 77.38(11)
O155 Co2 O111 136.7(7)
O161 Co2 O111 94.7(14)
O121 Co2 O154 136.8(5)
O155 Co2 O154 62.4(12)
O161 Co2 O154 89.5(14)
O111 Co2 O154 93.6(8)
O121 Co2 O165 95.4(11)
O155 Co2 O165 83.1(13)
O161 Co2 O165 61(2)
O111 Co2 O165 139.7(11)
O154 Co2 O165 116.2(12)
O121 Co2 O151 146.9(2)
O155 Co2 O151 65.2(9)
O161 Co2 O151 79.9(12)
O111 Co2 O151 97.9(3)
O154 Co2 O151 10.2(6)
O165 Co2 O151 107.9(10)
O121 Co2 O164 138.3(6)
O155 Co2 O164 114.9(9)
O161 Co2 O164 5.4(17)
O111 Co2 O164 96.2(7)
O154 Co2 O164 84.1(8)
O165 Co2 O164 63.1(14)
O151 Co2 O164 74.5(6)
O121 Co2 O152 98.0(3)
O155 Co2 O152 8.2(9)
O161 Co2 O152 112.3(12)
O111 Co2 O152 144.9(3)
O154 Co2 O152 65.8(8)
O165 Co2 O152 75.1(11)
O151 Co2 O152 67.0(4)
O164 Co2 O152 108.8(6)
O121 Co2 O162 94(2)
O155 Co2 O162 85(2)
O161 Co2 O162 61(3)
O111 Co2 O162 137(2)
O154 Co2 O162 119(2)
O165 Co2 O162 3(3)
O151 Co2 O162 110(2)
O164 Co2 O162 63(2)
O152 Co2 O162 77(2)
O121 Co2 C154 120.0(4)
O155 Co2 C154 31.7(9)
O161 Co2 C154 104.9(12)
O111 Co2 C154 117.9(4)
O154 Co2 C154 30.8(8)
O165 Co2 C154 100.2(10)
O151 Co2 C154 34.1(5)
O164 Co2 C154 99.6(7)
O152 Co2 C154 35.2(5)
O162 Co2 C154 102.9(19)
O121 Co2 C164 116.0(3)
O155 Co2 C164 103.3(7)
O161 Co2 C164 30.3(15)
O111 Co2 C164 118.3(3)
O154 Co2 C164 105.5(6)
O165 Co2 C164 31.0(13)
O151 Co2 C164 95.3(3)
O164 Co2 C164 32.6(8)
O152 Co2 C164 95.2(4)
O162 Co2 C164 31(2)
C154 Co2 C164 105.9(5)
O3 Co3 O151 166.6(3)
O3 Co3 O170 93.31(14)
O151 Co3 O170 95.3(3)
O3 Co3 O13 99.02(16)
O151 Co3 O13 91.2(3)
O170 Co3 O13 90.12(14)
O3 Co3 O112 76.94(12)
O151 Co3 O112 92.9(3)
O170 Co3 O112 89.05(12)
O13 Co3 O112 175.82(15)
O3 Co3 O164 93.8(7)
O151 Co3 O164 77.5(7)
O170 Co3 O164 172.9(7)
O13 Co3 O164 89.5(6)
O112 Co3 O164 91.8(6)
O3 Co3 O154 162.4(7)
O151 Co3 O154 6.7(9)
O170 Co3 O154 92.9(7)
O13 Co3 O154 97.5(6)
O112 Co3 O154 86.7(6)
O164 Co3 O154 80.1(10)
O3 Co3 O161 94.7(12)
O151 Co3 O161 76.0(12)
O170 Co3 O161 170.8(12)
O13 Co3 O161 93.1(11)
O112 Co3 O161 88.3(11)
O164 Co3 O161 3.9(17)
O154 Co3 O161 78.2(14)
O3 Cr4 O5 98.15(15)
O3 Cr4 O171 92.50(15)
O5 Cr4 O171 94.12(15)
O3 Cr4 O4 168.68(14)
O5 Cr4 O4 92.19(15)
O171 Cr4 O4 91.33(14)
O3 Cr4 O1 96.72(14)
O5 Cr4 O1 81.90(15)
O171 Cr4 O1 170.38(14)
O4 Cr4 O1 80.12(13)
O3 Cr4 O112 80.53(13)
O5 Cr4 O112 172.60(15)
O171 Cr4 O112 93.21(14)
O4 Cr4 O112 88.63(13)
O1 Cr4 O112 91.00(13)
O6 Cr5 O7 98.30(15)
O6 Cr5 O4 170.10(14)
O7 Cr5 O4 90.48(15)
O6 Cr5 O180 92.42(14)
O7 Cr5 O180 93.89(14)
O4 Cr5 O180 91.55(14)
O6 Cr5 O1 95.95(14)
O7 Cr5 O1 83.38(14)
O4 Cr5 O1 80.44(13)
O180 Cr5 O1 171.49(14)
O6 Cr5 O113 81.94(13)
O7 Cr5 O113 173.97(14)
O4 Cr5 O113 88.85(13)
O180 Cr5 O113 92.13(13)
O1 Cr5 O113 90.60(12)
O6 Co6 O181 93.12(14)
O6 Co6 O132 169.8(5)
O181 Co6 O132 91.5(6)
O6 Co6 O14 97.87(15)
O181 Co6 O14 90.10(14)
O132 Co6 O14 91.2(5)
O6 Co6 O144 95.2(16)
O181 Co6 O144 171.6(16)
O132 Co6 O144 80.1(17)
O14 Co6 O144 90.1(15)
O6 Co6 O113 77.60(12)
O181 Co6 O113 88.70(12)
O132 Co6 O113 93.4(5)
O14 Co6 O113 175.24(14)
O144 Co6 O113 91.7(15)
O6 Co6 O141 96.4(13)
O181 Co6 O141 169.7(13)
O132 Co6 O141 78.5(14)
O14 Co6 O141 92.5(12)
O144 Co6 O141 3(3)
O113 Co6 O141 89.5(12)
O6 Co6 O135 164.0(5)
O181 Co6 O135 93.3(7)
O132 Co6 O135 5.8(10)
O14 Co6 O135 96.8(5)
O144 Co6 O135 78.3(17)
O113 Co6 O135 87.9(5)
O141 Co6 O135 76.5(14)
O8 Co7 O131 167.9(4)
O8 Co7 O190 93.07(15)
O131 Co7 O190 94.6(5)
O8 Co7 O145 96.3(12)
O131 Co7 O145 76.1(13)
O190 Co7 O145 170.6(12)
O8 Co7 O15 100.18(16)
O131 Co7 O15 89.2(4)
O190 Co7 O15 89.80(15)
O145 Co7 O15 88.7(10)
O8 Co7 O122 77.11(13)
O131 Co7 O122 93.5(4)
O190 Co7 O122 90.10(13)
O145 Co7 O122 91.9(10)
O15 Co7 O122 177.27(15)
O8 Co7 O142 94.8(9)
O131 Co7 O142 77.3(10)
O190 Co7 O142 172.0(9)
O145 Co7 O142 2(2)
O15 Co7 O142 90.5(8)
O122 Co7 O142 90.0(8)
O8 Co7 O134 162.0(4)
O131 Co7 O134 8.0(7)
O190 Co7 O134 92.6(4)
O145 Co7 O134 78.4(12)
O15 Co7 O134 96.9(4)
O122 Co7 O134 85.8(4)
O142 Co7 O134 79.4(10)
O10 Cr8 O8 98.06(17)
O10 Cr8 O191 93.72(17)
O8 Cr8 O191 92.06(16)
O10 Cr8 O9 91.93(17)
O8 Cr8 O9 169.05(14)
O191 Cr8 O9 91.75(15)
O10 Cr8 O2 82.34(16)
O8 Cr8 O2 96.32(15)
O191 Cr8 O2 171.16(14)
O9 Cr8 O2 80.52(14)
O10 Cr8 O122 173.15(17)
O8 Cr8 O122 80.96(13)
O191 Cr8 O122 93.10(14)
O9 Cr8 O122 88.58(13)
O2 Cr8 O122 91.00(12)
O12 Cr9 O11 98.19(14)
O12 Cr9 O9 91.50(15)
O11 Cr9 O9 169.15(13)
O12 Cr9 O200 93.87(14)
O11 Cr9 O200 92.48(14)
O9 Cr9 O200 91.71(15)
O12 Cr9 O2 83.13(14)
O11 Cr9 O2 95.67(14)
O9 Cr9 O2 80.59(15)
O200 Cr9 O2 171.63(14)
O12 Cr9 O123 172.98(14)
O11 Cr9 O123 81.27(12)
O9 Cr9 O123 88.51(13)
O200 Cr9 O123 93.14(13)
O2 Cr9 O123 89.95(12)
O11 Co10 O152 167.8(3)
O11 Co10 O201 93.14(13)
O152 Co10 O201 92.3(3)
O11 Co10 O16 97.67(14)
O152 Co10 O16 93.2(3)
O201 Co10 O16 90.51(14)
O11 Co10 O123 77.26(12)
O152 Co10 O123 91.9(3)
O201 Co10 O123 89.25(12)
O16 Co10 O123 174.91(13)
O11 Co10 O165 96.7(11)
O152 Co10 O165 77.6(12)
O201 Co10 O165 169.8(11)
O16 Co10 O165 90.8(11)
O123 Co10 O165 90.4(11)
O11 Co10 O162 94(2)
O152 Co10 O162 80(2)
O201 Co10 O162 172(2)
O16 Co10 O162 92(2)
O123 Co10 O162 89(2)
O165 Co10 O162 3(3)
O11 Co10 O155 162.3(7)
O152 Co10 O155 5.6(9)
O201 Co10 O155 93.6(8)
O16 Co10 O155 98.6(7)
O123 Co10 O155 86.5(7)
O165 Co10 O155 76.3(14)
O162 Co10 O155 79(2)
O7 Co11 O5 106.57(16)
O7 Co11 O17 98.87(17)
O5 Co11 O17 97.43(18)
O7 Co11 O210 144.8(2)
O5 Co11 O210 103.0(2)
O17 Co11 O210 95.88(19)
O7 Co11 O1 76.06(13)
O5 Co11 O1 75.08(13)
O17 Co11 O1 168.98(16)
O210 Co11 O1 93.71(16)
O7 Co11 O211 91.7(5)
O5 Co11 O211 155.3(4)
O17 Co11 O211 96.0(3)
O210 Co11 O211 54.9(5)
O1 Co11 O211 94.0(3)
O12 Co12 O222 157.2(6)
O12 Co12 O10 105.50(18)
O222 Co12 O10 93.4(6)
O12 Co12 O18 98.72(18)
O222 Co12 O18 90.2(7)
O10 Co12 O18 100.33(18)
O12 Co12 O2 76.51(13)
O222 Co12 O2 96.5(7)
O10 Co12 O2 75.47(13)
O18 Co12 O2 172.28(19)
O12 Co12 O220 94.59(18)
O222 Co12 O220 64.5(6)
O10 Co12 O220 156.49(19)
O18 Co12 O220 88.31(19)
O2 Co12 O220 98.05(15)
O12 Co12 O221 144.7(4)
O222 Co12 O221 12.7(8)
O10 Co12 O221 101.8(4)
O18 Co12 O221 98.0(4)
O2 Co12 O221 89.3(4)
O220 Co12 O221 55.1(4)
O12 Co12 C225 125.4(4)
O222 Co12 C225 32.8(4)
O10 Co12 C225 125.2(4)
O18 Co12 C225 91.5(7)
O2 Co12 C225 96.2(7)
O220 Co12 C225 31.9(3)
O221 Co12 C225 23.5(7)
O112 P1 O113 111.47(18)
O112 P1 O111 109.39(16)
O113 P1 O111 109.31(17)
O112 P1 C110 109.36(19)
O113 P1 C110 108.98(19)
O111 P1 C110 108.3(2)
O122 P2 O123 111.75(17)
O122 P2 O121 109.23(16)
O123 P2 O121 109.16(16)
O122 P2 C120 109.05(19)
O123 P2 C120 109.32(18)
O121 P2 C120 108.26(19)
O133 P3 O131 112.6(5)
O133 P3 O132 111.6(6)
O131 P3 O132 104.3(9)
O133 P3 C130 108.0(5)
O131 P3 C130 110.5(7)
O132 P3 C130 109.7(9)
O133 P3 Co1 116.9(3)
O131 P3 Co1 52.0(6)
O132 P3 Co1 54.0(8)
C130 P3 Co1 135.1(4)
P3 O131 Co7 132.4(7)
P3 O131 Co1 95.0(9)
Co7 O131 Co1 100.7(7)
P3 O132 Co6 131.5(10)
P3 O132 Co1 92.7(10)
Co6 O132 Co1 98.2(9)
C133 C130 C131 110.3(9)
C133 C130 C132 110.9(9)
C131 C130 C132 106.5(9)
C133 C130 P3 108.8(7)
C131 C130 P3 113.5(7)
C132 C130 P3 106.8(8)
C130 C131 H13D 109.5
C130 C131 H13E 109.5
H13D C131 H13E 109.5
C130 C131 H13F 109.5
H13D C131 H13F 109.5
H13E C131 H13F 109.5
C130 C132 H13G 109.5
C130 C132 H13H 109.5
H13G C132 H13H 109.5
C130 C132 H13I 109.5
H13G C132 H13I 109.5
H13H C132 H13I 109.5
C130 C133 H13J 109.5
C130 C133 H13K 109.5
H13J C133 H13K 109.5
C130 C133 H13L 109.5
H13J C133 H13L 109.5
H13K C133 H13L 109.5
C134 O134 Co1 88.9(10)
C134 O134 Co7 135.5(9)
Co1 O134 Co7 94.6(6)
C134 O135 Co1 91.8(12)
C134 O135 Co6 142.3(13)
Co1 O135 Co6 96.7(9)
O135 C134 O134 115.6(14)
O135 C134 C135 123.2(13)
O134 C134 C135 120.2(10)
O135 C134 Co1 56.7(11)
O134 C134 Co1 59.1(8)
C135 C134 Co1 174.4(8)
C136 C135 C138 112.1(10)
C136 C135 C134 106.3(8)
C138 C135 C134 108.6(9)
C136 C135 C137 107.8(9)
C138 C135 C137 110.5(9)
C134 C135 C137 111.6(9)
C135 C136 H13M 109.5
C135 C136 H13N 109.5
H13M C136 H13N 109.5
C135 C136 H13O 109.5
H13M C136 H13O 109.5
H13N C136 H13O 109.5
C135 C137 H13P 109.5
C135 C137 H13Q 109.5
H13P C137 H13Q 109.5
C135 C137 H13R 109.5
H13P C137 H13R 109.5
H13Q C137 H13R 109.5
C135 C138 H13S 109.5
C135 C138 H13T 109.5
H13S C138 H13T 109.5
C135 C138 H13U 109.5
H13S C138 H13U 109.5
H13T C138 H13U 109.5
O142 P4 O141 97(2)
O142 P4 O143 120.7(11)
O141 P4 O143 118.6(19)
O142 P4 C140 103.2(13)
O141 P4 C140 108(2)
O143 P4 C140 108.5(5)
O142 P4 Co1 50.5(14)
O141 P4 Co1 49.9(17)
O143 P4 Co1 122.0(3)
C140 P4 Co1 129.5(4)
P4 O141 Co1 98(2)
P4 O141 Co6 126(3)
Co1 O141 Co6 97(3)
P4 O142 Co1 97.8(18)
P4 O142 Co7 124.4(16)
Co1 O142 Co7 94.8(10)
C143 C140 C141 109.8(13)
C143 C140 C142 112.6(12)
C141 C140 C142 114.2(13)
C143 C140 P4 110.1(8)
C141 C140 P4 106.8(11)
C142 C140 P4 103.0(12)
C140 C141 H14A 109.5
C140 C141 H14B 109.5
H14A C141 H14B 109.5
C140 C141 H14C 109.5
H14A C141 H14C 109.5
H14B C141 H14C 109.5
C140 C142 H14D 109.5
C140 C142 H14E 109.5
H14D C142 H14E 109.5
C140 C142 H14F 109.5
H14D C142 H14F 109.5
H14E C142 H14F 109.5
C140 C143 H14G 109.5
C140 C143 H14H 109.5
H14G C143 H14H 109.5
C140 C143 H14I 109.5
H14G C143 H14I 109.5
H14H C143 H14I 109.5
C144 O144 Co6 154(4)
C144 O144 Co1 83(2)
Co6 O144 Co1 97(3)
C144 O145 Co7 157(3)
C144 O145 Co1 85(2)
Co7 O145 Co1 100.7(14)
O144 C144 O145 121(4)
O144 C144 C145 116(3)
O145 C144 C145 119(2)
O144 C144 Co1 64(3)
O145 C144 Co1 60.8(17)
C145 C144 Co1 178.1(11)
C147 C145 C146 104.7(18)
C147 C145 C144 112.9(16)
C146 C145 C144 110.7(15)
C147 C145 C148 107.9(15)
C146 C145 C148 108.3(14)
C144 C145 C148 111.9(12)
C145 C146 H14J 109.5
C145 C146 H14K 109.5
H14J C146 H14K 109.5
C145 C146 H14L 109.5
H14J C146 H14L 109.5
H14K C146 H14L 109.5
C145 C147 H14M 109.5
C145 C147 H14N 109.5
H14M C147 H14N 109.5
C145 C147 H14O 109.5
H14M C147 H14O 109.5
H14N C147 H14O 109.5
C145 C148 H14P 109.5
C145 C148 H14Q 109.5
H14P C148 H14Q 109.5
C145 C148 H14R 109.5
H14P C148 H14R 109.5
H14Q C148 H14R 109.5
O153 P5 O151 112.3(3)
O153 P5 O152 112.7(4)
O151 P5 O152 103.5(5)
O153 P5 C150 108.2(4)
O151 P5 C150 111.1(5)
O152 P5 C150 109.1(6)
O153 P5 Co2 116.6(2)
O151 P5 Co2 51.8(4)
O152 P5 Co2 53.5(4)
C150 P5 Co2 135.3(4)
P5 O151 Co3 131.5(4)
P5 O151 Co2 94.4(6)
Co3 O151 Co2 101.2(4)
P5 O152 Co10 129.9(5)
P5 O152 Co2 92.4(5)
Co10 O152 Co2 100.0(5)
C153 C150 C152 110.6(8)
C153 C150 C151 108.7(9)
C152 C150 C151 108.4(9)
C153 C150 P5 109.2(7)
C152 C150 P5 109.2(7)
C151 C150 P5 110.7(7)
C150 C151 H15A 109.5
C150 C151 H15B 109.5
H15A C151 H15B 109.5
C150 C151 H15C 109.5
H15A C151 H15C 109.5
H15B C151 H15C 109.5
C150 C152 H15D 109.5
C150 C152 H15E 109.5
H15D C152 H15E 109.5
C150 C152 H15F 109.5
H15D C152 H15F 109.5
H15E C152 H15F 109.5
C150 C153 H15G 109.5
C150 C153 H15H 109.5
H15G C153 H15H 109.5
C150 C153 H15I 109.5
H15G C153 H15I 109.5
H15H C153 H15I 109.5
C154 O154 Co2 89.6(17)
C154 O154 Co3 138.8(16)
Co2 O154 Co3 93.5(9)
C154 O155 Co2 92.2(16)
C154 O155 Co10 141.2(17)
Co2 O155 Co10 96.5(12)
O154 C154 O155 116(2)
O154 C154 C155 120.1(17)
O155 C154 C155 123.5(18)
O154 C154 Co2 59.6(14)
O155 C154 Co2 56.1(14)
C155 C154 Co2 175.0(11)
C158 C155 C157 109.8(12)
C158 C155 C156 110.1(12)
C157 C155 C156 109.5(12)
C158 C155 C154 109.4(11)
C157 C155 C154 110.0(11)
C156 C155 C154 108.0(11)
C155 C156 H15J 109.5
C155 C156 H15K 109.5
H15J C156 H15K 109.5
C155 C156 H15L 109.5
H15J C156 H15L 109.5
H15K C156 H15L 109.5
C155 C157 H15M 109.5
C155 C157 H15N 109.5
H15M C157 H15N 109.5
C155 C157 H15O 109.5
H15M C157 H15O 109.5
H15N C157 H15O 109.5
C155 C158 H15P 109.5
C155 C158 H15Q 109.5
H15P C158 H15Q 109.5
C155 C158 H15R 109.5
H15P C158 H15R 109.5
H15Q C158 H15R 109.5
O161 P6 O162 96(4)
O161 P6 O163 125.2(17)
O162 P6 O163 119(3)
O161 P6 C160 104(2)
O162 P6 C160 103(3)
O163 P6 C160 106.8(8)
O161 P6 Co2 48.2(18)
O162 P6 Co2 54(3)
O163 P6 Co2 121.8(5)
C160 P6 Co2 131.3(7)
P6 O161 Co2 100(2)
P6 O161 Co3 119(2)
Co2 O161 Co3 94(2)
P6 O162 Co2 93(4)
P6 O162 Co10 125(4)
Co2 O162 Co10 94(3)
C162 C160 C161 137(2)
C162 C160 C163 89.0(18)
C161 C160 C163 109.3(19)
C162 C160 P6 107.3(19)
C161 C160 P6 103.0(19)
C163 C160 P6 109.3(13)
C160 C161 H16A 109.5
C160 C161 H16B 109.5
H16A C161 H16B 109.5
C160 C161 H16C 109.5
H16A C161 H16C 109.5
H16B C161 H16C 109.5
C160 C162 H16D 109.5
C160 C162 H16E 109.5
H16D C162 H16E 109.5
C160 C162 H16F 109.5
H16D C162 H16F 109.5
H16E C162 H16F 109.5
C160 C163 H16G 109.5
C160 C163 H16H 109.5
H16G C163 H16H 109.5
C160 C163 H16I 109.5
H16G C163 H16I 109.5
H16H C163 H16I 109.5
C164 O164 Co3 151.4(15)
C164 O164 Co2 85.5(12)
Co3 O164 Co2 95.7(11)
C164 O165 Co2 89(3)
C164 O165 Co10 151(3)
Co2 O165 Co10 97.2(14)
O165 C164 O164 120(3)
O165 C164 C165 121(2)
O164 C164 C165 116.2(14)
O165 C164 Co2 60(2)
O164 C164 Co2 61.9(12)
C165 C164 Co2 177.2(8)
C168 C165 C167 100.1(9)
C168 C165 C166 110.1(9)
C167 C165 C166 107.1(13)
C168 C165 C164 111.6(8)
C167 C165 C164 117.9(10)
C166 C165 C164 109.7(11)
C165 C166 H16J 109.5
C165 C166 H16K 109.5
H16J C166 H16K 109.5
C165 C166 H16L 109.5
H16J C166 H16L 109.5
H16K C166 H16L 109.5
C165 C167 H16M 109.5
C165 C167 H16N 109.5
H16M C167 H16N 109.5
C165 C167 H16O 109.5
H16M C167 H16O 109.5
H16N C167 H16O 109.5
C165 C168 H16P 109.5
C165 C168 H16Q 109.5
H16P C168 H16Q 109.5
C165 C168 H16R 109.5
H16P C168 H16R 109.5
H16Q C168 H16R 109.5
C1 O1 Cr5 122.1(3)
C1 O1 Cr4 121.2(3)
Cr5 O1 Cr4 98.11(14)
C1 O1 Co11 118.9(3)
Cr5 O1 Co11 94.66(12)
Cr4 O1 Co11 95.73(12)
C2 O2 Cr9 121.5(3)
C2 O2 Cr8 121.7(3)
Cr9 O2 Cr8 97.79(15)
C2 O2 Co12 118.9(3)
Cr9 O2 Co12 94.95(13)
Cr8 O2 Co12 95.92(13)
C3 O3 Cr4 125.3(3)
C3 O3 Co3 128.1(3)
Cr4 O3 Co3 101.79(15)
C4 O4 Cr5 123.4(3)
C4 O4 Cr4 122.7(3)
Cr5 O4 Cr4 99.60(14)
C5 O5 Cr4 125.2(4)
C5 O5 Co11 128.6(4)
Cr4 O5 Co11 106.06(16)
C6 O6 Cr5 125.5(3)
C6 O6 Co6 128.7(3)
Cr5 O6 Co6 101.23(15)
C7 O7 Cr5 127.3(4)
C7 O7 Co11 126.9(4)
Cr5 O7 Co11 105.41(15)
C8 O8 Cr8 125.8(3)
C8 O8 Co7 126.5(4)
Cr8 O8 Co7 101.11(16)
C9 O9 Cr8 123.2(3)
C9 O9 Cr9 122.9(3)
Cr8 O9 Cr9 99.58(16)
C10 O10 Cr8 125.9(4)
C10 O10 Co12 128.6(4)
Cr8 O10 Co12 105.42(17)
C11 O11 Cr9 125.3(3)
C11 O11 Co10 128.6(3)
Cr9 O11 Co10 101.38(14)
C12 O12 Cr9 126.4(4)
C12 O12 Co12 128.7(3)
Cr9 O12 Co12 104.88(15)
C13 O13 Co3 124.7(4)
C14 O14 Co6 126.0(4)
C15 O15 Co7 126.7(4)
C16 O16 Co10 123.3(4)
C17 O17 Co11 126.8(5)
C18 O18 Co12 126.8(5)
P1 O111 Co1 130.76(17)
P1 O111 Co2 130.57(17)
Co1 O111 Co2 97.71(12)
P1 O112 Cr4 129.46(18)
P1 O112 Co3 136.50(18)
Cr4 O112 Co3 92.50(12)
P1 O113 Cr5 129.96(18)
P1 O113 Co6 136.61(17)
Cr5 O113 Co6 91.82(12)
P2 O121 Co2 130.61(17)
P2 O121 Co1 130.40(17)
Co2 O121 Co1 98.63(12)
P2 O122 Cr8 129.15(18)
P2 O122 Co7 136.52(17)
Cr8 O122 Co7 92.62(12)
P2 O123 Cr9 129.95(17)
P2 O123 Co10 136.67(17)
Cr9 O123 Co10 92.05(11)
C170 O170 Co3 126.4(4)
C170 O171 Cr4 129.6(3)
C180 O180 Cr5 129.1(3)
C180 O181 Co6 127.5(3)
C190 O190 Co7 126.8(4)
C190 O191 Cr8 130.4(3)
C200 O200 Cr9 129.3(3)
C200 O201 Co10 127.6(3)
C210 O210 Co11 96.3(5)
C210 O211 Co11 92.6(11)
C220 O220 C225 21.0(15)
C220 O220 Co12 98.1(9)
C225 O220 Co12 79.9(10)
O1 C1 H1A 109.5
O1 C1 H1B 109.5
H1A C1 H1B 109.5
O1 C1 H1C 109.5
H1A C1 H1C 109.5
H1B C1 H1C 109.5
O2 C2 H2A 109.5
O2 C2 H2B 109.5
H2A C2 H2B 109.5
O2 C2 H2C 109.5
H2A C2 H2C 109.5
H2B C2 H2C 109.5
O3 C3 H3A 109.5
O3 C3 H3B 109.5
H3A C3 H3B 109.5
O3 C3 H3C 109.5
H3A C3 H3C 109.5
H3B C3 H3C 109.5
O4 C4 H4A 109.5
O4 C4 H4B 109.5
H4A C4 H4B 109.5
O4 C4 H4C 109.5
H4A C4 H4C 109.5
H4B C4 H4C 109.5
O5 C5 H5A 109.5
O5 C5 H5B 109.5
H5A C5 H5B 109.5
O5 C5 H5C 109.5
H5A C5 H5C 109.5
H5B C5 H5C 109.5
O6 C6 H6A 109.5
O6 C6 H6B 109.5
H6A C6 H6B 109.5
O6 C6 H6C 109.5
H6A C6 H6C 109.5
H6B C6 H6C 109.5
O7 C7 H7A 109.5
O7 C7 H7B 109.5
H7A C7 H7B 109.5
O7 C7 H7C 109.5
H7A C7 H7C 109.5
H7B C7 H7C 109.5
O8 C8 H8A 109.5
O8 C8 H8B 109.5
H8A C8 H8B 109.5
O8 C8 H8C 109.5
H8A C8 H8C 109.5
H8B C8 H8C 109.5
O9 C9 H9A 109.5
O9 C9 H9B 109.5
H9A C9 H9B 109.5
O9 C9 H9C 109.5
H9A C9 H9C 109.5
H9B C9 H9C 109.5
O10 C10 H10A 109.5
O10 C10 H10B 109.5
H10A C10 H10B 109.5
O10 C10 H10C 109.5
H10A C10 H10C 109.5
H10B C10 H10C 109.5
O11 C11 H11A 109.5
O11 C11 H11B 109.5
H11A C11 H11B 109.5
O11 C11 H11C 109.5
H11A C11 H11C 109.5
H11B C11 H11C 109.5
O12 C12 H12A 109.5
O12 C12 H12B 109.5
H12A C12 H12B 109.5
O12 C12 H12C 109.5
H12A C12 H12C 109.5
H12B C12 H12C 109.5
O13 C13 H13A 109.5
O13 C13 H13B 109.5
H13A C13 H13B 109.5
O13 C13 H13C 109.5
H13A C13 H13C 109.5
H13B C13 H13C 109.5
O14 C14 H14S 109.5
O14 C14 H14T 109.5
H14S C14 H14T 109.5
O14 C14 H14U 109.5
H14S C14 H14U 109.5
H14T C14 H14U 109.5
O15 C15 H15S 109.5
O15 C15 H15T 109.5
H15S C15 H15T 109.5
O15 C15 H15U 109.5
H15S C15 H15U 109.5
H15T C15 H15U 109.5
O16 C16 H16S 109.5
O16 C16 H16T 109.5
H16S C16 H16T 109.5
O16 C16 H16U 109.5
H16S C16 H16U 109.5
H16T C16 H16U 109.5
O17 C17 H17A 109.5
O17 C17 H17B 109.5
H17A C17 H17B 109.5
O17 C17 H17C 109.5
H17A C17 H17C 109.5
H17B C17 H17C 109.5
O18 C18 H18A 109.5
O18 C18 H18B 109.5
H18A C18 H18B 109.5
O18 C18 H18C 109.5
H18A C18 H18C 109.5
H18B C18 H18C 109.5
C114 C110 C115 109.7(12)
C114 C110 C111 138.3(9)
C115 C110 C111 52.5(9)
C114 C110 C113 55.3(9)
C115 C110 C113 140.3(8)
C111 C110 C113 111.0(6)
C114 C110 C116 109.4(11)
C115 C110 C116 109.8(12)
C111 C110 C116 59.3(8)
C113 C110 C116 56.7(8)
C114 C110 C112 54.8(9)
C115 C110 C112 58.7(9)
C111 C110 C112 108.1(5)
C113 C110 C112 107.8(5)
C116 C110 C112 143.4(8)
C114 C110 P1 111.3(8)
C115 C110 P1 109.6(8)
C111 C110 P1 110.4(4)
C113 C110 P1 110.1(4)
C116 C110 P1 107.0(7)
C112 C110 P1 109.5(4)
C110 C111 H11D 109.5
C110 C111 H11E 109.5
H11D C111 H11E 109.5
C110 C111 H11F 109.5
H11D C111 H11F 109.5
H11E C111 H11F 109.5
C110 C112 H11G 109.5
C110 C112 H11H 109.5
H11G C112 H11H 109.5
C110 C112 H11I 109.5
H11G C112 H11I 109.5
H11H C112 H11I 109.5
C110 C113 H11J 109.5
C110 C113 H11K 109.5
H11J C113 H11K 109.5
C110 C113 H11L 109.5
H11J C113 H11L 109.5
H11K C113 H11L 109.5
C110 C114 H11M 109.5
C110 C114 H11N 109.5
H11M C114 H11N 109.5
C110 C114 H11O 109.5
H11M C114 H11O 109.5
H11N C114 H11O 109.5
C110 C115 H11P 109.5
C110 C115 H11Q 109.5
H11P C115 H11Q 109.5
C110 C115 H11R 109.5
H11P C115 H11R 109.5
H11Q C115 H11R 109.5
C110 C116 H11S 109.5
C110 C116 H11T 109.5
H11S C116 H11T 109.5
C110 C116 H11U 109.5
H11S C116 H11U 109.5
H11T C116 H11U 109.5
C124 C120 C123 137.4(7)
C124 C120 C125 116.2(10)
C123 C120 C125 52.4(8)
C124 C120 C121 46.4(7)
C123 C120 C121 111.8(6)
C125 C120 C121 140.4(8)
C124 C120 C126 106.4(10)
C123 C120 C126 54.8(7)
C125 C120 C126 105.7(9)
C121 C120 C126 62.3(7)
C124 C120 C122 62.3(7)
C123 C120 C122 108.2(6)
C125 C120 C122 59.1(8)
C121 C120 C122 106.6(6)
C126 C120 C122 143.6(8)
C124 C120 P2 111.1(6)
C123 C120 P2 111.2(4)
C125 C120 P2 109.3(6)
C121 C120 P2 110.3(4)
C126 C120 P2 107.7(7)
C122 C120 P2 108.6(4)
C120 C121 H12D 109.5
C120 C121 H12E 109.5
H12D C121 H12E 109.5
C120 C121 H12F 109.5
H12D C121 H12F 109.5
H12E C121 H12F 109.5
C120 C122 H12G 109.5
C120 C122 H12H 109.5
H12G C122 H12H 109.5
C120 C122 H12I 109.5
H12G C122 H12I 109.5
H12H C122 H12I 109.5
C120 C123 H12J 109.5
C120 C123 H12K 109.5
H12J C123 H12K 109.5
C120 C123 H12L 109.5
H12J C123 H12L 109.5
H12K C123 H12L 109.5
C120 C124 H12M 109.5
C120 C124 H12N 109.5
H12M C124 H12N 109.5
C120 C124 H12O 109.5
H12M C124 H12O 109.5
H12N C124 H12O 109.5
C120 C125 H12P 109.5
C120 C125 H12Q 109.5
H12P C125 H12Q 109.5
C120 C125 H12R 109.5
H12P C125 H12R 109.5
H12Q C125 H12R 109.5
C120 C126 H12S 109.5
C120 C126 H12T 109.5
H12S C126 H12T 109.5
C120 C126 H12U 109.5
H12S C126 H12U 109.5
H12T C126 H12U 109.5
O171 C170 O170 126.3(5)
O171 C170 C171 115.5(4)
O170 C170 C171 118.2(5)
C172 C171 C173 109.3(5)
C172 C171 C174 109.2(6)
C173 C171 C174 110.0(6)
C172 C171 C170 111.9(5)
C173 C171 C170 108.0(5)
C174 C171 C170 108.4(5)
C171 C172 H17D 109.5
C171 C172 H17E 109.5
H17D C172 H17E 109.5
C171 C172 H17F 109.5
H17D C172 H17F 109.5
H17E C172 H17F 109.5
C171 C173 H17G 109.5
C171 C173 H17H 109.5
H17G C173 H17H 109.5
C171 C173 H17I 109.5
H17G C173 H17I 109.5
H17H C173 H17I 109.5
C171 C174 H17J 109.5
C171 C174 H17K 109.5
H17J C174 H17K 109.5
C171 C174 H17L 109.5
H17J C174 H17L 109.5
H17K C174 H17L 109.5
O181 C180 O180 125.8(4)
O181 C180 C181 118.8(4)
O180 C180 C181 115.4(4)
C187 C181 C182 134.8(8)
C187 C181 C185 111.6(9)
C182 C181 C185 59.2(9)
C187 C181 C180 111.8(7)
C182 C181 C180 113.1(5)
C185 C181 C180 106.2(6)
C187 C181 C184 56.5(9)
C182 C181 C184 110.9(8)
C185 C181 C184 58.1(9)
C180 C181 C184 109.4(5)
C187 C181 C186 111.6(9)
C182 C181 C186 48.3(8)
C185 C181 C186 106.9(9)
C180 C181 C186 108.5(6)
C184 C181 C186 141.9(8)
C187 C181 C183 51.1(9)
C182 C181 C183 110.1(8)
C185 C181 C183 146.9(8)
C180 C181 C183 106.6(5)
C184 C181 C183 106.5(8)
C186 C181 C183 65.8(9)
C181 C182 H18D 109.5
C181 C182 H18E 109.5
H18D C182 H18E 109.5
C181 C182 H18F 109.5
H18D C182 H18F 109.5
H18E C182 H18F 109.5
C181 C183 H18G 109.5
C181 C183 H18H 109.5
H18G C183 H18H 109.5
C181 C183 H18I 109.5
H18G C183 H18I 109.5
H18H C183 H18I 109.5
C181 C184 H18J 109.5
C181 C184 H18K 109.5
H18J C184 H18K 109.5
C181 C184 H18L 109.5
H18J C184 H18L 109.5
H18K C184 H18L 109.5
C181 C185 H18M 109.5
C181 C185 H18N 109.5
H18M C185 H18N 109.5
C181 C185 H18O 109.5
H18M C185 H18O 109.5
H18N C185 H18O 109.5
C181 C186 H18P 109.5
C181 C186 H18Q 109.5
H18P C186 H18Q 109.5
C181 C186 H18R 109.5
H18P C186 H18R 109.5
H18Q C186 H18R 109.5
C181 C187 H18S 109.5
C181 C187 H18T 109.5
H18S C187 H18T 109.5
C181 C187 H18U 109.5
H18S C187 H18U 109.5
H18T C187 H18U 109.5
O190 C190 O191 125.3(5)
O190 C190 C191 118.0(5)
O191 C190 C191 116.7(4)
C197 C191 C195 117.9(8)
C197 C191 C192 132.1(12)
C195 C191 C192 38.0(10)
C197 C191 C193 56.3(13)
C195 C191 C193 137.9(13)
C192 C191 C193 110.1(17)
C197 C191 C190 112.9(6)
C195 C191 C190 108.6(6)
C192 C191 C190 114.5(11)
C193 C191 C190 111.3(13)
C197 C191 C194 37.4(11)
C195 C191 C194 85.5(12)
C192 C191 C194 115.4(15)
C193 C191 C194 92.5(16)
C190 C191 C194 110.9(11)
C197 C191 C196 104.5(8)
C195 C191 C196 106.2(7)
C192 C191 C196 68.4(11)
C193 C191 C196 49.9(12)
C190 C191 C196 105.9(7)
C194 C191 C196 135.3(12)
C191 C192 H19J 109.5
C191 C192 H19K 109.5
H19J C192 H19K 109.5
C191 C192 H19L 109.5
H19J C192 H19L 109.5
H19K C192 H19L 109.5
C191 C193 H19D 109.5
C191 C193 H19E 109.5
H19D C193 H19E 109.5
C191 C193 H19F 109.5
H19D C193 H19F 109.5
H19E C193 H19F 109.5
C191 C194 H19G 109.5
C191 C194 H19H 109.5
H19G C194 H19H 109.5
C191 C194 H19I 109.5
H19G C194 H19I 109.5
H19H C194 H19I 109.5
C191 C195 H19A 109.5
C191 C195 H19B 109.5
H19A C195 H19B 109.5
C191 C195 H19C 109.5
H19A C195 H19C 109.5
H19B C195 H19C 109.5
C191 C196 H19M 109.5
C191 C196 H19N 109.5
H19M C196 H19N 109.5
C191 C196 H19O 109.5
H19M C196 H19O 109.5
H19N C196 H19O 109.5
C191 C197 H19P 109.5
C191 C197 H19Q 109.5
H19P C197 H19Q 109.5
C191 C197 H19R 109.5
H19P C197 H19R 109.5
H19Q C197 H19R 109.5
O201 C200 O200 125.5(4)
O201 C200 C201 118.5(5)
O200 C200 C201 116.0(4)
C202 C201 C204 109.8(6)
C202 C201 C203 109.4(6)
C204 C201 C203 109.1(6)
C202 C201 C200 111.4(4)
C204 C201 C200 106.9(5)
C203 C201 C200 110.3(5)
C201 C202 H20A 109.5
C201 C202 H20B 109.5
H20A C202 H20B 109.5
C201 C202 H20C 109.5
H20A C202 H20C 109.5
H20B C202 H20C 109.5
C201 C203 H20D 109.5
C201 C203 H20E 109.5
H20D C203 H20E 109.5
C201 C203 H20F 109.5
H20D C203 H20F 109.5
H20E C203 H20F 109.5
C201 C204 H20G 109.5
C201 C204 H20H 109.5
H20G C204 H20H 109.5
C201 C204 H20I 109.5
H20G C204 H20I 109.5
H20H C204 H20I 109.5
O211 C210 O210 115.5(12)
O211 C210 O212 29.1(11)
O210 C210 O212 118.6(13)
O211 C210 C215 114.6(14)
O210 C210 C215 129.0(11)
O212 C210 C215 109.7(15)
O211 C210 C211 124.5(13)
O210 C210 C211 115.5(9)
O212 C210 C211 125.0(14)
C215 C210 C211 16.2(13)
C210 C211 C212 109.6(12)
C210 C211 C214 109.4(11)
C212 C211 C214 108.4(12)
C210 C211 C213 111.1(11)
C212 C211 C213 108.5(12)
C214 C211 C213 109.7(12)
C211 C212 H21A 109.5
C211 C212 H21B 109.5
H21A C212 H21B 109.5
C211 C212 H21C 109.5
H21A C212 H21C 109.5
H21B C212 H21C 109.5
C211 C213 H21D 109.5
C211 C213 H21E 109.5
H21D C213 H21E 109.5
C211 C213 H21F 109.5
H21D C213 H21F 109.5
H21E C213 H21F 109.5
C211 C214 H21G 109.5
C211 C214 H21H 109.5
H21G C214 H21H 109.5
C211 C214 H21I 109.5
H21G C214 H21I 109.5
H21H C214 H21I 109.5
C216 C215 C210 109.8(14)
C216 C215 C218 112.0(16)
C210 C215 C218 112.8(14)
C216 C215 C217 108.1(15)
C210 C215 C217 103.4(14)
C218 C215 C217 110.3(15)
C215 C216 H21J 109.5
C215 C216 H21K 109.5
H21J C216 H21K 109.5
C215 C216 H21L 109.5
H21J C216 H21L 109.5
H21K C216 H21L 109.5
C215 C217 H21M 109.5
C215 C217 H21N 109.5
H21M C217 H21N 109.5
C215 C217 H21O 109.5
H21M C217 H21O 109.5
H21N C217 H21O 109.5
C215 C218 H21P 109.5
C215 C218 H21Q 109.5
H21P C218 H21Q 109.5
C215 C218 H21R 109.5
H21P C218 H21R 109.5
H21Q C218 H21R 109.5
C220 O221 Co12 93.7(9)
O220 C220 O221 112.4(12)
O220 C220 C221 126.0(12)
O221 C220 C221 121.6(9)
C224 C221 C222 110.6(9)
C224 C221 C220 109.3(9)
C222 C221 C220 107.3(9)
C224 C221 C223 110.7(10)
C222 C221 C223 109.1(10)
C220 C221 C223 109.9(9)
C221 C222 H22A 109.5
C221 C222 H22B 109.5
H22A C222 H22B 109.5
C221 C222 H22C 109.5
H22A C222 H22C 109.5
H22B C222 H22C 109.5
C221 C223 H22D 109.5
C221 C223 H22E 109.5
H22D C223 H22E 109.5
C221 C223 H22F 109.5
H22D C223 H22F 109.5
H22E C223 H22F 109.5
C221 C224 H22G 109.5
C221 C224 H22H 109.5
H22G C224 H22H 109.5
C221 C224 H22I 109.5
H22G C224 H22I 109.5
H22H C224 H22I 109.5
C225 O222 Co12 90.0(13)
O220 C225 O222 125.0(16)
O220 C225 C226 114.1(14)
O222 C225 C226 120.9(12)
O220 C225 Co12 68.2(8)
O222 C225 Co12 57.3(10)
C226 C225 Co12 170.5(15)
C227 C226 C229 110.5(11)
C227 C226 C228 108.8(11)
C229 C226 C228 110.3(11)
C227 C226 C225 107.2(11)
C229 C226 C225 109.5(10)
C228 C226 C225 110.5(11)
C226 C227 H22J 109.5
C226 C227 H22K 109.5
H22J C227 H22K 109.5
C226 C227 H22L 109.5
H22J C227 H22L 109.5
H22K C227 H22L 109.5
C226 C228 H22M 109.5
C226 C228 H22N 109.5
H22M C228 H22N 109.5
C226 C228 H22O 109.5
H22M C228 H22O 109.5
H22N C228 H22O 109.5
C226 C229 H22P 109.5
C226 C229 H22Q 109.5
H22P C229 H22Q 109.5
C226 C229 H22R 109.5
H22P C229 H22R 109.5
H22Q C229 H22R 109.5

loop_
_geom_bond_atom_site_label_1
_geom_bond_atom_site_label_2
_geom_bond_distance
Co1 O111 2.060(3)
Co1 O121 2.062(3)
Co1 O135 2.08(2)
Co1 O141 2.12(4)
Co1 O134 2.132(17)
Co1 O142 2.14(3)
Co1 O145 2.16(4)
Co1 O131 2.195(16)
Co1 O144 2.22(5)
Co1 O132 2.25(2)
Co1 C144 2.464(16)
Co1 C134 2.484(8)
Co2 O121 2.047(3)
Co2 O155 2.05(3)
Co2 O161 2.07(5)
Co2 O111 2.077(3)
Co2 O154 2.13(3)
Co2 O165 2.15(5)
Co2 O151 2.170(11)
Co2 O164 2.20(2)
Co2 O152 2.215(11)
Co2 O162 2.22(9)
Co2 C154 2.472(13)
Co2 C164 2.488(12)
Co3 O3 1.981(3)
Co3 O151 2.037(10)
Co3 O170 2.055(3)
Co3 O13 2.110(4)
Co3 O112 2.156(3)
Co3 O164 2.18(3)
Co3 O154 2.33(2)
Co3 O161 2.37(5)
Cr4 O3 1.935(3)
Cr4 O5 1.948(4)
Cr4 O171 1.970(4)
Cr4 O4 1.972(3)
Cr4 O1 1.994(3)
Cr4 O112 2.050(3)
Cr5 O6 1.932(3)
Cr5 O7 1.933(3)
Cr5 O4 1.965(3)
Cr5 O180 1.976(3)
Cr5 O1 1.988(3)
Cr5 O113 2.040(3)
Co6 O6 1.982(3)
Co6 O181 2.044(3)
Co6 O132 2.046(18)
Co6 O14 2.105(4)
Co6 O144 2.12(7)
Co6 O113 2.170(3)
Co6 O141 2.21(6)
Co6 O135 2.269(18)
Co7 O8 1.992(3)
Co7 O131 2.026(18)
Co7 O190 2.047(4)
Co7 O145 2.06(3)
Co7 O15 2.102(4)
Co7 O122 2.154(3)
Co7 O142 2.27(2)
Co7 O134 2.288(18)
Cr8 O10 1.927(4)
Cr8 O8 1.940(4)
Cr8 O191 1.968(4)
Cr8 O9 1.968(4)
Cr8 O2 2.001(4)
Cr8 O122 2.044(3)
Cr9 O12 1.929(3)
Cr9 O11 1.931(3)
Cr9 O9 1.973(3)
Cr9 O200 1.976(3)
Cr9 O2 1.994(3)
Cr9 O123 2.038(3)
Co10 O11 1.976(3)
Co10 O152 2.047(10)
Co10 O201 2.052(3)
Co10 O16 2.109(3)
Co10 O123 2.161(3)
Co10 O165 2.20(5)
Co10 O162 2.25(9)
Co10 O155 2.32(3)
Co11 O7 1.980(4)
Co11 O5 1.987(4)
Co11 O17 2.115(4)
Co11 O210 2.118(5)
Co11 O1 2.240(3)
Co11 O211 2.249(18)
Co12 O12 1.984(4)
Co12 O222 1.990(19)
Co12 O10 2.008(4)
Co12 O18 2.095(4)
Co12 O2 2.210(3)
Co12 O220 2.231(6)
Co12 O221 2.306(13)
Co12 C225 2.37(2)
P1 O112 1.527(3)
P1 O113 1.529(3)
P1 O111 1.548(3)
P1 C110 1.823(5)
P2 O122 1.526(3)
P2 O123 1.531(3)
P2 O121 1.551(3)
P2 C120 1.835(5)
P3 O133 1.501(7)
P3 O131 1.520(19)
P3 O132 1.53(2)
P3 C130 1.803(8)
C130 C133 1.524(9)
C130 C131 1.530(9)
C130 C132 1.539(9)
C131 H13D 0.9800
C131 H13E 0.9800
C131 H13F 0.9800
C132 H13G 0.9800
C132 H13H 0.9800
C132 H13I 0.9800
C133 H13J 0.9800
C133 H13K 0.9800
C133 H13L 0.9800
O134 C134 1.31(2)
O135 C134 1.30(2)
C134 C135 1.527(9)
C135 C136 1.521(9)
C135 C138 1.522(9)
C135 C137 1.531(9)
C136 H13M 0.9800
C136 H13N 0.9800
C136 H13O 0.9800
C137 H13P 0.9800
C137 H13Q 0.9800
C137 H13R 0.9800
C138 H13S 0.9800
C138 H13T 0.9800
C138 H13U 0.9800
P4 O142 1.46(3)
P4 O141 1.49(6)
P4 O143 1.545(7)
P4 C140 1.773(13)
C140 C143 1.517(16)
C140 C141 1.54(2)
C140 C142 1.56(2)
C141 H14A 0.9800
C141 H14B 0.9800
C141 H14C 0.9800
C142 H14D 0.9800
C142 H14E 0.9800
C142 H14F 0.9800
C143 H14G 0.9800
C143 H14H 0.9800
C143 H14I 0.9800
O144 C144 1.35(8)
O145 C144 1.40(4)
C144 C145 1.56(2)
C145 C147 1.51(3)
C145 C146 1.54(3)
C145 C148 1.60(2)
C146 H14J 0.9800
C146 H14K 0.9800
C146 H14L 0.9800
C147 H14M 0.9800
C147 H14N 0.9800
C147 H14O 0.9800
C148 H14P 0.9800
C148 H14Q 0.9800
C148 H14R 0.9800
P5 O153 1.518(5)
P5 O151 1.537(12)
P5 O152 1.544(12)
P5 C150 1.797(9)
C150 C153 1.521(12)
C150 C152 1.522(13)
C150 C151 1.530(13)
C151 H15A 0.9800
C151 H15B 0.9800
C151 H15C 0.9800
C152 H15D 0.9800
C152 H15E 0.9800
C152 H15F 0.9800
C153 H15G 0.9800
C153 H15H 0.9800
C153 H15I 0.9800
O154 C154 1.27(3)
O155 C154 1.30(3)
C154 C155 1.526(10)
C155 C158 1.522(10)
C155 C157 1.525(10)
C155 C156 1.525(10)
C156 H15J 0.9800
C156 H15K 0.9800
C156 H15L 0.9800
C157 H15M 0.9800
C157 H15N 0.9800
C157 H15O 0.9800
C158 H15P 0.9800
C158 H15Q 0.9800
C158 H15R 0.9800
P6 O161 1.45(5)
P6 O162 1.50(9)
P6 O163 1.549(11)
P6 C160 1.76(2)
C160 C162 1.40(4)
C160 C161 1.54(4)
C160 C163 1.59(3)
C161 H16A 0.9800
C161 H16B 0.9800
C161 H16C 0.9800
C162 H16D 0.9800
C162 H16E 0.9800
C162 H16F 0.9800
C163 H16G 0.9800
C163 H16H 0.9800
C163 H16I 0.9800
O164 C164 1.34(3)
O165 C164 1.28(5)
C164 C165 1.554(15)
C165 C168 1.523(13)
C165 C167 1.53(2)
C165 C166 1.55(2)
C166 H16J 0.9800
C166 H16K 0.9800
C166 H16L 0.9800
C167 H16M 0.9800
C167 H16N 0.9800
C167 H16O 0.9800
C168 H16P 0.9800
C168 H16Q 0.9800
C168 H16R 0.9800
O1 C1 1.445(5)
O2 C2 1.445(6)
O3 C3 1.409(6)
O4 C4 1.422(5)
O5 C5 1.429(6)
O6 C6 1.413(7)
O7 C7 1.419(6)
O8 C8 1.398(6)
O9 C9 1.418(6)
O10 C10 1.407(7)
O11 C11 1.418(6)
O12 C12 1.422(6)
O13 C13 1.407(7)
O14 C14 1.411(6)
O15 C15 1.421(6)
O16 C16 1.415(7)
O17 C17 1.430(9)
O18 C18 1.439(10)
O170 C170 1.266(6)
O171 C170 1.253(6)
O180 C180 1.278(6)
O181 C180 1.239(6)
O190 C190 1.265(6)
O191 C190 1.268(6)
O200 C200 1.272(6)
O201 C200 1.245(6)
O210 C210 1.241(10)
O211 C210 1.142(18)
O212 C210 1.45(2)
O220 C220 1.250(8)
O220 C225 1.271(9)
C1 H1A 0.9800
C1 H1B 0.9800
C1 H1C 0.9800
C2 H2A 0.9800
C2 H2B 0.9800
C2 H2C 0.9800
C3 H3A 0.9800
C3 H3B 0.9800
C3 H3C 0.9800
C4 H4A 0.9800
C4 H4B 0.9800
C4 H4C 0.9800
C5 H5A 0.9800
C5 H5B 0.9800
C5 H5C 0.9800
C6 H6A 0.9800
C6 H6B 0.9800
C6 H6C 0.9800
C7 H7A 0.9800
C7 H7B 0.9800
C7 H7C 0.9800
C8 H8A 0.9800
C8 H8B 0.9800
C8 H8C 0.9800
C9 H9A 0.9800
C9 H9B 0.9800
C9 H9C 0.9800
C10 H10A 0.9800
C10 H10B 0.9800
C10 H10C 0.9800
C11 H11A 0.9800
C11 H11B 0.9800
C11 H11C 0.9800
C12 H12A 0.9800
C12 H12B 0.9800
C12 H12C 0.9800
C13 H13A 0.9800
C13 H13B 0.9800
C13 H13C 0.9800
C14 H14S 0.9800
C14 H14T 0.9800
C14 H14U 0.9800
C15 H15S 0.9800
C15 H15T 0.9800
C15 H15U 0.9800
C16 H16S 0.9800
C16 H16T 0.9800
C16 H16U 0.9800
C17 H17A 0.9800
C17 H17B 0.9800
C17 H17C 0.9800
C18 H18A 0.9800
C18 H18B 0.9800
C18 H18C 0.9800
C110 C114 1.420(17)
C110 C115 1.504(18)
C110 C111 1.507(9)
C110 C113 1.527(9)
C110 C116 1.534(16)
C110 C112 1.599(9)
C111 H11D 0.9800
C111 H11E 0.9800
C111 H11F 0.9800
C112 H11G 0.9800
C112 H11H 0.9800
C112 H11I 0.9800
C113 H11J 0.9800
C113 H11K 0.9800
C113 H11L 0.9800
C114 H11M 0.9800
C114 H11N 0.9800
C114 H11O 0.9800
C115 H11P 0.9800
C115 H11Q 0.9800
C115 H11R 0.9800
C116 H11S 0.9800
C116 H11T 0.9800
C116 H11U 0.9800
C120 C124 1.506(9)
C120 C123 1.508(7)
C120 C125 1.520(8)
C120 C121 1.520(7)
C120 C126 1.555(9)
C120 C122 1.563(7)
C121 H12D 0.9800
C121 H12E 0.9800
C121 H12F 0.9800
C122 H12G 0.9800
C122 H12H 0.9800
C122 H12I 0.9800
C123 H12J 0.9800
C123 H12K 0.9800
C123 H12L 0.9800
C124 H12M 0.9800
C124 H12N 0.9800
C124 H12O 0.9800
C125 H12P 0.9800
C125 H12Q 0.9800
C125 H12R 0.9800
C126 H12S 0.9800
C126 H12T 0.9800
C126 H12U 0.9800
C170 C171 1.538(7)
C171 C172 1.522(8)
C171 C173 1.529(9)
C171 C174 1.531(8)
C172 H17D 0.9800
C172 H17E 0.9800
C172 H17F 0.9800
C173 H17G 0.9800
C173 H17H 0.9800
C173 H17I 0.9800
C174 H17J 0.9800
C174 H17K 0.9800
C174 H17L 0.9800
C180 C181 1.533(6)
C181 C187 1.506(9)
C181 C182 1.508(8)
C181 C185 1.526(9)
C181 C184 1.534(8)
C181 C186 1.535(9)
C181 C183 1.537(8)
C182 H18D 0.9800
C182 H18E 0.9800
C182 H18F 0.9800
C183 H18G 0.9800
C183 H18H 0.9800
C183 H18I 0.9800
C184 H18J 0.9800
C184 H18K 0.9800
C184 H18L 0.9800
C185 H18M 0.9800
C185 H18N 0.9800
C185 H18O 0.9800
C186 H18P 0.9800
C186 H18Q 0.9800
C186 H18R 0.9800
C187 H18S 0.9800
C187 H18T 0.9800
C187 H18U 0.9800
C190 C191 1.523(6)
C191 C197 1.504(8)
C191 C195 1.510(8)
C191 C192 1.510(10)
C191 C193 1.517(10)
C191 C194 1.545(10)
C191 C196 1.558(8)
C192 H19J 0.9800
C192 H19K 0.9800
C192 H19L 0.9800
C193 H19D 0.9800
C193 H19E 0.9800
C193 H19F 0.9800
C194 H19G 0.9800
C194 H19H 0.9800
C194 H19I 0.9800
C195 H19A 0.9800
C195 H19B 0.9800
C195 H19C 0.9800
C196 H19M 0.9800
C196 H19N 0.9800
C196 H19O 0.9800
C197 H19P 0.9800
C197 H19Q 0.9800
C197 H19R 0.9800
C200 C201 1.543(7)
C201 C202 1.504(9)
C201 C204 1.517(9)
C201 C203 1.521(9)
C202 H20A 0.9800
C202 H20B 0.9800
C202 H20C 0.9800
C203 H20D 0.9800
C203 H20E 0.9800
C203 H20F 0.9800
C204 H20G 0.9800
C204 H20H 0.9800
C204 H20I 0.9800
C210 C215 1.517(19)
C210 C211 1.526(10)
C211 C212 1.527(10)
C211 C214 1.527(10)
C211 C213 1.528(10)
C212 H21A 0.9800
C212 H21B 0.9800
C212 H21C 0.9800
C213 H21D 0.9800
C213 H21E 0.9800
C213 H21F 0.9800
C214 H21G 0.9800
C214 H21H 0.9800
C214 H21I 0.9800
C215 C216 1.50(2)
C215 C218 1.53(2)
C215 C217 1.53(2)
C216 H21J 0.9800
C216 H21K 0.9800
C216 H21L 0.9800
C217 H21M 0.9800
C217 H21N 0.9800
C217 H21O 0.9800
C218 H21P 0.9800
C218 H21Q 0.9800
C218 H21R 0.9800
O221 C220 1.277(9)
C220 C221 1.527(9)
C221 C224 1.517(9)
C221 C222 1.522(9)
C221 C223 1.539(9)
C222 H22A 0.9800
C222 H22B 0.9800
C222 H22C 0.9800
C223 H22D 0.9800
C223 H22E 0.9800
C223 H22F 0.9800
C224 H22G 0.9800
C224 H22H 0.9800
C224 H22I 0.9800
O222 C225 1.281(9)
C225 C226 1.538(9)
C226 C227 1.521(9)
C226 C229 1.522(9)
C226 C228 1.532(9)
C227 H22J 0.9800
C227 H22K 0.9800
C227 H22L 0.9800
C228 H22M 0.9800
C228 H22N 0.9800
C228 H22O 0.9800
C229 H22P 0.9800
C229 H22Q 0.9800
C229 H22R 0.9800
O1S C1S 1.407(10)
O1SX C1SX 1.427(10)
O1SY C1SY 1.427(10)
O2S C2S 1.429(10)
O4S C4S 1.40(3)

loop_
_geom_torsion_atom_site_label_1
_geom_torsion_atom_site_label_2
_geom_torsion_atom_site_label_3
_geom_torsion_atom_site_label_4
_geom_torsion
O111 Co1 P3 O133 -125.9(3)
O121 Co1 P3 O133 126.4(3)
O135 Co1 P3 O133 -110.7(9)
O141 Co1 P3 O133 -30.7(16)
O134 Co1 P3 O133 116.3(7)
O142 Co1 P3 O133 31.5(8)
O145 Co1 P3 O133 34.9(9)
O131 Co1 P3 O133 98.7(7)
O144 Co1 P3 O133 -31.7(19)
O132 Co1 P3 O133 -98.2(9)
C144 Co1 P3 O133 1.0(5)
C134 Co1 P3 O133 180(100)
O111 Co1 P3 O131 135.4(6)
O121 Co1 P3 O131 27.7(6)
O135 Co1 P3 O131 150.6(10)
O141 Co1 P3 O131 -129.4(17)
O134 Co1 P3 O131 17.6(11)
O142 Co1 P3 O131 -67.1(9)
O145 Co1 P3 O131 -63.8(11)
O144 Co1 P3 O131 -130(2)
O132 Co1 P3 O131 163.1(10)
C144 Co1 P3 O131 -97.7(7)
C134 Co1 P3 O131 81.0(12)
O111 Co1 P3 O132 -27.7(8)
O121 Co1 P3 O132 -135.4(8)
O135 Co1 P3 O132 -12.5(16)
O141 Co1 P3 O132 67.5(18)
O134 Co1 P3 O132 -145.5(10)
O142 Co1 P3 O132 129.7(11)
O145 Co1 P3 O132 133.1(12)
O131 Co1 P3 O132 -163.1(10)
O144 Co1 P3 O132 67(2)
C144 Co1 P3 O132 99.2(9)
C134 Co1 P3 O132 -82.1(13)
O111 Co1 P3 C130 54.3(5)
O121 Co1 P3 C130 -53.4(5)
O135 Co1 P3 C130 69.5(10)
O141 Co1 P3 C130 149.5(17)
O134 Co1 P3 C130 -63.5(8)
O142 Co1 P3 C130 -148.3(9)
O145 Co1 P3 C130 -144.9(10)
O131 Co1 P3 C130 -81.1(8)
O144 Co1 P3 C130 149(2)
O132 Co1 P3 C130 82.0(10)
C144 Co1 P3 C130 -178.8(6)
C134 Co1 P3 C130 -0.1(11)
O133 P3 O131 Co7 2.1(15)
O132 P3 O131 Co7 123.4(13)
C130 P3 O131 Co7 -118.8(12)
Co1 P3 O131 Co7 109.3(14)
O133 P3 O131 Co1 -107.2(5)
O132 P3 O131 Co1 14.0(9)
C130 P3 O131 Co1 131.9(5)
O8 Co7 O131 P3 -132.9(14)
O190 Co7 O131 P3 97.8(13)
O145 Co7 O131 P3 -80.8(16)
O15 Co7 O131 P3 8.0(13)
O122 Co7 O131 P3 -171.9(13)
O142 Co7 O131 P3 -82.6(15)
O134 Co7 O131 P3 173(8)
O8 Co7 O131 Co1 -26(2)
O190 Co7 O131 Co1 -155.3(4)
O145 Co7 O131 Co1 26.1(11)
O15 Co7 O131 Co1 115.0(5)
O122 Co7 O131 Co1 -64.9(5)
O142 Co7 O131 Co1 24.3(9)
O134 Co7 O131 Co1 -80(6)
O111 Co1 O131 P3 -77.6(8)
O121 Co1 O131 P3 -158.7(4)
O135 Co1 O131 P3 -17.6(7)
O141 Co1 O131 P3 54.5(19)
O134 Co1 O131 P3 -99(6)
O142 Co1 O131 P3 108.8(10)
O145 Co1 O131 P3 109.2(12)
O144 Co1 O131 P3 53(2)
O132 Co1 O131 P3 -10.1(6)
C144 Co1 O131 P3 84.1(6)
C134 Co1 O131 P3 -25.9(6)
O111 Co1 O131 Co7 147.6(4)
O121 Co1 O131 Co7 66.5(5)
O135 Co1 O131 Co7 -152.4(8)
O141 Co1 O131 Co7 -80.3(19)
O134 Co1 O131 Co7 126(6)
O142 Co1 O131 Co7 -26.0(10)
O145 Co1 O131 Co7 -25.6(11)
O144 Co1 O131 Co7 -82(2)
O132 Co1 O131 Co7 -144.9(7)
C144 Co1 O131 Co7 -50.7(6)
C134 Co1 O131 Co7 -160.7(10)
O133 P3 O132 Co6 4.9(19)
O131 P3 O132 Co6 -117.0(15)
C130 P3 O132 Co6 124.5(15)
Co1 P3 O132 Co6 -103.4(19)
O133 P3 O132 Co1 108.2(5)
O131 P3 O132 Co1 -13.7(9)
C130 P3 O132 Co1 -132.1(6)
O6 Co6 O132 P3 138(2)
O181 Co6 O132 P3 -104.8(16)
O14 Co6 O132 P3 -14.6(17)
O144 Co6 O132 P3 75(2)
O113 Co6 O132 P3 166.4(16)
O141 Co6 O132 P3 78(2)
O135 Co6 O132 P3 147(14)
O6 Co6 O132 Co1 37(4)
O181 Co6 O132 Co1 154.3(6)
O14 Co6 O132 Co1 -115.6(6)
O144 Co6 O132 Co1 -25.7(16)
O113 Co6 O132 Co1 65.5(6)
O141 Co6 O132 Co1 -23.3(13)
O135 Co6 O132 Co1 46(12)
O111 Co1 O132 P3 158.6(6)
O121 Co1 O132 P3 78.4(12)
O135 Co1 O132 P3 89(9)
O141 Co1 O132 P3 -108.0(16)
O134 Co1 O132 P3 21.4(6)
O142 Co1 O132 P3 -54.6(10)
O145 Co1 O132 P3 -49.2(11)
O131 Co1 O132 P3 10.0(6)
O144 Co1 O132 P3 -107.6(19)
C144 Co1 O132 P3 -82.8(8)
C134 Co1 O132 P3 25.6(5)
O111 Co1 O132 Co6 -68.8(7)
O121 Co1 O132 Co6 -149.0(4)
O135 Co1 O132 Co6 -138(10)
O141 Co1 O132 Co6 24.6(15)
O134 Co1 O132 Co6 154.0(9)
O142 Co1 O132 Co6 78.0(10)
O145 Co1 O132 Co6 83.5(10)
O131 Co1 O132 Co6 142.6(8)
O144 Co1 O132 Co6 25.1(18)
C144 Co1 O132 Co6 49.9(8)
C134 Co1 O132 Co6 158.2(14)
O133 P3 C130 C133 62.0(9)
O131 P3 C130 C133 -174.4(9)
O132 P3 C130 C133 -59.8(10)
Co1 P3 C130 C133 -118.2(8)
O133 P3 C130 C131 -174.8(8)
O131 P3 C130 C131 -51.2(10)
O132 P3 C130 C131 63.4(10)
Co1 P3 C130 C131 5.0(11)
O133 P3 C130 C132 -57.7(8)
O131 P3 C130 C132 65.9(10)
O132 P3 C130 C132 -179.6(9)
Co1 P3 C130 C132 122.1(8)
O111 Co1 O134 C134 -72.1(9)
O121 Co1 O134 C134 -147.8(7)
O135 Co1 O134 C134 -2.7(9)
O141 Co1 O134 C134 62(2)
O142 Co1 O134 C134 117.9(11)
O145 Co1 O134 C134 117.7(13)
O131 Co1 O134 C134 91(6)
O144 Co1 O134 C134 60(2)
O132 Co1 O134 C134 4.5(8)
C144 Co1 O134 C134 94.0(8)
O111 Co1 O134 Co7 152.3(2)
O121 Co1 O134 Co7 76.6(4)
O135 Co1 O134 Co7 -138.3(7)
O141 Co1 O134 Co7 -73(2)
O142 Co1 O134 Co7 -17.6(9)
O145 Co1 O134 Co7 -17.8(11)
O131 Co1 O134 Co7 -45(5)
O144 Co1 O134 Co7 -75(2)
O132 Co1 O134 Co7 -131.1(7)
C144 Co1 O134 Co7 -41.5(7)
C134 Co1 O134 Co7 -135.5(9)
O8 Co7 O134 C134 -148.9(9)
O131 Co7 O134 C134 -2(5)
O190 Co7 O134 C134 102.9(16)
O145 Co7 O134 C134 -74.4(19)
O15 Co7 O134 C134 12.8(16)
O122 Co7 O134 C134 -167.2(16)
O142 Co7 O134 C134 -76.4(17)
O8 Co7 O134 Co1 -55.6(16)
O131 Co7 O134 Co1 91(6)
O190 Co7 O134 Co1 -163.9(4)
O145 Co7 O134 Co1 18.8(11)
O15 Co7 O134 Co1 106.0(4)
O122 Co7 O134 Co1 -73.9(4)
O142 Co7 O134 Co1 16.9(9)
O111 Co1 O135 C134 142.1(10)
O121 Co1 O135 C134 64.4(15)
O141 Co1 O135 C134 -123.3(17)
O134 Co1 O135 C134 2.7(9)
O142 Co1 O135 C134 -68.5(13)
O145 Co1 O135 C134 -63.2(13)
O131 Co1 O135 C134 -8.8(8)
O144 Co1 O135 C134 -123(2)
O132 Co1 O135 C134 -106(10)
C144 Co1 O135 C134 -98.2(10)
O111 Co1 O135 Co6 -74.6(6)
O121 Co1 O135 Co6 -152.4(3)
O141 Co1 O135 Co6 20.0(15)
O134 Co1 O135 Co6 146.0(9)
O142 Co1 O135 Co6 74.7(11)
O145 Co1 O135 Co6 80.1(11)
O131 Co1 O135 Co6 134.4(9)
O144 Co1 O135 Co6 20.5(17)
O132 Co1 O135 Co6 37(9)
C144 Co1 O135 Co6 45.0(8)
C134 Co1 O135 Co6 143.2(15)
O6 Co6 O135 C134 147.4(13)
O181 Co6 O135 C134 -99(3)
O132 Co6 O135 C134 -27(10)
O14 Co6 O135 C134 -9(3)
O144 Co6 O135 C134 80(3)
O113 Co6 O135 C134 172(3)
O141 Co6 O135 C134 82(3)
O6 Co6 O135 Co1 46(3)
O181 Co6 O135 Co1 159.0(7)
O132 Co6 O135 Co1 -129(13)
O14 Co6 O135 Co1 -110.5(6)
O144 Co6 O135 Co1 -21.7(17)
O113 Co6 O135 Co1 70.5(7)
O141 Co6 O135 Co1 -19.5(14)
Co1 O135 C134 O134 -4.4(14)
Co6 O135 C134 O134 -108(2)
Co1 O135 C134 C135 -173.4(9)
Co6 O135 C134 C135 83(3)
Co6 O135 C134 Co1 -103(3)
Co1 O134 C134 O135 4.3(14)
Co7 O134 C134 O135 99.8(18)
Co1 O134 C134 C135 173.6(9)
Co7 O134 C134 C135 -90.9(16)
Co7 O134 C134 Co1 95.5(14)
O111 Co1 C134 O135 -44.8(11)
O121 Co1 C134 O135 -137.4(10)
O141 Co1 C134 O135 57.4(19)
O134 Co1 C134 O135 -175.4(14)
O142 Co1 C134 O135 120.8(13)
O145 Co1 C134 O135 123.5(14)
O131 Co1 C134 O135 165.6(14)
O144 Co1 C134 O135 57(2)
O132 Co1 C134 O135 11.9(18)
C144 Co1 C134 O135 89.7(11)
O111 Co1 C134 O134 130.5(7)
O121 Co1 C134 O134 37.9(8)
O135 Co1 C134 O134 175.4(14)
O141 Co1 C134 O134 -127.2(17)
O142 Co1 C134 O134 -63.8(11)
O145 Co1 C134 O134 -61.1(12)
O131 Co1 C134 O134 -19.1(9)
O144 Co1 C134 O134 -128(2)
O132 Co1 C134 O134 -172.7(13)
C144 Co1 C134 O134 -94.9(8)
O111 Co1 C134 C135 46(7)
O121 Co1 C134 C135 -47(7)
O135 Co1 C134 C135 91(7)
O141 Co1 C134 C135 148(8)
O134 Co1 C134 C135 -85(7)
O142 Co1 C134 C135 -148(7)
O145 Co1 C134 C135 -146(7)
O131 Co1 C134 C135 -104(7)
O144 Co1 C134 C135 148(8)
O132 Co1 C134 C135 103(8)
C144 Co1 C134 C135 -179(100)
O135 C134 C135 C136 61.2(16)
O134 C134 C135 C136 -107.2(13)
Co1 C134 C135 C136 -26(8)
O135 C134 C135 C138 -59.6(16)
O134 C134 C135 C138 131.9(13)
Co1 C134 C135 C138 -147(7)
O135 C134 C135 C137 178.4(14)
O134 C134 C135 C137 10.0(15)
Co1 C134 C135 C137 91(7)
O111 Co1 P4 O142 -124.4(13)
O121 Co1 P4 O142 -25.9(13)
O135 Co1 P4 O142 136.0(14)
O141 Co1 P4 O142 -152(3)
O134 Co1 P4 O142 72.5(14)
O145 Co1 P4 O142 10(3)
O131 Co1 P4 O142 72.0(14)
O144 Co1 P4 O142 -157(3)
O132 Co1 P4 O142 137.7(14)
C144 Co1 P4 O142 -75(2)
C134 Co1 P4 O142 104.5(13)
O111 Co1 P4 O141 28(3)
O121 Co1 P4 O141 126(3)
O135 Co1 P4 O141 -72(3)
O134 Co1 P4 O141 -135(3)
O142 Co1 P4 O141 152(3)
O145 Co1 P4 O141 163(3)
O131 Co1 P4 O141 -136(3)
O144 Co1 P4 O141 -5(6)
O132 Co1 P4 O141 -70(3)
C144 Co1 P4 O141 77(3)
C134 Co1 P4 O141 -103(3)
O111 Co1 P4 O143 130.2(3)
O121 Co1 P4 O143 -131.4(3)
O135 Co1 P4 O143 30.6(7)
O141 Co1 P4 O143 102(3)
O134 Co1 P4 O143 -33.0(6)
O142 Co1 P4 O143 -105.5(13)
O145 Co1 P4 O143 -95.0(16)
O131 Co1 P4 O143 -33.5(6)
O144 Co1 P4 O143 97(3)
O132 Co1 P4 O143 32.3(6)
C144 Co1 P4 O143 179(100)
C134 Co1 P4 O143 -1.0(4)
O111 Co1 P4 C140 -51.6(6)
O121 Co1 P4 C140 46.8(6)
O135 Co1 P4 C140 -151.2(8)
O141 Co1 P4 C140 -80(3)
O134 Co1 P4 C140 145.2(8)
O142 Co1 P4 C140 72.7(14)
O145 Co1 P4 C140 83.1(17)
O131 Co1 P4 C140 144.7(8)
O144 Co1 P4 C140 -84(3)
O132 Co1 P4 C140 -149.6(8)
C144 Co1 P4 C140 -2(2)
C134 Co1 P4 C140 177.2(6)
O142 P4 O141 Co1 21(2)
O143 P4 O141 Co1 -109.2(14)
C140 P4 O141 Co1 127.2(16)
O142 P4 O141 Co6 126(3)
O143 P4 O141 Co6 -5(4)
C140 P4 O141 Co6 -128(3)
Co1 P4 O141 Co6 104(4)
O111 Co1 O141 P4 -157(2)
O121 Co1 O141 P4 -80(3)
O135 Co1 O141 P4 107(2)
O134 Co1 O141 P4 52(3)
O142 Co1 O141 P4 -16.0(19)
O145 Co1 O141 P4 -10.4(19)
O131 Co1 O141 P4 47(3)
O144 Co1 O141 P4 95(71)
O132 Co1 O141 P4 105(2)
C144 Co1 O141 P4 -21.2(11)
C134 Co1 O141 P4 81(2)
O111 Co1 O141 Co6 75.0(15)
O121 Co1 O141 Co6 152.2(9)
O135 Co1 O141 Co6 -20.5(14)
O134 Co1 O141 Co6 -75(2)
O142 Co1 O141 Co6 -144(2)
O145 Co1 O141 Co6 -138(2)
O131 Co1 O141 Co6 -80.5(17)
O144 Co1 O141 Co6 -33(70)
O132 Co1 O141 Co6 -22.6(13)
C144 Co1 O141 Co6 -149(3)
C134 Co1 O141 Co6 -46.9(16)
O6 Co6 O141 P4 109(3)
O181 Co6 O141 P4 -94(7)
O132 Co6 O141 P4 -80(3)
O14 Co6 O141 P4 11(3)
O144 Co6 O141 P4 43(58)
O113 Co6 O141 P4 -174(3)
O135 Co6 O141 P4 -86(3)
O6 Co6 O141 Co1 -146.3(14)
O181 Co6 O141 Co1 11(8)
O132 Co6 O141 Co1 24.7(14)
O14 Co6 O141 Co1 115.4(15)
O144 Co6 O141 Co1 148(62)
O113 Co6 O141 Co1 -68.9(15)
O135 Co6 O141 Co1 19.1(13)
O141 P4 O142 Co1 -21(3)
O143 P4 O142 Co1 108.0(10)
C140 P4 O142 Co1 -130.9(8)
O141 P4 O142 Co7 -122(3)
O143 P4 O142 Co7 7(3)
C140 P4 O142 Co7 127.9(19)
Co1 P4 O142 Co7 -101(2)
O111 Co1 O142 P4 82.1(17)
O121 Co1 O142 P4 158.6(11)
O135 Co1 O142 P4 -49.9(14)
O141 Co1 O142 P4 16.4(18)
O134 Co1 O142 P4 -108.0(12)
O145 Co1 O142 P4 -106(19)
O131 Co1 O142 P4 -103.1(13)
O144 Co1 O142 P4 13.6(19)
O132 Co1 O142 P4 -45.4(13)
C144 Co1 O142 P4 21.8(8)
C134 Co1 O142 P4 -79.6(11)
O111 Co1 O142 Co7 -152.1(3)
O121 Co1 O142 Co7 -75.7(9)
O135 Co1 O142 Co7 75.9(12)
O141 Co1 O142 Co7 142.2(18)
O134 Co1 O142 Co7 17.8(10)
O145 Co1 O142 Co7 20(17)
O131 Co1 O142 Co7 22.7(8)
O144 Co1 O142 Co7 139(2)
O132 Co1 O142 Co7 80.4(11)
C144 Co1 O142 Co7 148(2)
C134 Co1 O142 Co7 46.2(10)
O8 Co7 O142 P4 -111(2)
O131 Co7 O142 P4 78(2)
O190 Co7 O142 P4 81(6)
O145 Co7 O142 P4 23(50)
O15 Co7 O142 P4 -11(2)
O122 Co7 O142 P4 172(2)
O134 Co7 O142 P4 86(2)
O8 Co7 O142 Co1 146.1(9)
O131 Co7 O142 Co1 -24.6(9)
O190 Co7 O142 Co1 -22(6)
O145 Co7 O142 Co1 -80(52)
O15 Co7 O142 Co1 -113.7(9)
O122 Co7 O142 Co1 69.0(9)
O134 Co7 O142 Co1 -16.8(9)
O142 P4 C140 C143 52.3(15)
O141 P4 C140 C143 -49.1(18)
O143 P4 C140 C143 -178.6(7)
Co1 P4 C140 C143 3.1(11)
O142 P4 C140 C141 171.4(15)
O141 P4 C140 C141 70.1(19)
O143 P4 C140 C141 -59.4(11)
Co1 P4 C140 C141 122.2(9)
O142 P4 C140 C142 -68.0(16)
O141 P4 C140 C142 -169.4(18)
O143 P4 C140 C142 61.1(11)
Co1 P4 C140 C142 -117.2(10)
O6 Co6 O144 C144 126(9)
O181 Co6 O144 C144 -63(16)
O132 Co6 O144 C144 -63(9)
O14 Co6 O144 C144 28(9)
O113 Co6 O144 C144 -156(9)
O141 Co6 O144 C144 -119(66)
O135 Co6 O144 C144 -69(9)
O6 Co6 O144 Co1 -145.0(16)
O181 Co6 O144 Co1 26(12)
O132 Co6 O144 Co1 25.9(16)
O14 Co6 O144 Co1 117.1(17)
O113 Co6 O144 Co1 -67.3(17)
O141 Co6 O144 Co1 -30(59)
O135 Co6 O144 Co1 20.3(15)
O111 Co1 O144 C144 -133(2)
O121 Co1 O144 C144 -55(4)
O135 Co1 O144 C144 132(3)
O141 Co1 O144 C144 -60(71)
O134 Co1 O144 C144 78(3)
O142 Co1 O144 C144 7.6(18)
O145 Co1 O144 C144 13(2)
O131 Co1 O144 C144 73(3)
O132 Co1 O144 C144 130(3)
C134 Co1 O144 C144 106(3)
O111 Co1 O144 Co6 73.1(18)
O121 Co1 O144 Co6 150.8(12)
O135 Co1 O144 Co6 -22.1(17)
O141 Co1 O144 Co6 146(73)
O134 Co1 O144 Co6 -76(2)
O142 Co1 O144 Co6 -147(3)
O145 Co1 O144 Co6 -141(2)
O131 Co1 O144 Co6 -82(2)
O132 Co1 O144 Co6 -24.1(15)
C144 Co1 O144 Co6 -154(4)
C134 Co1 O144 Co6 -48(2)
O8 Co7 O145 C144 -115(7)
O131 Co7 O145 C144 75(7)
O190 Co7 O145 C144 66(11)
O15 Co7 O145 C144 -15(7)
O122 Co7 O145 C144 168(7)
O142 Co7 O145 C144 -161(58)
O134 Co7 O145 C144 83(7)
O8 Co7 O145 Co1 143.8(12)
O131 Co7 O145 Co1 -26.6(11)
O190 Co7 O145 Co1 -35(7)
O15 Co7 O145 Co1 -116.1(13)
O122 Co7 O145 Co1 66.5(13)
O142 Co7 O145 Co1 98(52)
O134 Co7 O145 Co1 -18.8(11)
O111 Co1 O145 C144 54(3)
O121 Co1 O145 C144 130.2(16)
O135 Co1 O145 C144 -80.9(17)
O141 Co1 O145 C144 -10.0(18)
O134 Co1 O145 C144 -136.9(18)
O142 Co1 O145 C144 45(17)
O131 Co1 O145 C144 -131.9(19)
O144 Co1 O145 C144 -13(2)
O132 Co1 O145 C144 -76.0(17)
C134 Co1 O145 C144 -108.9(16)
O111 Co1 O145 Co7 -148.6(5)
O121 Co1 O145 Co7 -72.7(13)
O135 Co1 O145 Co7 76.2(16)
O141 Co1 O145 Co7 147(2)
O134 Co1 O145 Co7 20.2(12)
O142 Co1 O145 Co7 -158(19)
O131 Co1 O145 Co7 25.2(11)
O144 Co1 O145 Co7 144(2)
O132 Co1 O145 Co7 81.1(15)
C144 Co1 O145 Co7 157(3)
C134 Co1 O145 Co7 48.2(14)
Co6 O144 C144 O145 70(9)
Co1 O144 C144 O145 -22(4)
Co6 O144 C144 C145 -86(10)
Co1 O144 C144 C145 -178.0(12)
Co6 O144 C144 Co1 92(9)
Co7 O145 C144 O144 -82(8)
Co1 O145 C144 O144 23(4)
Co7 O145 C144 C145 73(8)
Co1 O145 C144 C145 177.8(12)
Co7 O145 C144 Co1 -105(7)
O111 Co1 C144 O144 55(3)
O121 Co1 C144 O144 144(3)
O135 Co1 C144 O144 -48(3)
O141 Co1 C144 O144 4(5)
O134 Co1 C144 O144 -114(3)
O142 Co1 C144 O144 -167(3)
O145 Co1 C144 O144 -158(4)
O131 Co1 C144 O144 -113(3)
O132 Co1 C144 O144 -47(3)
C134 Co1 C144 O144 -81(3)
O111 Co1 C144 O145 -146.5(18)
O121 Co1 C144 O145 -57.8(19)
O135 Co1 C144 O145 109.7(19)
O141 Co1 C144 O145 162(3)
O134 Co1 C144 O145 44.2(19)
O142 Co1 C144 O145 -8(3)
O131 Co1 C144 O145 44.8(19)
O144 Co1 C144 O145 158(4)
O132 Co1 C144 O145 110.7(19)
C134 Co1 C144 O145 77.3(19)
O111 Co1 C144 C145 126(38)
O121 Co1 C144 C145 -145(38)
O135 Co1 C144 C145 22(38)
O141 Co1 C144 C145 75(38)
O134 Co1 C144 C145 -43(38)
O142 Co1 C144 C145 -96(38)
O145 Co1 C144 C145 -87(38)
O131 Co1 C144 C145 -42(38)
O144 Co1 C144 C145 71(38)
O132 Co1 C144 C145 23(38)
C134 Co1 C144 C145 -10(38)
O144 C144 C145 C147 -159(3)
O145 C144 C145 C147 45(3)
Co1 C144 C145 C147 131(38)
O144 C144 C145 C146 -41(4)
O145 C144 C145 C146 162(2)
Co1 C144 C145 C146 -111(38)
O144 C144 C145 C148 79(3)
O145 C144 C145 C148 -77(2)
Co1 C144 C145 C148 9(39)
O121 Co2 P5 O153 -125.7(2)
O155 Co2 P5 O153 -114.2(12)
O161 Co2 P5 O153 29.6(15)
O111 Co2 P5 O153 127.0(2)
O154 Co2 P5 O153 116.2(10)
O165 Co2 P5 O153 -31.4(13)
O151 Co2 P5 O153 98.4(4)
O164 Co2 P5 O153 31.8(8)
O152 Co2 P5 O153 -99.6(5)
O162 Co2 P5 O153 -32(2)
C154 Co2 P5 O153 177.7(14)
C164 Co2 P5 O153 -0.7(4)
O121 Co2 P5 O151 135.9(3)
O155 Co2 P5 O151 147.4(12)
O161 Co2 P5 O151 -68.8(15)
O111 Co2 P5 O151 28.6(3)
O154 Co2 P5 O151 17.8(11)
O165 Co2 P5 O151 -129.9(13)
O164 Co2 P5 O151 -66.6(8)
O152 Co2 P5 O151 162.0(6)
O162 Co2 P5 O151 -130(2)
C154 Co2 P5 O151 79.2(14)
C164 Co2 P5 O151 -99.1(4)
O121 Co2 P5 O152 -26.1(4)
O155 Co2 P5 O152 -14.6(15)
O161 Co2 P5 O152 129.2(16)
O111 Co2 P5 O152 -133.4(4)
O154 Co2 P5 O152 -144.2(10)
O165 Co2 P5 O152 68.1(13)
O151 Co2 P5 O152 -162.0(6)
O164 Co2 P5 O152 131.3(9)
O162 Co2 P5 O152 68(2)
C154 Co2 P5 O152 -82.8(14)
C164 Co2 P5 O152 98.9(5)
O121 Co2 P5 C150 54.2(5)
O155 Co2 P5 C150 65.7(13)
O161 Co2 P5 C150 -150.5(16)
O111 Co2 P5 C150 -53.1(5)
O154 Co2 P5 C150 -63.9(11)
O165 Co2 P5 C150 148.4(14)
O151 Co2 P5 C150 -81.7(6)
O164 Co2 P5 C150 -148.4(9)
O152 Co2 P5 C150 80.3(7)
O162 Co2 P5 C150 148(2)
C154 Co2 P5 C150 -2.5(15)
C164 Co2 P5 C150 179.2(6)
O153 P5 O151 Co3 2.1(10)
O152 P5 O151 Co3 123.9(8)
C150 P5 O151 Co3 -119.2(8)
Co2 P5 O151 Co3 109.1(9)
O153 P5 O151 Co2 -107.0(3)
O152 P5 O151 Co2 14.8(5)
C150 P5 O151 Co2 131.7(4)
O3 Co3 O151 P5 -131.1(9)
O170 Co3 O151 P5 99.0(8)
O13 Co3 O151 P5 8.8(8)
O112 Co3 O151 P5 -171.6(8)
O164 Co3 O151 P5 -80.4(10)
O154 Co3 O151 P5 168(9)
O161 Co3 O151 P5 -84.1(14)
O3 Co3 O151 Co2 -24.9(16)
O170 Co3 O151 Co2 -154.8(3)
O13 Co3 O151 Co2 115.0(3)
O112 Co3 O151 Co2 -65.5(3)
O164 Co3 O151 Co2 25.7(6)
O154 Co3 O151 Co2 -86(8)
O161 Co3 O151 Co2 22.1(11)
O121 Co2 O151 P5 -78.9(6)
O155 Co2 O151 P5 -19.6(7)
O161 Co2 O151 P5 108.8(14)
O111 Co2 O151 P5 -157.8(3)
O154 Co2 O151 P5 -92(6)
O165 Co2 O151 P5 53.6(13)
O164 Co2 O151 P5 108.0(8)
O152 Co2 O151 P5 -10.8(3)
O162 Co2 O151 P5 55(2)
C154 Co2 O151 P5 -28.1(7)
C164 Co2 O151 P5 82.6(4)
O121 Co2 O151 Co3 147.3(3)
O155 Co2 O151 Co3 -153.4(9)
O161 Co2 O151 Co3 -25.0(14)
O111 Co2 O151 Co3 68.4(3)
O154 Co2 O151 Co3 134(6)
O165 Co2 O151 Co3 -80.2(13)
O164 Co2 O151 Co3 -25.8(7)
O152 Co2 O151 Co3 -144.6(5)
O162 Co2 O151 Co3 -79(2)
C154 Co2 O151 Co3 -161.9(10)
C164 Co2 O151 Co3 -51.2(5)
O153 P5 O152 Co10 1.9(10)
O151 P5 O152 Co10 -119.7(7)
C150 P5 O152 Co10 122.0(8)
Co2 P5 O152 Co10 -105.2(9)
O153 P5 O152 Co2 107.1(3)
O151 P5 O152 Co2 -14.4(5)
C150 P5 O152 Co2 -132.8(4)
O11 Co10 O152 P5 140.8(11)
O201 Co10 O152 P5 -102.8(8)
O16 Co10 O152 P5 -12.2(8)
O123 Co10 O152 P5 167.8(8)
O165 Co10 O152 P5 77.9(14)
O162 Co10 O152 P5 79(2)
O155 Co10 O152 P5 154(12)
O11 Co10 O152 Co2 39.1(19)
O201 Co10 O152 Co2 155.4(3)
O16 Co10 O152 Co2 -113.9(3)
O123 Co10 O152 Co2 66.1(4)
O165 Co10 O152 Co2 -23.9(11)
O162 Co10 O152 Co2 -23(2)
O155 Co10 O152 Co2 52(11)
O121 Co2 O152 P5 160.0(3)
O155 Co2 O152 P5 86(8)
O161 Co2 O152 P5 -56.9(16)
O111 Co2 O152 P5 80.5(6)
O154 Co2 O152 P5 21.9(6)
O165 Co2 O152 P5 -106.5(13)
O151 Co2 O152 P5 10.8(3)
O164 Co2 O152 P5 -52.4(9)
O162 Co2 O152 P5 -108(2)
C154 Co2 O152 P5 27.5(7)
C164 Co2 O152 P5 -82.8(5)
O121 Co2 O152 Co10 -68.8(4)
O155 Co2 O152 Co10 -143(9)
O161 Co2 O152 Co10 74.4(16)
O111 Co2 O152 Co10 -148.2(2)
O154 Co2 O152 Co10 153.1(7)
O165 Co2 O152 Co10 24.7(12)
O151 Co2 O152 Co10 142.0(5)
O164 Co2 O152 Co10 78.8(9)
O162 Co2 O152 Co10 23(2)
C154 Co2 O152 Co10 158.7(10)
C164 Co2 O152 Co10 48.5(5)
O153 P5 C150 C153 52.0(8)
O151 P5 C150 C153 175.7(7)
O152 P5 C150 C153 -70.8(8)
Co2 P5 C150 C153 -127.8(6)
O153 P5 C150 C152 -69.0(8)
O151 P5 C150 C152 54.6(9)
O152 P5 C150 C152 168.1(8)
Co2 P5 C150 C152 111.1(8)
O153 P5 C150 C151 171.7(7)
O151 P5 C150 C151 -64.6(8)
O152 P5 C150 C151 48.8(8)
Co2 P5 C150 C151 -8.2(10)
O121 Co2 O154 C154 -68.8(16)
O155 Co2 O154 C154 -2.0(13)
O161 Co2 O154 C154 121.2(18)
O111 Co2 O154 C154 -144.1(12)
O165 Co2 O154 C154 63.9(19)
O151 Co2 O154 C154 101(6)
O164 Co2 O154 C154 120.0(14)
O152 Co2 O154 C154 6.4(11)
O162 Co2 O154 C154 65(3)
C164 Co2 O154 C154 95.1(12)
O121 Co2 O154 Co3 152.4(3)
O155 Co2 O154 Co3 -140.9(12)
O161 Co2 O154 Co3 -17.7(15)
O111 Co2 O154 Co3 77.0(7)
O165 Co2 O154 Co3 -74.9(17)
O151 Co2 O154 Co3 -38(5)
O164 Co2 O154 Co3 -18.8(9)
O152 Co2 O154 Co3 -132.5(9)
O162 Co2 O154 Co3 -74(3)
C154 Co2 O154 Co3 -138.9(16)
C164 Co2 O154 Co3 -43.7(9)
O3 Co3 O154 C154 -145.1(17)
O151 Co3 O154 C154 -7(6)
O170 Co3 O154 C154 105(3)
O13 Co3 O154 C154 14(3)
O112 Co3 O154 C154 -167(3)
O164 Co3 O154 C154 -74(3)
O161 Co3 O154 C154 -78(3)
O3 Co3 O154 Co2 -52(3)
O151 Co3 O154 Co2 86(9)
O170 Co3 O154 Co2 -162.1(7)
O13 Co3 O154 Co2 107.4(7)
O112 Co3 O154 Co2 -73.2(7)
O164 Co3 O154 Co2 19.2(9)
O161 Co3 O154 Co2 15.8(13)
O121 Co2 O155 C154 142.8(13)
O161 Co2 O155 C154 -71(2)
O111 Co2 O155 C154 65.2(19)
O154 Co2 O155 C154 1.9(12)
O165 Co2 O155 C154 -122.5(18)
O151 Co2 O155 C154 -9.1(11)
O164 Co2 O155 C154 -66.4(17)
O152 Co2 O155 C154 -110(9)
O162 Co2 O155 C154 -124(3)
C164 Co2 O155 C154 -98.8(13)
O121 Co2 O155 Co10 -75.1(8)
O161 Co2 O155 Co10 71(2)
O111 Co2 O155 Co10 -152.6(4)
O154 Co2 O155 Co10 144.1(12)
O165 Co2 O155 Co10 19.7(14)
O151 Co2 O155 Co10 133.1(11)
O164 Co2 O155 Co10 75.8(13)
O152 Co2 O155 Co10 32(8)
O162 Co2 O155 Co10 18(2)
C154 Co2 O155 Co10 142.2(19)
C164 Co2 O155 Co10 43.4(10)
O11 Co10 O155 C154 150.3(18)
O152 Co10 O155 C154 -21(8)
O201 Co10 O155 C154 -98(3)
O16 Co10 O155 C154 -7(3)
O123 Co10 O155 C154 173(3)
O165 Co10 O155 C154 82(3)
O162 Co10 O155 C154 84(4)
O11 Co10 O155 Co2 48(3)
O152 Co10 O155 Co2 -123(11)
O201 Co10 O155 Co2 160.6(9)
O16 Co10 O155 Co2 -108.4(9)
O123 Co10 O155 Co2 71.5(9)
O165 Co10 O155 Co2 -19.7(13)
O162 Co10 O155 Co2 -18(2)
Co2 O154 C154 O155 3(2)
Co3 O154 C154 O155 98(3)
Co2 O154 C154 C155 174.3(13)
Co3 O154 C154 C155 -91(3)
Co3 O154 C154 Co2 95(3)
Co2 O155 C154 O154 -3(2)
Co10 O155 C154 O154 -107(3)
Co2 O155 C154 C155 -174.0(14)
Co10 O155 C154 C155 83(4)
Co10 O155 C154 Co2 -103(3)
O121 Co2 C154 O154 132.6(12)
O155 Co2 C154 O154 177(2)
O161 Co2 C154 O154 -62(2)
O111 Co2 C154 O154 41.4(13)
O165 Co2 C154 O154 -125.0(18)
O151 Co2 C154 O154 -18.1(13)
O164 Co2 C154 O154 -60.9(15)
O152 Co2 C154 O154 -169.9(17)
O162 Co2 C154 O154 -125(3)
C164 Co2 C154 O154 -93.7(13)
O121 Co2 C154 O155 -44.0(15)
O161 Co2 C154 O155 121(2)
O111 Co2 C154 O155 -135.2(14)
O154 Co2 C154 O155 -177(2)
O165 Co2 C154 O155 58.3(19)
O151 Co2 C154 O155 165.2(18)
O164 Co2 C154 O155 122.5(16)
O152 Co2 C154 O155 13.4(16)
O162 Co2 C154 O155 58(3)
C164 Co2 C154 O155 89.7(15)
O121 Co2 C154 C155 44(12)
O155 Co2 C154 C155 88(12)
O161 Co2 C154 C155 -151(12)
O111 Co2 C154 C155 -47(12)
O154 Co2 C154 C155 -89(12)
O165 Co2 C154 C155 146(12)
O151 Co2 C154 C155 -107(12)
O164 Co2 C154 C155 -150(12)
O152 Co2 C154 C155 101(12)
O162 Co2 C154 C155 146(12)
C164 Co2 C154 C155 177(100)
O154 C154 C155 C158 135.9(19)
O155 C154 C155 C158 -54(2)
Co2 C154 C155 C158 -138(12)
O154 C154 C155 C157 15(2)
O155 C154 C155 C157 -174(2)
Co2 C154 C155 C157 101(12)
O154 C154 C155 C156 -104(2)
O155 C154 C155 C156 66(2)
Co2 C154 C155 C156 -18(13)
O121 Co2 P6 O161 -118(2)
O155 Co2 P6 O161 142(2)
O111 Co2 P6 O161 -20(2)
O154 Co2 P6 O161 79(2)
O165 Co2 P6 O161 -150(3)
O151 Co2 P6 O161 77(2)
O164 Co2 P6 O161 10(3)
O152 Co2 P6 O161 144(2)
O162 Co2 P6 O161 -145(5)
C154 Co2 P6 O161 110(2)
C164 Co2 P6 O161 -75(3)
O121 Co2 P6 O162 27(4)
O155 Co2 P6 O162 -74(4)
O161 Co2 P6 O162 145(5)
O111 Co2 P6 O162 125(4)
O154 Co2 P6 O162 -136(4)
O165 Co2 P6 O162 -5(5)
O151 Co2 P6 O162 -138(4)
O164 Co2 P6 O162 155(4)
O152 Co2 P6 O162 -71(4)
C154 Co2 P6 O162 -105(4)
C164 Co2 P6 O162 70(4)
O121 Co2 P6 O163 131.1(5)
O155 Co2 P6 O163 30.9(11)
O161 Co2 P6 O163 -111(2)
O111 Co2 P6 O163 -130.5(5)
O154 Co2 P6 O163 -31.8(10)
O165 Co2 P6 O163 99.7(19)
O151 Co2 P6 O163 -33.7(6)
O164 Co2 P6 O163 -100.4(12)
O152 Co2 P6 O163 33.4(6)
O162 Co2 P6 O163 105(4)
C154 Co2 P6 O163 -0.9(7)
C164 Co2 P6 O163 174(2)
O121 Co2 P6 C160 -48.4(11)
O155 Co2 P6 C160 -148.6(14)
O161 Co2 P6 C160 70(2)
O111 Co2 P6 C160 49.9(11)
O154 Co2 P6 C160 148.6(13)
O165 Co2 P6 C160 -80(2)
O151 Co2 P6 C160 146.8(11)
O164 Co2 P6 C160 80.0(15)
O152 Co2 P6 C160 -146.1(11)
O162 Co2 P6 C160 -75(4)
C154 Co2 P6 C160 179.6(11)
C164 Co2 P6 C160 -5(2)
O162 P6 O161 Co2 -28(3)
O163 P6 O161 Co2 103.6(15)
C160 P6 O161 Co2 -133.4(15)
O162 P6 O161 Co3 -128(3)
O163 P6 O161 Co3 3(4)
C160 P6 O161 Co3 126(2)
Co2 P6 O161 Co3 -100(3)
O121 Co2 O161 P6 87(2)
O155 Co2 O161 P6 -45(3)
O111 Co2 O161 P6 163.8(18)
O154 Co2 O161 P6 -103(2)
O165 Co2 O161 P6 18.0(16)
O151 Co2 O161 P6 -99(2)
O164 Co2 O161 P6 -90(22)
O152 Co2 O161 P6 -39(2)
O162 Co2 O161 P6 21(3)
C154 Co2 O161 P6 -76(2)
C164 Co2 O161 P6 20.4(10)
O121 Co2 O161 Co3 -153.3(6)
O155 Co2 O161 Co3 75(2)
O111 Co2 O161 Co3 -76.2(12)
O154 Co2 O161 Co3 17.4(14)
O165 Co2 O161 Co3 138(2)
O151 Co2 O161 Co3 20.9(10)
O164 Co2 O161 Co3 30(22)
O152 Co2 O161 Co3 80.8(16)
O162 Co2 O161 Co3 141(2)
C154 Co2 O161 Co3 44.3(16)
C164 Co2 O161 Co3 140(3)
O3 Co3 O161 P6 -109(3)
O151 Co3 O161 P6 81(3)
O170 Co3 O161 P6 101(7)
O13 Co3 O161 P6 -9(3)
O112 Co3 O161 P6 175(3)
O164 Co3 O161 P6 -31(24)
O154 Co3 O161 P6 88(3)
O3 Co3 O161 Co2 147.5(13)
O151 Co3 O161 Co2 -22.7(11)
O170 Co3 O161 Co2 -3(8)
O13 Co3 O161 Co2 -113.2(13)
O112 Co3 O161 Co2 70.7(13)
O164 Co3 O161 Co2 -135(28)
O154 Co3 O161 Co2 -16.2(13)
O161 P6 O162 Co2 26(3)
O163 P6 O162 Co2 -110(3)
C160 P6 O162 Co2 131.8(17)
O161 P6 O162 Co10 122(5)
O163 P6 O162 Co10 -13(6)
C160 P6 O162 Co10 -131(4)
Co2 P6 O162 Co10 97(5)
O121 Co2 O162 P6 -158(3)
O155 Co2 O162 P6 106(3)
O161 Co2 O162 P6 -20(3)
O111 Co2 O162 P6 -83(4)
O154 Co2 O162 P6 52(4)
O165 Co2 O162 P6 71(74)
O151 Co2 O162 P6 45(4)
O164 Co2 O162 P6 -14(2)
O152 Co2 O162 P6 104(3)
C154 Co2 O162 P6 80(3)
C164 Co2 O162 P6 -19.4(13)
O121 Co2 O162 Co10 77(2)
O155 Co2 O162 Co10 -19(2)
O161 Co2 O162 Co10 -145(3)
O111 Co2 O162 Co10 152.1(11)
O154 Co2 O162 Co10 -73(3)
O165 Co2 O162 Co10 -54(74)
O151 Co2 O162 Co10 -80(3)
O164 Co2 O162 Co10 -139(3)
O152 Co2 O162 Co10 -20.6(17)
C154 Co2 O162 Co10 -45(3)
C164 Co2 O162 Co10 -144(5)
O11 Co10 O162 P6 117(5)
O152 Co10 O162 P6 -74(5)
O201 Co10 O162 P6 -89(16)
O16 Co10 O162 P6 19(5)
O123 Co10 O162 P6 -166(5)
O165 Co10 O162 P6 -47(63)
O155 Co10 O162 P6 -80(5)
O11 Co10 O162 Co2 -147(2)
O152 Co10 O162 Co2 22.2(18)
O201 Co10 O162 Co2 7(17)
O16 Co10 O162 Co2 115(2)
O123 Co10 O162 Co2 -70(2)
O165 Co10 O162 Co2 50(66)
O155 Co10 O162 Co2 16.7(19)
O161 P6 C160 C162 142(2)
O162 P6 C160 C162 42(4)
O163 P6 C160 C162 -83.7(16)
Co2 P6 C160 C162 95.9(16)
O161 P6 C160 C161 -69(2)
O162 P6 C160 C161 -169(4)
O163 P6 C160 C161 65.1(18)
Co2 P6 C160 C161 -115.3(16)
O161 P6 C160 C163 47(2)
O162 P6 C160 C163 -53(4)
O163 P6 C160 C163 -178.8(12)
Co2 P6 C160 C163 0.7(19)
O3 Co3 O164 C164 -124(4)
O151 Co3 O164 C164 66(4)
O170 Co3 O164 C164 62(7)
O13 Co3 O164 C164 -25(4)
O112 Co3 O164 C164 159(4)
O154 Co3 O164 C164 73(4)
O161 Co3 O164 C164 133(30)
O3 Co3 O164 Co2 144.7(6)
O151 Co3 O164 Co2 -24.9(6)
O170 Co3 O164 Co2 -29(5)
O13 Co3 O164 Co2 -116.3(7)
O112 Co3 O164 Co2 67.7(7)
O154 Co3 O164 Co2 -18.6(9)
O161 Co3 O164 Co2 42(26)
O121 Co2 O164 C164 57.9(15)
O155 Co2 O164 C164 -75.2(14)
O161 Co2 O164 C164 61(22)
O111 Co2 O164 C164 135.8(10)
O154 Co2 O164 C164 -131.2(13)
O165 Co2 O164 C164 -7.8(15)
O151 Co2 O164 C164 -127.7(12)
O152 Co2 O164 C164 -69.3(11)
O162 Co2 O164 C164 -5(2)
C154 Co2 O164 C164 -104.4(11)
O121 Co2 O164 Co3 -150.8(4)
O155 Co2 O164 Co3 76.1(13)
O161 Co2 O164 Co3 -147(23)
O111 Co2 O164 Co3 -72.8(7)
O154 Co2 O164 Co3 20.2(10)
O165 Co2 O164 Co3 143.5(13)
O151 Co2 O164 Co3 23.6(6)
O152 Co2 O164 Co3 82.1(9)
O162 Co2 O164 Co3 147(2)
C154 Co2 O164 Co3 46.9(8)
C164 Co2 O164 Co3 151.3(16)
O121 Co2 O165 C164 -134.3(17)
O155 Co2 O165 C164 131(2)
O161 Co2 O165 C164 2.4(15)
O111 Co2 O165 C164 -58(3)
O154 Co2 O165 C164 76(2)
O151 Co2 O165 C164 69.5(19)
O164 Co2 O165 C164 8.2(15)
O152 Co2 O165 C164 128.8(19)
O162 Co2 O165 C164 -85(75)
C154 Co2 O165 C164 103.9(18)
O121 Co2 O165 Co10 74.2(12)
O155 Co2 O165 Co10 -20.9(14)
O161 Co2 O165 Co10 -149(2)
O111 Co2 O165 Co10 151.0(7)
O154 Co2 O165 Co10 -75.5(17)
O151 Co2 O165 Co10 -81.9(14)
O164 Co2 O165 Co10 -143.3(16)
O152 Co2 O165 Co10 -22.7(9)
O162 Co2 O165 Co10 124(76)
C154 Co2 O165 Co10 -47.6(14)
C164 Co2 O165 Co10 -151(3)
O11 Co10 O165 C164 114(6)
O152 Co10 O165 C164 -77(6)
O201 Co10 O165 C164 -81(10)
O16 Co10 O165 C164 16(6)
O123 Co10 O165 C164 -169(6)
O162 Co10 O165 C164 131(72)
O155 Co10 O165 C164 -82(6)
O11 Co10 O165 Co2 -144.7(11)
O152 Co10 O165 Co2 24.4(10)
O201 Co10 O165 Co2 20(7)
O16 Co10 O165 Co2 117.5(12)
O123 Co10 O165 Co2 -67.5(12)
O162 Co10 O165 Co2 -128(68)
O155 Co10 O165 Co2 18.8(12)
Co2 O165 C164 O164 -14(3)
Co10 O165 C164 O164 89(7)
Co2 O165 C164 C165 -177.2(9)
Co10 O165 C164 C165 -74(6)
Co10 O165 C164 Co2 103(6)
Co3 O164 C164 O165 -80(4)
Co2 O164 C164 O165 14(3)
Co3 O164 C164 C165 84(4)
Co2 O164 C164 C165 177.8(8)
Co3 O164 C164 Co2 -94(4)
O121 Co2 C164 O165 52(2)
O155 Co2 C164 O165 -51(2)
O161 Co2 C164 O165 -176(3)
O111 Co2 C164 O165 141.7(19)
O154 Co2 C164 O165 -115(2)
O151 Co2 C164 O165 -116(2)
O164 Co2 C164 O165 -166(3)
O152 Co2 C164 O165 -49(2)
O162 Co2 C164 O165 5(5)
C154 Co2 C164 O165 -83(2)
O121 Co2 C164 O164 -141.2(11)
O155 Co2 C164 O164 115.7(14)
O161 Co2 C164 O164 -9(3)
O111 Co2 C164 O164 -51.9(12)
O154 Co2 C164 O164 51.0(14)
O165 Co2 C164 O164 166(3)
O151 Co2 C164 O164 50.0(12)
O152 Co2 C164 O164 117.3(12)
O162 Co2 C164 O164 172(4)
C154 Co2 C164 O164 83.0(12)
O121 Co2 C164 C165 173(100)
O155 Co2 C164 C165 70(19)
O161 Co2 C164 C165 -55(19)
O111 Co2 C164 C165 -98(19)
O154 Co2 C164 C165 5(19)
O165 Co2 C164 C165 121(19)
O151 Co2 C164 C165 4(19)
O164 Co2 C164 C165 -46(19)
O152 Co2 C164 C165 71(19)
O162 Co2 C164 C165 126(19)
C154 Co2 C164 C165 37(19)
O165 C164 C165 C168 83(2)
O164 C164 C165 C168 -80.6(16)
Co2 C164 C165 C168 -36(19)
O165 C164 C165 C167 -32(3)
O164 C164 C165 C167 164.5(15)
Co2 C164 C165 C167 -151(19)
O165 C164 C165 C166 -154(2)
O164 C164 C165 C166 41.7(17)
Co2 C164 C165 C166 86(19)
O6 Cr5 O1 C1 25.8(4)
O7 Cr5 O1 C1 123.5(4)
O4 Cr5 O1 C1 -144.9(4)
O180 Cr5 O1 C1 -164.8(9)
O113 Cr5 O1 C1 -56.2(3)
O6 Cr5 O1 Cr4 160.78(14)
O7 Cr5 O1 Cr4 -101.52(15)
O4 Cr5 O1 Cr4 -9.91(13)
O180 Cr5 O1 Cr4 -29.9(11)
O113 Cr5 O1 Cr4 78.82(14)
O6 Cr5 O1 Co11 -102.74(13)
O7 Cr5 O1 Co11 -5.05(14)
O4 Cr5 O1 Co11 86.56(14)
O180 Cr5 O1 Co11 66.6(10)
O113 Cr5 O1 Co11 175.30(13)
O3 Cr4 O1 C1 -23.6(3)
O5 Cr4 O1 C1 -120.9(3)
O171 Cr4 O1 C1 173.0(8)
O4 Cr4 O1 C1 145.4(3)
O112 Cr4 O1 C1 57.0(3)
O3 Cr4 O1 Cr5 -159.13(13)
O5 Cr4 O1 Cr5 103.55(16)
O171 Cr4 O1 Cr5 37.5(9)
O4 Cr4 O1 Cr5 9.89(13)
O112 Cr4 O1 Cr5 -78.55(13)
O3 Cr4 O1 Co11 105.32(13)
O5 Cr4 O1 Co11 8.00(14)
O171 Cr4 O1 Co11 -58.1(9)
O4 Cr4 O1 Co11 -85.67(13)
O112 Cr4 O1 Co11 -174.10(12)
O7 Co11 O1 C1 -125.8(3)
O5 Co11 O1 C1 122.5(3)
O17 Co11 O1 C1 170.5(9)
O210 Co11 O1 C1 20.0(4)
O211 Co11 O1 C1 -35.0(6)
O7 Co11 O1 Cr5 5.04(14)
O5 Co11 O1 Cr5 -106.69(16)
O17 Co11 O1 Cr5 -58.6(9)
O210 Co11 O1 Cr5 150.8(2)
O211 Co11 O1 Cr5 95.8(5)
O7 Co11 O1 Cr4 103.70(15)
O5 Co11 O1 Cr4 -8.03(14)
O17 Co11 O1 Cr4 40.0(9)
O210 Co11 O1 Cr4 -110.5(2)
O211 Co11 O1 Cr4 -165.5(5)
O12 Cr9 O2 C2 123.2(3)
O11 Cr9 O2 C2 25.6(3)
O9 Cr9 O2 C2 -144.1(3)
O200 Cr9 O2 C2 -167.4(8)
O123 Cr9 O2 C2 -55.6(3)
O12 Cr9 O2 Cr8 -101.97(15)
O11 Cr9 O2 Cr8 160.44(13)
O9 Cr9 O2 Cr8 -9.29(13)
O200 Cr9 O2 Cr8 -32.5(10)
O123 Cr9 O2 Cr8 79.21(13)
O12 Cr9 O2 Co12 -5.29(15)
O11 Cr9 O2 Co12 -102.88(13)
O9 Cr9 O2 Co12 87.39(14)
O200 Cr9 O2 Co12 64.1(10)
O123 Cr9 O2 Co12 175.89(13)
O10 Cr8 O2 C2 -122.7(3)
O8 Cr8 O2 C2 -25.4(3)
O191 Cr8 O2 C2 173.3(9)
O9 Cr8 O2 C2 144.0(3)
O122 Cr8 O2 C2 55.6(3)
O10 Cr8 O2 Cr9 102.57(17)
O8 Cr8 O2 Cr9 -160.10(13)
O191 Cr8 O2 Cr9 38.6(10)
O9 Cr8 O2 Cr9 9.31(13)
O122 Cr8 O2 Cr9 -79.08(13)
O10 Cr8 O2 Co12 6.74(16)
O8 Cr8 O2 Co12 104.06(14)
O191 Cr8 O2 Co12 -57.2(10)
O9 Cr8 O2 Co12 -86.52(14)
O122 Cr8 O2 Co12 -174.92(13)
O12 Co12 O2 C2 -125.0(3)
O222 Co12 O2 C2 32.9(7)
O10 Co12 O2 C2 124.7(3)
O18 Co12 O2 C2 -177.5(12)
O220 Co12 O2 C2 -32.2(3)
O221 Co12 O2 C2 22.4(5)
C225 Co12 O2 C2 -0.1(5)
O12 Co12 O2 Cr9 5.25(15)
O222 Co12 O2 Cr9 163.2(6)
O10 Co12 O2 Cr9 -105.00(18)
O18 Co12 O2 Cr9 -47.2(13)
O220 Co12 O2 Cr9 98.07(17)
O221 Co12 O2 Cr9 152.7(4)
C225 Co12 O2 Cr9 130.2(3)
O12 Co12 O2 Cr8 103.63(16)
O222 Co12 O2 Cr8 -98.5(6)
O10 Co12 O2 Cr8 -6.62(16)
O18 Co12 O2 Cr8 51.2(13)
O220 Co12 O2 Cr8 -163.55(16)
O221 Co12 O2 Cr8 -109.0(4)
C225 Co12 O2 Cr8 -131.4(3)
O5 Cr4 O3 C3 -7.3(5)
O171 Cr4 O3 C3 87.2(5)
O4 Cr4 O3 C3 -163.1(7)
O1 Cr4 O3 C3 -90.0(5)
O112 Cr4 O3 C3 -179.9(5)
O5 Cr4 O3 Co3 -164.24(16)
O171 Cr4 O3 Co3 -69.71(16)
O4 Cr4 O3 Co3 40.0(9)
O1 Cr4 O3 Co3 113.03(15)
O112 Cr4 O3 Co3 23.13(14)
O151 Co3 O3 C3 139.9(13)
O170 Co3 O3 C3 -90.0(5)
O13 Co3 O3 C3 0.6(5)
O112 Co3 O3 C3 -178.3(5)
O164 Co3 O3 C3 90.8(7)
O154 Co3 O3 C3 160(2)
O161 Co3 O3 C3 94.5(12)
O151 Co3 O3 Cr4 -64.0(13)
O170 Co3 O3 Cr4 66.03(16)
O13 Co3 O3 Cr4 156.67(15)
O112 Co3 O3 Cr4 -22.23(13)
O164 Co3 O3 Cr4 -113.2(6)
O154 Co3 O3 Cr4 -44(2)
O161 Co3 O3 Cr4 -109.4(11)
O6 Cr5 O4 C4 160.6(8)
O7 Cr5 O4 C4 -46.9(4)
O180 Cr5 O4 C4 47.0(4)
O1 Cr5 O4 C4 -130.1(4)
O113 Cr5 O4 C4 139.1(4)
O6 Cr5 O4 Cr4 -59.2(9)
O7 Cr5 O4 Cr4 93.27(16)
O180 Cr5 O4 Cr4 -172.83(15)
O1 Cr5 O4 Cr4 10.06(14)
O113 Cr5 O4 Cr4 -80.74(15)
O3 Cr4 O4 C4 -154.8(7)
O5 Cr4 O4 C4 49.1(4)
O171 Cr4 O4 C4 -45.1(4)
O1 Cr4 O4 C4 130.5(4)
O112 Cr4 O4 C4 -138.2(4)
O3 Cr4 O4 Cr5 64.6(8)
O5 Cr4 O4 Cr5 -91.43(16)
O171 Cr4 O4 Cr5 174.40(16)
O1 Cr4 O4 Cr5 -10.04(14)
O112 Cr4 O4 Cr5 81.22(15)
O3 Cr4 O5 C5 79.2(4)
O171 Cr4 O5 C5 -13.9(4)
O4 Cr4 O5 C5 -105.4(4)
O1 Cr4 O5 C5 174.9(4)
O112 Cr4 O5 C5 158.4(10)
O3 Cr4 O5 Co11 -105.03(18)
O171 Cr4 O5 Co11 161.85(17)
O4 Cr4 O5 Co11 70.35(18)
O1 Cr4 O5 Co11 -9.34(16)
O112 Cr4 O5 Co11 -25.9(12)
O7 Co11 O5 C5 113.9(4)
O17 Co11 O5 C5 12.3(5)
O210 Co11 O5 C5 -85.5(5)
O1 Co11 O5 C5 -175.9(5)
O211 Co11 O5 C5 -110.0(10)
O7 Co11 O5 Cr4 -61.65(19)
O17 Co11 O5 Cr4 -163.24(19)
O210 Co11 O5 Cr4 98.9(2)
O1 Co11 O5 Cr4 8.51(15)
O211 Co11 O5 Cr4 74.4(9)
O7 Cr5 O6 C6 6.4(5)
O4 Cr5 O6 C6 158.6(8)
O180 Cr5 O6 C6 -87.9(5)
O1 Cr5 O6 C6 90.5(5)
O113 Cr5 O6 C6 -179.7(5)
O7 Cr5 O6 Co6 164.04(14)
O4 Cr5 O6 Co6 -43.8(9)
O180 Cr5 O6 Co6 69.75(16)
O1 Cr5 O6 Co6 -111.82(15)
O113 Cr5 O6 Co6 -22.06(13)
O181 Co6 O6 C6 89.6(5)
O132 Co6 O6 C6 -154(4)
O14 Co6 O6 C6 -0.9(5)
O144 Co6 O6 C6 -91.7(16)
O113 Co6 O6 C6 177.6(5)
O141 Co6 O6 C6 -94.3(13)
O135 Co6 O6 C6 -157(2)
O181 Co6 O6 Cr5 -67.02(16)
O132 Co6 O6 Cr5 50(4)
O14 Co6 O6 Cr5 -157.55(15)
O144 Co6 O6 Cr5 111.6(15)
O113 Co6 O6 Cr5 20.96(13)
O141 Co6 O6 Cr5 109.0(12)
O135 Co6 O6 Cr5 46(2)
O6 Cr5 O7 C7 -72.1(5)
O4 Cr5 O7 C7 112.5(5)
O180 Cr5 O7 C7 20.9(5)
O1 Cr5 O7 C7 -167.2(5)
O113 Cr5 O7 C7 -163.9(13)
O6 Cr5 O7 Co11 100.99(17)
O4 Cr5 O7 Co11 -74.41(17)
O180 Cr5 O7 Co11 -166.00(17)
O1 Cr5 O7 Co11 5.90(16)
O113 Cr5 O7 Co11 9.2(15)
O5 Co11 O7 C7 -122.8(5)
O17 Co11 O7 C7 -22.2(5)
O210 Co11 O7 C7 91.4(5)
O1 Co11 O7 C7 167.7(5)
O211 Co11 O7 C7 74.1(6)
O5 Co11 O7 Cr5 64.11(19)
O17 Co11 O7 Cr5 164.66(19)
O210 Co11 O7 Cr5 -81.7(3)
O1 Co11 O7 Cr5 -5.36(15)
O211 Co11 O7 Cr5 -99.0(3)
O10 Cr8 O8 C8 -11.0(5)
O191 Cr8 O8 C8 83.0(5)
O9 Cr8 O8 C8 -166.7(8)
O2 Cr8 O8 C8 -94.1(5)
O122 Cr8 O8 C8 175.8(5)
O10 Cr8 O8 Co7 -163.86(17)
O191 Cr8 O8 Co7 -69.82(17)
O9 Cr8 O8 Co7 40.5(9)
O2 Cr8 O8 Co7 113.01(15)
O122 Cr8 O8 Co7 23.00(14)
O131 Co7 O8 C8 145(2)
O190 Co7 O8 C8 -85.2(5)
O145 Co7 O8 C8 94.9(11)
O15 Co7 O8 C8 5.1(5)
O122 Co7 O8 C8 -174.6(5)
O142 Co7 O8 C8 96.4(9)
O134 Co7 O8 C8 166.6(14)
O131 Co7 O8 Cr8 -62(2)
O190 Co7 O8 Cr8 67.35(17)
O145 Co7 O8 Cr8 -112.5(10)
O15 Co7 O8 Cr8 157.69(16)
O122 Co7 O8 Cr8 -22.05(14)
O142 Co7 O8 Cr8 -111.0(8)
O134 Co7 O8 Cr8 -40.8(15)
O10 Cr8 O9 C9 48.9(4)
O8 Cr8 O9 C9 -155.2(8)
O191 Cr8 O9 C9 -44.9(4)
O2 Cr8 O9 C9 130.8(4)
O122 Cr8 O9 C9 -138.0(4)
O10 Cr8 O9 Cr9 -91.36(18)
O8 Cr8 O9 Cr9 64.6(9)
O191 Cr8 O9 Cr9 174.86(16)
O2 Cr8 O9 Cr9 -9.46(14)
O122 Cr8 O9 Cr9 81.80(15)
O12 Cr9 O9 C9 -48.1(5)
O11 Cr9 O9 C9 158.6(7)
O200 Cr9 O9 C9 45.8(4)
O2 Cr9 O9 C9 -130.9(5)
O123 Cr9 O9 C9 138.9(4)
O12 Cr9 O9 Cr8 92.27(16)
O11 Cr9 O9 Cr8 -61.1(9)
O200 Cr9 O9 Cr8 -173.81(15)
O2 Cr9 O9 Cr8 9.49(14)
O123 Cr9 O9 Cr8 -80.71(15)
O8 Cr8 O10 C10 74.5(6)
O191 Cr8 O10 C10 -18.1(6)
O9 Cr8 O10 C10 -109.9(6)
O2 Cr8 O10 C10 169.9(6)
O122 Cr8 O10 C10 155.9(12)
O8 Cr8 O10 Co12 -103.0(2)
O191 Cr8 O10 Co12 164.4(2)
O9 Cr8 O10 Co12 72.5(2)
O2 Cr8 O10 Co12 -7.66(19)
O122 Cr8 O10 Co12 -21.7(15)
O12 Co12 O10 C10 118.4(6)
O222 Co12 O10 C10 -74.5(9)
O18 Co12 O10 C10 16.3(6)
O2 Co12 O10 C10 -170.4(6)
O220 Co12 O10 C10 -93.8(7)
O221 Co12 O10 C10 -84.2(7)
C225 Co12 O10 C10 -83.0(11)
O12 Co12 O10 Cr8 -64.1(2)
O222 Co12 O10 Cr8 102.9(7)
O18 Co12 O10 Cr8 -166.3(2)
O2 Co12 O10 Cr8 7.10(17)
O220 Co12 O10 Cr8 83.6(5)
O221 Co12 O10 Cr8 93.3(4)
C225 Co12 O10 Cr8 94.4(9)
O12 Cr9 O11 C11 6.9(4)
O9 Cr9 O11 C11 160.0(8)
O200 Cr9 O11 C11 -87.3(4)
O2 Cr9 O11 C11 90.8(4)
O123 Cr9 O11 C11 179.9(4)
O12 Cr9 O11 Co10 164.17(15)
O9 Cr9 O11 Co10 -42.8(9)
O200 Cr9 O11 Co10 69.90(15)
O2 Cr9 O11 Co10 -111.98(14)
O123 Cr9 O11 Co10 -22.91(13)
O152 Co10 O11 C11 -154.2(16)
O201 Co10 O11 C11 89.5(4)
O16 Co10 O11 C11 -1.5(5)
O123 Co10 O11 C11 178.0(5)
O165 Co10 O11 C11 -93.1(12)
O162 Co10 O11 C11 -94(2)
O155 Co10 O11 C11 -158(3)
O152 Co10 O11 Cr9 49.6(16)
O201 Co10 O11 Cr9 -66.67(15)
O16 Co10 O11 Cr9 -157.61(15)
O123 Co10 O11 Cr9 21.84(13)
O165 Co10 O11 Cr9 110.7(11)
O162 Co10 O11 Cr9 110(2)
O155 Co10 O11 Cr9 45(3)
O11 Cr9 O12 C12 -78.1(5)
O9 Cr9 O12 C12 106.8(5)
O200 Cr9 O12 C12 15.0(5)
O2 Cr9 O12 C12 -172.9(6)
O123 Cr9 O12 C12 -163.2(11)
O11 Cr9 O12 Co12 100.85(18)
O9 Cr9 O12 Co12 -74.25(18)
O200 Cr9 O12 Co12 -166.07(17)
O2 Cr9 O12 Co12 6.08(17)
O123 Cr9 O12 Co12 15.8(13)
O222 Co12 O12 C12 99.0(18)
O10 Co12 O12 C12 -116.2(6)
O18 Co12 O12 C12 -12.9(6)
O2 Co12 O12 C12 173.3(6)
O220 Co12 O12 C12 76.1(6)
O221 Co12 O12 C12 104.5(9)
C225 Co12 O12 C12 85.3(10)
O222 Co12 O12 Cr9 -79.9(18)
O10 Co12 O12 Cr9 64.9(2)
O18 Co12 O12 Cr9 168.2(2)
O2 Co12 O12 Cr9 -5.60(16)
O220 Co12 O12 Cr9 -102.79(19)
O221 Co12 O12 Cr9 -74.4(8)
C225 Co12 O12 Cr9 -93.6(9)
O3 Co3 O13 C13 -68.7(6)
O151 Co3 O13 C13 120.0(6)
O170 Co3 O13 C13 24.7(6)
O112 Co3 O13 C13 -54(2)
O164 Co3 O13 C13 -162.5(9)
O154 Co3 O13 C13 117.6(9)
O161 Co3 O13 C13 -163.9(13)
O6 Co6 O14 C14 63.5(5)
O181 Co6 O14 C14 -29.6(5)
O132 Co6 O14 C14 -121.1(8)
O144 Co6 O14 C14 158.8(17)
O113 Co6 O14 C14 45.8(19)
O141 Co6 O14 C14 160.3(14)
O135 Co6 O14 C14 -122.9(8)
O8 Co7 O15 C15 -63.1(6)
O131 Co7 O15 C15 124.6(7)
O190 Co7 O15 C15 30.0(6)
O145 Co7 O15 C15 -159.2(13)
O122 Co7 O15 C15 -58(3)
O142 Co7 O15 C15 -158.0(11)
O134 Co7 O15 C15 122.6(7)
O11 Co10 O16 C16 68.2(4)
O152 Co10 O16 C16 -117.3(5)
O201 Co10 O16 C16 -25.0(4)
O123 Co10 O16 C16 62.2(17)
O165 Co10 O16 C16 165.1(12)
O162 Co10 O16 C16 163(2)
O155 Co10 O16 C16 -118.7(9)
O7 Co11 O17 C17 -51.3(6)
O5 Co11 O17 C17 56.9(6)
O210 Co11 O17 C17 160.9(6)
O1 Co11 O17 C17 10.4(13)
O211 Co11 O17 C17 -143.9(8)
O12 Co12 O18 C18 -63.0(7)
O222 Co12 O18 C18 138.1(9)
O10 Co12 O18 C18 44.6(7)
O2 Co12 O18 C18 -11.7(17)
O220 Co12 O18 C18 -157.4(7)
O221 Co12 O18 C18 148.2(8)
C225 Co12 O18 C18 170.8(7)
O112 P1 O111 Co1 143.8(2)
O113 P1 O111 Co1 21.5(3)
C110 P1 O111 Co1 -97.0(3)
O112 P1 O111 Co2 -22.4(3)
O113 P1 O111 Co2 -144.7(2)
C110 P1 O111 Co2 96.7(3)
O121 Co1 O111 P1 168.3(3)
O135 Co1 O111 P1 28.8(5)
O141 Co1 O111 P1 -54.5(16)
O134 Co1 O111 P1 86.2(8)
O142 Co1 O111 P1 -108.6(13)
O145 Co1 O111 P1 -110.0(17)
O131 Co1 O111 P1 80.6(9)
O144 Co1 O111 P1 -52(2)
O132 Co1 O111 P1 22.3(5)
C144 Co1 O111 P1 -78.8(5)
C134 Co1 O111 P1 50.6(4)
O121 Co1 O111 Co2 -22.21(11)
O135 Co1 O111 Co2 -161.7(5)
O141 Co1 O111 Co2 115.0(16)
O134 Co1 O111 Co2 -104.4(7)
O142 Co1 O111 Co2 60.9(12)
O145 Co1 O111 Co2 59.5(17)
O131 Co1 O111 Co2 -109.9(9)
O144 Co1 O111 Co2 118(2)
O132 Co1 O111 Co2 -168.2(5)
C144 Co1 O111 Co2 90.7(4)
C134 Co1 O111 Co2 -139.9(3)
O121 Co2 O111 P1 -168.1(3)
O155 Co2 O111 P1 -83.3(13)
O161 Co2 O111 P1 58.9(13)
O154 Co2 O111 P1 -30.8(6)
O165 Co2 O111 P1 108.5(19)
O151 Co2 O111 P1 -21.5(3)
O164 Co2 O111 P1 53.7(7)
O152 Co2 O111 P1 -82.1(6)
O162 Co2 O111 P1 110(3)
C154 Co2 O111 P1 -50.7(5)
C164 Co2 O111 P1 78.9(4)
O121 Co2 O111 Co1 22.38(12)
O155 Co2 O111 Co1 107.2(13)
O161 Co2 O111 Co1 -110.6(13)
O154 Co2 O111 Co1 159.7(6)
O165 Co2 O111 Co1 -61.0(18)
O151 Co2 O111 Co1 169.0(2)
O164 Co2 O111 Co1 -115.8(6)
O152 Co2 O111 Co1 108.4(6)
O162 Co2 O111 Co1 -59(3)
C154 Co2 O111 Co1 139.8(5)
C164 Co2 O111 Co1 -90.6(3)
O113 P1 O112 Cr4 -18.4(3)
O111 P1 O112 Cr4 -139.4(2)
C110 P1 O112 Cr4 102.2(3)
O113 P1 O112 Co3 143.3(2)
O111 P1 O112 Co3 22.3(3)
C110 P1 O112 Co3 -96.1(3)
O3 Cr4 O112 P1 146.8(3)
O5 Cr4 O112 P1 66.5(12)
O171 Cr4 O112 P1 -121.2(2)
O4 Cr4 O112 P1 -30.0(2)
O1 Cr4 O112 P1 50.1(2)
O3 Cr4 O112 Co3 -20.72(13)
O5 Cr4 O112 Co3 -101.0(11)
O171 Cr4 O112 Co3 71.28(13)
O4 Cr4 O112 Co3 162.54(13)
O1 Cr4 O112 Co3 -117.37(12)
O3 Co3 O112 P1 -145.5(3)
O151 Co3 O112 P1 25.6(4)
O170 Co3 O112 P1 120.9(3)
O13 Co3 O112 P1 -160.5(18)
O164 Co3 O112 P1 -52.0(7)
O154 Co3 O112 P1 28.0(8)
O161 Co3 O112 P1 -50.3(12)
O3 Co3 O112 Cr4 20.48(12)
O151 Co3 O112 Cr4 -168.4(3)
O170 Co3 O112 Cr4 -73.14(14)
O13 Co3 O112 Cr4 5(2)
O164 Co3 O112 Cr4 114.0(7)
O154 Co3 O112 Cr4 -166.1(7)
O161 Co3 O112 Cr4 115.6(12)
O112 P1 O113 Cr5 19.3(3)
O111 P1 O113 Cr5 140.3(2)
C110 P1 O113 Cr5 -101.5(3)
O112 P1 O113 Co6 -141.9(2)
O111 P1 O113 Co6 -20.9(3)
C110 P1 O113 Co6 97.3(3)
O6 Cr5 O113 P1 -147.5(2)
O7 Cr5 O113 P1 -54.9(15)
O4 Cr5 O113 P1 28.8(2)
O180 Cr5 O113 P1 120.3(2)
O1 Cr5 O113 P1 -51.6(2)
O6 Cr5 O113 Co6 19.66(13)
O7 Cr5 O113 Co6 112.3(14)
O4 Cr5 O113 Co6 -163.99(12)
O180 Cr5 O113 Co6 -72.48(13)
O1 Cr5 O113 Co6 115.59(13)
O6 Co6 O113 P1 146.3(3)
O181 Co6 O113 P1 -120.3(3)
O132 Co6 O113 P1 -28.8(7)
O14 Co6 O113 P1 164.3(15)
O144 Co6 O113 P1 51.3(16)
O141 Co6 O113 P1 49.6(13)
O135 Co6 O113 P1 -26.9(7)
O6 Co6 O113 Cr5 -19.43(12)
O181 Co6 O113 Cr5 74.05(13)
O132 Co6 O113 Cr5 165.5(6)
O14 Co6 O113 Cr5 -1.4(17)
O144 Co6 O113 Cr5 -114.4(16)
O141 Co6 O113 Cr5 -116.1(13)
O135 Co6 O113 Cr5 167.4(7)
O122 P2 O121 Co2 147.0(2)
O123 P2 O121 Co2 24.5(3)
C120 P2 O121 Co2 -94.4(2)
O122 P2 O121 Co1 -24.6(3)
O123 P2 O121 Co1 -147.0(2)
C120 P2 O121 Co1 94.1(2)
O155 Co2 O121 P2 27.5(8)
O161 Co2 O121 P2 -111(2)
O111 Co2 O121 P2 164.1(2)
O154 Co2 O121 P2 82.4(12)
O165 Co2 O121 P2 -56.1(11)
O151 Co2 O121 P2 79.1(6)
O164 Co2 O121 P2 -110.8(11)
O152 Co2 O121 P2 19.5(3)
O162 Co2 O121 P2 -58(2)
C154 Co2 O121 P2 49.0(5)
C164 Co2 O121 P2 -80.3(4)
O155 Co2 O121 Co1 -159.1(7)
O161 Co2 O121 Co1 62(2)
O111 Co2 O121 Co1 -22.41(12)
O154 Co2 O121 Co1 -104.1(12)
O165 Co2 O121 Co1 117.4(11)
O151 Co2 O121 Co1 -107.5(6)
O164 Co2 O121 Co1 62.6(11)
O152 Co2 O121 Co1 -167.0(3)
O162 Co2 O121 Co1 115(2)
C154 Co2 O121 Co1 -137.5(4)
C164 Co2 O121 Co1 93.2(3)
O111 Co1 O121 P2 -163.9(2)
O135 Co1 O121 P2 -79.2(10)
O141 Co1 O121 P2 112(2)
O134 Co1 O121 P2 -27.2(5)
O142 Co1 O121 P2 59.0(6)
O145 Co1 O121 P2 53.0(8)
O131 Co1 O121 P2 -18.3(5)
O144 Co1 O121 P2 112(3)
O132 Co1 O121 P2 -77.3(10)
C144 Co1 O121 P2 81.8(5)
C134 Co1 O121 P2 -46.2(4)
O111 Co1 O121 Co2 22.61(12)
O135 Co1 O121 Co2 107.3(10)
O141 Co1 O121 Co2 -62(2)
O134 Co1 O121 Co2 159.3(4)
O142 Co1 O121 Co2 -114.5(6)
O145 Co1 O121 Co2 -120.5(7)
O131 Co1 O121 Co2 168.2(4)
O144 Co1 O121 Co2 -62(3)
O132 Co1 O121 Co2 109.2(10)
C144 Co1 O121 Co2 -91.7(4)
C134 Co1 O121 Co2 140.3(3)
O123 P2 O122 Cr8 -18.0(3)
O121 P2 O122 Cr8 -138.9(2)
C120 P2 O122 Cr8 103.0(3)
O123 P2 O122 Co7 142.7(2)
O121 P2 O122 Co7 21.8(3)
C120 P2 O122 Co7 -96.3(3)
O10 Cr8 O122 P2 63.7(14)
O8 Cr8 O122 P2 146.1(3)
O191 Cr8 O122 P2 -122.3(2)
O9 Cr8 O122 P2 -30.7(2)
O2 Cr8 O122 P2 49.8(2)
O10 Cr8 O122 Co7 -103.1(13)
O8 Cr8 O122 Co7 -20.78(14)
O191 Cr8 O122 Co7 70.81(14)
O9 Cr8 O122 Co7 162.49(14)
O2 Cr8 O122 Co7 -117.02(13)
O8 Co7 O122 P2 -144.6(3)
O131 Co7 O122 P2 27.6(5)
O190 Co7 O122 P2 122.2(3)
O145 Co7 O122 P2 -48.6(12)
O15 Co7 O122 P2 -150(3)
O142 Co7 O122 P2 -49.7(9)
O134 Co7 O122 P2 29.6(5)
O8 Co7 O122 Cr8 20.49(14)
O131 Co7 O122 Cr8 -167.3(5)
O190 Co7 O122 Cr8 -72.63(14)
O145 Co7 O122 Cr8 116.5(12)
O15 Co7 O122 Cr8 15(3)
O142 Co7 O122 Cr8 115.4(9)
O134 Co7 O122 Cr8 -165.2(4)
O122 P2 O123 Cr9 19.4(3)
O121 P2 O123 Cr9 140.4(2)
C120 P2 O123 Cr9 -101.4(3)
O122 P2 O123 Co10 -143.5(2)
O121 P2 O123 Co10 -22.5(3)
C120 P2 O123 Co10 95.7(3)
O12 Cr9 O123 P2 -61.8(13)
O11 Cr9 O123 P2 -147.9(2)
O9 Cr9 O123 P2 28.4(2)
O200 Cr9 O123 P2 120.0(2)
O2 Cr9 O123 P2 -52.2(2)
O12 Cr9 O123 Co10 106.6(12)
O11 Cr9 O123 Co10 20.44(12)
O9 Cr9 O123 Co10 -163.24(13)
O200 Cr9 O123 Co10 -71.60(13)
O2 Cr9 O123 Co10 116.18(13)
O11 Co10 O123 P2 146.8(3)
O152 Co10 O123 P2 -27.6(4)
O201 Co10 O123 P2 -119.9(3)
O16 Co10 O123 P2 152.9(14)
O165 Co10 O123 P2 50.0(11)
O162 Co10 O123 P2 52(2)
O155 Co10 O123 P2 -26.2(8)
O11 Co10 O123 Cr9 -20.23(12)
O152 Co10 O123 Cr9 165.4(3)
O201 Co10 O123 Cr9 73.16(13)
O16 Co10 O123 Cr9 -14.1(16)
O165 Co10 O123 Cr9 -117.0(11)
O162 Co10 O123 Cr9 -115(2)
O155 Co10 O123 Cr9 166.8(8)
O3 Co3 O170 C170 -28.6(4)
O151 Co3 O170 C170 141.1(5)
O13 Co3 O170 C170 -127.7(4)
O112 Co3 O170 C170 48.2(4)
O164 Co3 O170 C170 145(5)
O154 Co3 O170 C170 134.8(7)
O161 Co3 O170 C170 122(7)
O3 Cr4 O171 C170 40.0(4)
O5 Cr4 O171 C170 138.3(4)
O4 Cr4 O171 C170 -129.4(4)
O1 Cr4 O171 C170 -156.5(8)
O112 Cr4 O171 C170 -40.7(4)
O6 Cr5 O180 C180 -40.7(4)
O7 Cr5 O180 C180 -139.2(4)
O4 Cr5 O180 C180 130.2(4)
O1 Cr5 O180 C180 149.8(9)
O113 Cr5 O180 C180 41.3(4)
O6 Co6 O181 C180 31.5(4)
O132 Co6 O181 C180 -139.4(6)
O14 Co6 O181 C180 129.4(4)
O144 Co6 O181 C180 -139(10)
O113 Co6 O181 C180 -46.0(4)
O141 Co6 O181 C180 -126(7)
O135 Co6 O181 C180 -133.8(7)
O8 Co7 O190 C190 -31.3(5)
O131 Co7 O190 C190 139.4(6)
O145 Co7 O190 C190 148(6)
O15 Co7 O190 C190 -131.4(5)
O122 Co7 O190 C190 45.8(5)
O142 Co7 O190 C190 137(6)
O134 Co7 O190 C190 131.7(6)
O10 Cr8 O191 C190 138.6(5)
O8 Cr8 O191 C190 40.4(5)
O9 Cr8 O191 C190 -129.3(5)
O2 Cr8 O191 C190 -158.2(8)
O122 Cr8 O191 C190 -40.6(5)
O12 Cr9 O200 C200 -140.4(4)
O11 Cr9 O200 C200 -42.0(4)
O9 Cr9 O200 C200 127.9(4)
O2 Cr9 O200 C200 150.9(8)
O123 Cr9 O200 C200 39.3(4)
O11 Co10 O201 C200 31.9(4)
O152 Co10 O201 C200 -137.2(5)
O16 Co10 O201 C200 129.6(4)
O123 Co10 O201 C200 -45.3(4)
O165 Co10 O201 C200 -133(6)
O162 Co10 O201 C200 -122(15)
O155 Co10 O201 C200 -131.7(8)
O7 Co11 O210 C210 -25.9(7)
O5 Co11 O210 C210 -172.4(5)
O17 Co11 O210 C210 88.6(6)
O1 Co11 O210 C210 -96.8(5)
O211 Co11 O210 C210 -4.6(6)
O7 Co11 O211 C210 172.9(8)
O5 Co11 O211 C210 34.6(14)
O17 Co11 O211 C210 -88.0(8)
O210 Co11 O211 C210 5.0(7)
O1 Co11 O211 C210 96.7(8)
O12 Co12 O220 C220 155.2(10)
O222 Co12 O220 C220 -15.2(14)
O10 Co12 O220 C220 6.2(11)
O18 Co12 O220 C220 -106.2(10)
O2 Co12 O220 C220 78.2(10)
O221 Co12 O220 C220 -5.3(9)
C225 Co12 O220 C220 -11(2)
O12 Co12 O220 C225 165.8(14)
O222 Co12 O220 C225 -4.6(13)
O10 Co12 O220 C225 16.8(15)
O18 Co12 O220 C225 -95.6(14)
O2 Co12 O220 C225 88.8(14)
O221 Co12 O220 C225 5.3(16)
O112 P1 C110 C114 -2.0(10)
O113 P1 C110 C114 120.1(10)
O111 P1 C110 C114 -121.1(10)
O112 P1 C110 C115 -123.5(10)
O113 P1 C110 C115 -1.4(10)
O111 P1 C110 C115 117.4(10)
O112 P1 C110 C111 -179.7(4)
O113 P1 C110 C111 -57.6(5)
O111 P1 C110 C111 61.2(5)
O112 P1 C110 C113 57.5(5)
O113 P1 C110 C113 179.5(4)
O111 P1 C110 C113 -61.7(5)
O112 P1 C110 C116 117.4(8)
O113 P1 C110 C116 -120.5(8)
O111 P1 C110 C116 -1.7(9)
O112 P1 C110 C112 -60.8(4)
O113 P1 C110 C112 61.2(4)
O111 P1 C110 C112 -180.0(4)
O122 P2 C120 C124 -176.1(7)
O123 P2 C120 C124 -53.6(8)
O121 P2 C120 C124 65.2(7)
O122 P2 C120 C123 -1.7(5)
O123 P2 C120 C123 120.8(5)
O121 P2 C120 C123 -120.4(5)
O122 P2 C120 C125 54.4(8)
O123 P2 C120 C125 176.9(8)
O121 P2 C120 C125 -64.3(8)
O122 P2 C120 C121 -126.3(5)
O123 P2 C120 C121 -3.8(5)
O121 P2 C120 C121 115.0(5)
O122 P2 C120 C126 -60.0(7)
O123 P2 C120 C126 62.5(7)
O121 P2 C120 C126 -178.7(7)
O122 P2 C120 C122 117.2(4)
O123 P2 C120 C122 -120.3(4)
O121 P2 C120 C122 -1.5(5)
Cr4 O171 C170 O170 2.1(8)
Cr4 O171 C170 C171 -178.2(3)
Co3 O170 C170 O171 -8.2(8)
Co3 O170 C170 C171 172.1(3)
O171 C170 C171 C172 -179.2(5)
O170 C170 C171 C172 0.5(7)
O171 C170 C171 C173 60.4(6)
O170 C170 C171 C173 -119.9(6)
O171 C170 C171 C174 -58.8(7)
O170 C170 C171 C174 121.0(6)
Co6 O181 C180 O180 4.3(8)
Co6 O181 C180 C181 -176.2(3)
Cr5 O180 C180 O181 0.5(8)
Cr5 O180 C180 C181 -179.0(3)
O181 C180 C181 C187 -19.4(12)
O180 C180 C181 C187 160.1(11)
O181 C180 C181 C182 165.4(8)
O180 C180 C181 C182 -15.0(10)
O181 C180 C181 C185 102.6(10)
O180 C180 C181 C185 -77.9(10)
O181 C180 C181 C184 41.3(9)
O180 C180 C181 C184 -139.2(8)
O181 C180 C181 C186 -142.9(9)
O180 C180 C181 C186 36.6(10)
O181 C180 C181 C183 -73.5(8)
O180 C180 C181 C183 106.1(8)
Co7 O190 C190 O191 -5.2(8)
Co7 O190 C190 C191 173.5(4)
Cr8 O191 C190 O190 0.5(9)
Cr8 O191 C190 C191 -178.3(4)
O190 C190 C191 C197 -7.7(9)
O191 C190 C191 C197 171.2(7)
O190 C190 C191 C195 124.9(7)
O191 C190 C191 C195 -56.2(8)
O190 C190 C191 C192 165.4(13)
O191 C190 C191 C192 -15.7(14)
O190 C190 C191 C193 -68.9(15)
O191 C190 C191 C193 110.0(15)
O190 C190 C191 C194 32.6(14)
O191 C190 C191 C194 -148.5(13)
O190 C190 C191 C196 -121.5(7)
O191 C190 C191 C196 57.4(8)
Co10 O201 C200 O200 2.6(7)
Co10 O201 C200 C201 -175.3(3)
Cr9 O200 C200 O201 2.8(7)
Cr9 O200 C200 C201 -179.2(3)
O201 C200 C201 C202 -30.5(7)
O200 C200 C201 C202 151.3(5)
O201 C200 C201 C204 89.4(7)
O200 C200 C201 C204 -88.8(7)
O201 C200 C201 C203 -152.2(6)
O200 C200 C201 C203 29.6(7)
Co11 O211 C210 O210 -7.7(11)
Co11 O211 C210 O212 96(4)
Co11 O211 C210 C215 -177.6(11)
Co11 O211 C210 C211 -162.9(11)
Co11 O210 C210 O211 8.2(11)
Co11 O210 C210 O212 -24.4(14)
Co11 O210 C210 C215 176.4(13)
Co11 O210 C210 C211 165.7(9)
O211 C210 C211 C212 -99.1(18)
O210 C210 C211 C212 105.7(14)
O212 C210 C211 C212 -64(2)
C215 C210 C211 C212 -43(4)
O211 C210 C211 C214 19.6(19)
O210 C210 C211 C214 -135.6(13)
O212 C210 C211 C214 55(2)
C215 C210 C211 C214 76(4)
O211 C210 C211 C213 141.0(16)
O210 C210 C211 C213 -14.2(15)
O212 C210 C211 C213 176.6(17)
C215 C210 C211 C213 -163(5)
O211 C210 C215 C216 -118.2(16)
O210 C210 C215 C216 74(2)
O212 C210 C215 C216 -87.2(18)
C211 C210 C215 C216 110(5)
O211 C210 C215 C218 7(2)
O210 C210 C215 C218 -160.8(13)
O212 C210 C215 C218 39(2)
C211 C210 C215 C218 -124(5)
O211 C210 C215 C217 126.6(15)
O210 C210 C215 C217 -41.6(19)
O212 C210 C215 C217 157.7(15)
C211 C210 C215 C217 -5(4)
O12 Co12 O221 C220 -30.1(12)
O222 Co12 O221 C220 140(5)
O10 Co12 O221 C220 -170.2(9)
O18 Co12 O221 C220 87.5(9)
O2 Co12 O221 C220 -95.2(9)
O220 Co12 O221 C220 5.2(9)
C225 Co12 O221 C220 12(3)
C225 O220 C220 O221 -22(5)
Co12 O220 C220 O221 8.5(15)
C225 O220 C220 C221 156(7)
Co12 O220 C220 C221 -174.0(13)
Co12 O221 C220 O220 -8.2(14)
Co12 O221 C220 C221 174.2(13)
O220 C220 C221 C224 143.9(18)
O221 C220 C221 C224 -38.8(17)
O220 C220 C221 C222 -96.2(19)
O221 C220 C221 C222 81.1(17)
O220 C220 C221 C223 22(2)
O221 C220 C221 C223 -160.4(15)
O12 Co12 O222 C225 -21(2)
O10 Co12 O222 C225 -167.1(13)
O18 Co12 O222 C225 92.5(13)
O2 Co12 O222 C225 -91.4(13)
O220 Co12 O222 C225 4.5(13)
O221 Co12 O222 C225 -35(5)
C220 O220 C225 O222 157(8)
Co12 O220 C225 O222 8(2)
C220 O220 C225 C226 -20(5)
Co12 O220 C225 C226 -169.9(18)
C220 O220 C225 Co12 150(6)
Co12 O222 C225 O220 -9(2)
Co12 O222 C225 C226 169.0(18)
O12 Co12 C225 O220 -17.5(17)
O222 Co12 C225 O220 172(2)
O10 Co12 C225 O220 -171.9(7)
O18 Co12 C225 O220 84.3(12)
O2 Co12 C225 O220 -95.3(12)
O221 Co12 C225 O220 -169(3)
O12 Co12 C225 O222 170.2(11)
O10 Co12 C225 O222 15.8(16)
O18 Co12 C225 O222 -88.0(13)
O2 Co12 C225 O222 92.4(13)
O220 Co12 C225 O222 -172(2)
O221 Co12 C225 O222 19(2)
O12 Co12 C225 C226 88(5)
O222 Co12 C225 C226 -82(5)
O10 Co12 C225 C226 -66(6)
O18 Co12 C225 C226 -170(6)
O2 Co12 C225 C226 11(6)
O220 Co12 C225 C226 106(6)
O221 Co12 C225 C226 -63(5)
O220 C225 C226 C227 -97(2)
O222 C225 C226 C227 85(2)
Co12 C225 C226 C227 161(5)
O220 C225 C226 C229 143(2)
O222 C225 C226 C229 -35(2)
Co12 C225 C226 C229 41(6)
O220 C225 C226 C228 21(2)
O222 C225 C226 C228 -156(2)
Co12 C225 C226 C228 -80(6)
